data_7230273
loop_
_publ_author_name
'Fan, Shen'
'Xu, Su-Hui'
'Zheng, Xiu-Ying'
'Yan, Zhi-Hao'
'Kong, Xiang-Jian'
'Long, La-Sheng'
'Zheng, Lan-Sun'

_publ_section_title
;
 Four 3d--4f heterometallic Ln45M7 clusters protected by mixed ligands
;
_journal_issue 15
_journal_name_full CrystEngComm
_journal_page_first 2120
_journal_paper_doi 10.1039/C8CE00173A
_journal_volume 20
_journal_year 2018
_chemical_formula_sum 'C82 H416 Cl25 Co7 Gd45 O388'
_chemical_formula_weight 15987.13
_space_group_crystal_system monoclinic
_space_group_IT_number 14
_space_group_name_Hall '-P 2yn'
_space_group_name_H-M_alt 'P 1 21/n 1'
_symmetry_space_group_name_Hall '-P 2yn'
_symmetry_space_group_name_H-M 'P 1 21/n 1'
_atom_sites_solution_hydrogens geom
_audit_creation_method SHELXL-2013
_audit_update_record
;
2015-05-26 deposited with the CCDC.
2018-03-09 downloaded from the CCDC.
;
_cell_angle_alpha 90
_cell_angle_beta 107.410(2)
_cell_angle_gamma 90
_cell_formula_units_Z 4
_cell_length_a 31.5773(5)
_cell_length_b 36.4648(5)
_cell_length_c 38.7297(9)
_cell_measurement_reflns_used 32195
_cell_measurement_temperature 133(2)
_cell_measurement_theta_max 28.6990
_cell_measurement_theta_min 3.4580
_cell_volume 42552.7(14)
_computing_cell_refinement 'CrysAlisPro, Agilent Technologies'
_computing_data_collection 'CrysAlisPro, Agilent Technologies'
_computing_data_reduction 'CrysAlisPro, Agilent Technologies'
_computing_structure_refinement 'SHELXL-2013 (Sheldrick, 2013)'
_computing_structure_solution 'SHELXL-2013 (Sheldrick, 2013)'
_diffrn_ambient_temperature 133(2)
_diffrn_measured_fraction_theta_full 0.970
_diffrn_measured_fraction_theta_max 0.997
_diffrn_measurement_device_type 'SuperNova, Dual, Cu at zero, Atlas'
_diffrn_radiation_type MoK\a
_diffrn_radiation_wavelength 0.71073
_diffrn_reflns_av_R_equivalents 0.0718
_diffrn_reflns_av_unetI/netI 0.1126
_diffrn_reflns_Laue_measured_fraction_full 0.970
_diffrn_reflns_Laue_measured_fraction_max 0.997
_diffrn_reflns_limit_h_max 35
_diffrn_reflns_limit_h_min -37
_diffrn_reflns_limit_k_max 43
_diffrn_reflns_limit_k_min -43
_diffrn_reflns_limit_l_max 37
_diffrn_reflns_limit_l_min -46
_diffrn_reflns_number 204461
_diffrn_reflns_point_group_measured_fraction_full 0.970
_diffrn_reflns_point_group_measured_fraction_max 0.997
_diffrn_reflns_theta_full 25.242
_diffrn_reflns_theta_max 25.000
_diffrn_reflns_theta_min 3.336
_diffrn_source 'SuperNova (Mo) X-ray Source'
_exptl_absorpt_coefficient_mu 7.448
_exptl_absorpt_correction_T_max 1.000
_exptl_absorpt_correction_T_min 0.62745
_exptl_absorpt_correction_type multi-scan
_exptl_crystal_density_diffrn 2.495
_exptl_crystal_density_meas ?
_exptl_crystal_density_method 'not measured'
_exptl_crystal_description block
_exptl_crystal_F_000 30024
_exptl_crystal_size_max 0.200
_exptl_crystal_size_mid 0.180
_exptl_crystal_size_min 0.160
_platon_squeeze_details
;
;
_refine_diff_density_max 8.633
_refine_diff_density_min -3.623
_refine_diff_density_rms 0.324
_refine_ls_extinction_method none
_refine_ls_goodness_of_fit_ref 1.031
_refine_ls_hydrogen_treatment constr
_refine_ls_matrix_type full
_refine_ls_number_parameters 3557
_refine_ls_number_reflns 74720
_refine_ls_number_restraints 309
_refine_ls_restrained_S_all 1.030
_refine_ls_R_factor_all 0.1308
_refine_ls_R_factor_gt 0.0835
_refine_ls_shift/su_max 0.068
_refine_ls_shift/su_mean 0.002
_refine_ls_structure_factor_coef Fsqd
_refine_ls_weighting_details
;
 w=1/[\s^2^(Fo^2^)+(0.1319P)^2^]
 where P=(Fo^2^+2Fc^2^)/3
;
_refine_ls_weighting_scheme calc
_refine_ls_wR_factor_gt 0.2200
_refine_ls_wR_factor_ref 0.2517
_reflns_Friedel_coverage 0.000
_reflns_number_gt 43078
_reflns_number_total 74720
_reflns_threshold_expression 'I > 2\s(I)'
_cod_data_source_file c8ce00173a2.cif
_cod_data_source_block Gd45Co7
_cod_depositor_comments
;
The following automatic conversions were performed:

'_exptl_crystal_density_meas' value 'not measured' was changed to '?'
- the value is perceived as not measured.

Automatic conversion script
Id: cif_fix_values 4973 2017-02-22 13:04:09Z antanas 

 Adding full bibliography for 7230273--7230276.cif.
;
_cod_database_code 7230273
_shelx_space_group_comment
;
The symmetry employed for this shelxl refinement is uniquely defined
by the following loop, which should always be used as a source of
symmetry information in preference to the above space-group names.
They are only intended as comments.
;
_shelx_estimated_absorpt_t_min 0.317
_shelx_estimated_absorpt_t_max 0.382
_platon_gd45co7_details
;
Because of disorder, 21 ClO4- and 50 water molecules were omited per 
formula unit. This valueis calculated based upon elemental analysis data,
and TGA data.
;
_shelxl_version_number 2013-2

loop_
_space_group_symop_operation_xyz
'x, y, z'
'-x+1/2, y+1/2, -z+1/2'
'-x, -y, -z'
'x-1/2, -y-1/2, z-1/2'

loop_
_atom_site_label
_atom_site_type_symbol
_atom_site_fract_x
_atom_site_fract_y
_atom_site_fract_z
_atom_site_U_iso_or_equiv
_atom_site_adp_type
_atom_site_occupancy
_atom_site_site_symmetry_order
_atom_site_calc_flag
_atom_site_refinement_flags_posn
_atom_site_refinement_flags_adp
_atom_site_refinement_flags_occupancy
_atom_site_disorder_assembly
_atom_site_disorder_group
Gd1 Gd 0.35985(2) 0.21962(2) 0.65682(2) 0.03020(13) Uani 1 1 d . . . . .
Gd2 Gd 0.36036(2) 0.32175(2) 0.65982(2) 0.02790(12) Uani 1 1 d . . . . .
Gd3 Gd 0.14790(2) 0.21658(2) 0.68272(2) 0.03522(14) Uani 1 1 d . . . . .
Gd4 Gd 0.23575(2) 0.26716(2) 0.74520(2) 0.03149(13) Uani 1 1 d . . . . .
Gd5 Gd 0.46547(2) 0.27060(2) 0.66933(2) 0.02970(12) Uani 1 1 d . . . . .
Gd6 Gd 0.56790(2) 0.21661(2) 0.73174(2) 0.03617(14) Uani 1 1 d . . . . .
Gd7 Gd 0.37947(2) 0.12543(2) 0.70890(2) 0.03586(14) Uani 1 1 d . . . . .
Gd8 Gd 0.57036(2) 0.27077(2) 0.64919(2) 0.03735(14) Uani 1 1 d . . . . .
Gd9 Gd 0.59244(2) 0.42926(2) 0.73711(2) 0.03606(14) Uani 1 1 d . . . . .
Gd10 Gd 0.50664(2) 0.13622(2) 0.77123(2) 0.03968(15) Uani 1 1 d . . . . .
Gd11 Gd 0.29700(2) 0.13924(2) 0.61626(2) 0.03918(15) Uani 1 1 d . . . . .
Gd12 Gd 0.56928(2) 0.32127(2) 0.73409(2) 0.03361(13) Uani 1 1 d . . . . .
Gd13 Gd 0.27095(2) 0.17796(2) 0.69817(2) 0.03285(13) Uani 1 1 d . . . . .
Gd14 Gd 0.51016(2) 0.39962(2) 0.77775(2) 0.03326(13) Uani 1 1 d . . . . .
Gd15 Gd 0.56725(2) 0.51776(2) 0.67976(2) 0.03805(14) Uani 1 1 d . . . . .
Gd16 Gd 0.27338(2) 0.35991(2) 0.70522(2) 0.03022(13) Uani 1 1 d . . . . .
Gd17 Gd 0.58959(2) 0.10895(2) 0.73089(2) 0.04589(16) Uani 1 1 d . . . . .
Gd18 Gd 0.63800(2) 0.33788(2) 0.61825(2) 0.04422(15) Uani 1 1 d . . . . .
Gd19 Gd 0.47999(2) 0.05537(2) 0.71612(2) 0.04660(16) Uani 1 1 d . . . . .
Gd20 Gd 0.68761(2) 0.04771(2) 0.72832(2) 0.05116(17) Uani 1 1 d . . . . .
Gd21 Gd 0.38231(2) 0.41246(2) 0.71778(2) 0.03072(13) Uani 1 1 d . . . . .
Gd22 Gd 0.29822(2) 0.40428(2) 0.62530(2) 0.03287(13) Uani 1 1 d . . . . .
Gd23 Gd 0.14902(2) 0.32295(2) 0.68818(2) 0.03412(13) Uani 1 1 d . . . . .
Gd24 Gd 0.63765(2) 0.20561(2) 0.61577(2) 0.05106(17) Uani 1 1 d . . . . .
Gd25 Gd 0.02928(2) 0.17665(2) 0.65568(2) 0.04575(16) Uani 1 1 d . . . . .
Gd26 Gd 0.48349(2) 0.48322(2) 0.72707(2) 0.03575(14) Uani 1 1 d . . . . .
Gd27 Gd 0.49948(2) 0.58750(2) 0.71683(2) 0.04628(16) Uani 1 1 d . . . . .
Gd28 Gd 0.68945(2) 0.49265(2) 0.73334(2) 0.04155(15) Uani 1 1 d . . . . .
Gd29 Gd 0.56588(2) 0.02203(2) 0.67091(2) 0.05112(17) Uani 1 1 d . . . . .
Gd30 Gd 0.05325(2) 0.27236(2) 0.62015(2) 0.04085(15) Uani 1 1 d . . . . .
Gd31 Gd 0.26676(2) 0.42041(2) 0.52342(2) 0.04873(17) Uani 1 1 d . . . . .
Gd32 Gd 0.18327(2) 0.42932(2) 0.57529(2) 0.04531(16) Uani 1 1 d . . . . .
Gd33 Gd 0.56482(2) 0.27346(2) 0.54943(2) 0.05118(17) Uani 1 1 d . . . . .
Gd34 Gd 0.03142(2) 0.36390(2) 0.66505(2) 0.04631(16) Uani 1 1 d . . . . .
Gd35 Gd 0.32040(2) 0.49415(2) 0.59143(2) 0.04417(16) Uani 1 1 d . . . . .
Gd36 Gd 0.18204(2) 0.11732(2) 0.56410(2) 0.05289(18) Uani 1 1 d . . . . .
Gd37 Gd 0.31864(2) 0.05156(2) 0.57783(2) 0.0596(2) Uani 1 1 d . . . . .
Gd38 Gd 0.26699(2) 0.12963(2) 0.51348(2) 0.0612(2) Uani 1 1 d . . . . .
Gd39 Gd 0.31737(3) 0.33071(2) 0.48745(2) 0.0812(3) Uani 1 1 d . . . . .
Gd40 Gd 0.49380(2) -0.04867(2) 0.70274(2) 0.05897(19) Uani 1 1 d . . . . .
Gd41 Gd 0.20358(3) 0.03487(2) 0.50870(2) 0.0834(3) Uani 1 1 d . . . . .
Gd42 Gd 0.20536(2) 0.51538(2) 0.52500(2) 0.0638(2) Uani 1 1 d . . . . .
Gd43 Gd 0.31955(3) 0.22151(3) 0.48275(3) 0.0987(3) Uani 1 1 d D . . . .
Gd44 Gd 0.69479(2) 0.27336(2) 0.56659(2) 0.06512(19) Uani 1 1 d . . . . .
Gd45 Gd 0.43100(3) 0.27530(2) 0.49705(2) 0.0844(3) Uani 1 1 d . . . . .
Co1 Co 0.44735(5) 0.01014(4) 0.63568(5) 0.0603(5) Uani 1 1 d . . . . .
Co2 Co 0.62828(5) 0.09791(4) 0.65880(5) 0.0555(5) Uani 1 1 d D . . . .
Co3 Co 0.62960(4) 0.44283(3) 0.66355(4) 0.0429(4) Uani 1 1 d . . . . .
Co4 Co 0.44999(4) 0.53114(3) 0.64839(4) 0.0420(4) Uani 1 1 d . . . . .
Co5 Co 0.09218(5) 0.36109(4) 0.60697(4) 0.0469(4) Uani 1 1 d . . . . .
Co6 Co 0.09124(5) 0.18479(4) 0.59910(4) 0.0461(4) Uani 1 1 d . . . . .
Co7 Co 0.37888(4) 0.27267(3) 0.58805(4) 0.0396(4) Uani 1 1 d . . . . .
Cl1 Cl 0.46786(10) 0.14781(7) 0.60727(9) 0.0574(9) Uani 1 1 d . . . . .
Cl2 Cl 0.20987(9) 0.27404(7) 0.58046(8) 0.0527(9) Uani 1 1 d . . . . .
Cl3 Cl 0.46861(9) 0.39595(7) 0.61274(8) 0.0470(8) Uani 1 1 d . . . . .
Cl4 Cl 0.42134(14) 0.26499(9) 0.78717(10) 0.0787(12) Uani 1 1 d . . . . .
O1 O 0.3592(4) 0.2764(3) 0.4975(3) 0.104(4) Uani 1 1 d . . . . .
O2 O 0.2430(2) 0.39252(15) 0.57001(19) 0.043(2) Uani 1 1 d . . . . .
H2A H 0.2353 0.3660 0.5657 0.052 Uiso 1 1 calc R U . . .
O3 O 0.2743(2) 0.0638(2) 0.5188(2) 0.070(3) Uani 1 1 d . . . . .
H3A H 0.2891 0.0542 0.5011 0.084 Uiso 1 1 calc R U . . .
O4 O 0.1964(3) 0.1017(2) 0.5115(2) 0.068(3) Uani 1 1 d . . . . .
H4A H 0.1723 0.1108 0.4901 0.082 Uiso 1 1 calc R U . . .
O5 O 0.1978(2) 0.4503(2) 0.5211(2) 0.060(2) Uani 1 1 d . . . . .
H5A H 0.1735 0.4429 0.4990 0.073 Uiso 1 1 calc R U . . .
O6 O 0.6311(2) 0.23701(19) 0.5608(2) 0.055(2) Uani 1 1 d . . . . .
H6A H 0.6277 0.2189 0.5408 0.066 Uiso 1 1 calc R U . . .
O7 O 0.0712(2) 0.23107(16) 0.67203(16) 0.0338(18) Uani 1 1 d . . . . .
H7A H 0.0659 0.2429 0.6936 0.041 Uiso 1 1 calc R U . . .
O8 O 0.5209(2) 0.26947(15) 0.72972(17) 0.0342(18) Uani 1 1 d . . . . .
H8A H 0.5068 0.2691 0.7496 0.041 Uiso 1 1 calc R U . . .
O9 O 0.6315(2) 0.30978(17) 0.56143(19) 0.051(2) Uani 1 1 d . . . . .
H9A H 0.6283 0.3288 0.5422 0.061 Uiso 1 1 calc R U . . .
O10 O 0.2550(2) 0.08567(18) 0.5865(2) 0.056(3) Uani 1 1 d . . . . .
H10A H 0.2510 0.0724 0.6079 0.067 Uiso 1 1 calc R U . . .
O11 O 0.1018(2) 0.16707(16) 0.65273(19) 0.039(2) Uani 1 1 d . . . . .
H11A H 0.1141 0.1418 0.6587 0.047 Uiso 1 1 calc R U . . .
O12 O 0.6564(2) 0.10597(16) 0.71471(19) 0.044(2) Uani 1 1 d . . . . .
H12A H 0.6772 0.1272 0.7222 0.052 Uiso 1 1 calc R U . . .
O13 O 0.6130(2) 0.04664(17) 0.7310(2) 0.051(2) Uani 1 1 d . . . . .
H13A H 0.6097 0.0323 0.7520 0.061 Uiso 1 1 calc R U . . .
O14 O 0.5322(2) 0.00834(18) 0.7180(2) 0.051(2) Uani 1 1 d . . . . .
H14D H 0.5550 0.0071 0.7422 0.061 Uiso 1 1 calc R U . . .
O15 O 0.3231(2) 0.11453(18) 0.5697(2) 0.055(2) Uani 1 1 d . . . . .
H15A H 0.3535 0.1231 0.5707 0.066 Uiso 1 1 calc R U . . .
O16 O 0.0330(2) 0.33691(17) 0.6096(2) 0.048(2) Uani 1 1 d . . . . .
H16A H 0.0064 0.3419 0.5885 0.058 Uiso 1 1 calc R U . . .
O17 O 0.28569(19) 0.19618(15) 0.64391(16) 0.0288(17) Uani 1 1 d . . . . .
H17D H 0.2624 0.2123 0.6279 0.035 Uiso 1 1 calc R U . . .
O18 O 0.5094(2) 0.56329(16) 0.66452(19) 0.045(2) Uani 1 1 d . . . . .
H18A H 0.5122 0.5819 0.6464 0.054 Uiso 1 1 calc R U . . .
O19 O 0.1029(2) 0.37446(15) 0.66084(18) 0.039(2) Uani 1 1 d . . . . .
H19D H 0.1156 0.3993 0.6684 0.046 Uiso 1 1 calc R U . . .
O20 O 0.5674(2) 0.23274(15) 0.59911(19) 0.040(2) Uani 1 1 d . . . . .
H20A H 0.5425 0.2146 0.5936 0.048 Uiso 1 1 calc R U . . .
O21 O 0.0322(2) 0.20854(16) 0.60377(18) 0.038(2) Uani 1 1 d . . . . .
H21D H 0.0056 0.2054 0.5821 0.046 Uiso 1 1 calc R U . . .
O22 O 0.2418(2) 0.15347(18) 0.56229(19) 0.051(2) Uani 1 1 d . . . . .
H22A H 0.2346 0.1802 0.5597 0.061 Uiso 1 1 calc R U . . .
O23 O 0.3231(2) 0.43146(15) 0.57933(17) 0.0341(18) Uani 1 1 d . . . . .
H23D H 0.3531 0.4229 0.5793 0.041 Uiso 1 1 calc R U . . .
O24 O 0.6401(2) 0.27214(15) 0.6339(2) 0.046(2) Uani 1 1 d . . . . .
H24A H 0.6625 0.2718 0.6584 0.056 Uiso 1 1 calc R U . . .
O25 O 0.6595(2) 0.43398(15) 0.72002(18) 0.0373(19) Uani 1 1 d . . . . .
H25D H 0.6808 0.4130 0.7269 0.045 Uiso 1 1 calc R U . . .
O26 O 0.5769(2) 0.15745(15) 0.76553(19) 0.043(2) Uani 1 1 d . . . . .
H26A H 0.6002 0.1590 0.7895 0.051 Uiso 1 1 calc R U . . .
O27 O 0.5447(2) 0.07946(17) 0.76319(18) 0.041(2) Uani 1 1 d . . . . .
H27D H 0.5593 0.0639 0.7848 0.049 Uiso 1 1 calc R U . . .
O28 O 0.6392(2) 0.49976(17) 0.6757(2) 0.052(2) Uani 1 1 d . . . . .
H28A H 0.6503 0.5144 0.6584 0.062 Uiso 1 1 calc R U . . .
O29 O 0.2755(2) 0.48630(19) 0.53111(19) 0.053(2) Uani 1 1 d . . . . .
H29D H 0.2900 0.4969 0.5137 0.063 Uiso 1 1 calc R U . . .
O30 O 0.4481(2) 0.53967(16) 0.70218(19) 0.043(2) Uani 1 1 d . . . . .
H30A H 0.4183 0.5446 0.7053 0.051 Uiso 1 1 calc R U . . .
O31 O 0.6383(2) 0.04173(19) 0.6687(2) 0.0519(17) Uani 1 1 d . U . . .
H31D H 0.6504 0.0281 0.6513 0.062 Uiso 1 1 calc R U . . .
O32 O 0.41318(19) 0.31005(15) 0.62813(16) 0.0306(14) Uani 1 1 d . U . . .
H32A H 0.4258 0.3321 0.6194 0.037 Uiso 1 1 calc R U . . .
O33 O 0.2562(2) 0.46005(15) 0.59936(17) 0.0371(19) Uani 1 1 d . . . . .
H33D H 0.2528 0.4720 0.6216 0.045 Uiso 1 1 calc R U . . .
O34 O 0.5668(2) 0.31103(18) 0.60028(18) 0.045(2) Uani 1 1 d . . . . .
H34A H 0.5420 0.3292 0.5956 0.054 Uiso 1 1 calc R U . . .
O35 O 0.3692(2) 0.15557(15) 0.65233(17) 0.039(2) Uani 1 1 d . . . . .
H35D H 0.3927 0.1492 0.6408 0.046 Uiso 1 1 calc R U . . .
O36 O 0.5258(2) 0.31046(15) 0.67309(18) 0.0372(19) Uani 1 1 d . . . . .
H36B H 0.5169 0.3335 0.6588 0.045 Uiso 1 1 calc R U . . .
O37 O 0.07266(19) 0.30723(16) 0.67642(19) 0.041(2) Uani 1 1 d . . . . .
H37D H 0.0672 0.2930 0.6968 0.049 Uiso 1 1 calc R U . . .
O38 O 0.1546(2) 0.26765(16) 0.72462(18) 0.0366(18) Uani 1 1 d . . . . .
H38A H 0.1382 0.2665 0.7430 0.044 Uiso 1 1 calc R U . . .
O39 O 0.4459(2) 0.09490(15) 0.7496(2) 0.043(2) Uani 1 1 d . . . . .
H39D H 0.4390 0.0816 0.7699 0.052 Uiso 1 1 calc R U . . .
O40 O 0.41292(18) 0.23349(13) 0.62586(15) 0.0225(15) Uani 1 1 d . . . . .
H40A H 0.4253 0.2121 0.6160 0.027 Uiso 1 1 calc R U . . .
O41 O 0.51210(19) 0.42327(14) 0.71903(17) 0.0322(18) Uani 1 1 d . . . . .
H41D H 0.4970 0.4090 0.6967 0.039 Uiso 1 1 calc R U . . .
O42 O 0.1170(2) 0.23458(16) 0.62111(19) 0.039(2) Uani 1 1 d . . . . .
H42A H 0.1385 0.2461 0.6099 0.047 Uiso 1 1 calc R U . . .
O43 O 0.3344(2) 0.27201(15) 0.61893(18) 0.0342(18) Uani 1 1 d . . . . .
H43D H 0.3022 0.2723 0.6050 0.041 Uiso 1 1 calc R U . . .
O44 O 0.30325(19) 0.12598(15) 0.67937(16) 0.0312(18) Uani 1 1 d . . . . .
H44A H 0.2884 0.1025 0.6824 0.037 Uiso 1 1 calc R U . . .
O45 O 0.4939(2) 0.05060(17) 0.66103(18) 0.045(2) Uani 1 1 d . . . . .
H45D H 0.4904 0.0742 0.6473 0.053 Uiso 1 1 calc R U . . .
O46 O 0.4938(2) 0.48976(17) 0.67079(19) 0.041(2) Uani 1 1 d . . . . .
H46C H 0.4889 0.4667 0.6561 0.049 Uiso 1 1 calc R U . . .
O47 O 0.37180(19) 0.38800(14) 0.65877(16) 0.0299(17) Uani 1 1 d . . . . .
H47A H 0.3949 0.3956 0.6473 0.036 Uiso 1 1 calc R U . . .
O48 O 0.30501(17) 0.41245(13) 0.68822(16) 0.0248(16) Uani 1 1 d . . . . .
H48D H 0.2904 0.4355 0.6928 0.030 Uiso 1 1 calc R U . . .
O49 O 0.54850(18) 0.45690(14) 0.77175(16) 0.0289(17) Uani 1 1 d . . . . .
H49D H 0.5637 0.4713 0.7940 0.035 Uiso 1 1 calc R U . . .
O50 O 0.44995(19) 0.44274(15) 0.75806(17) 0.0334(18) Uani 1 1 d . . . . .
H50A H 0.4436 0.4550 0.7791 0.040 Uiso 1 1 calc R U . . .
O51 O 0.6167(2) 0.49070(17) 0.73767(18) 0.0382(19) Uani 1 1 d . . . . .
H51D H 0.6141 0.5043 0.7594 0.046 Uiso 1 1 calc R U . . .
O52 O 0.57968(18) 0.37822(16) 0.77056(17) 0.0332(18) Uani 1 1 d . . . . .
H52A H 0.6033 0.3755 0.7943 0.040 Uiso 1 1 calc R U . . .
O53 O 0.51056(19) 0.11625(14) 0.71178(18) 0.0354(18) Uani 1 1 d . . . . .
H53D H 0.4964 0.1318 0.6901 0.042 Uiso 1 1 calc R U . . .
O54 O 0.21648(19) 0.20500(15) 0.72563(19) 0.0372(19) Uani 1 1 d . . . . .
H54A H 0.2130 0.1894 0.7459 0.045 Uiso 1 1 calc R U . . .
O55 O 0.11767(19) 0.31123(15) 0.62559(18) 0.0350(19) Uani 1 1 d . . . . .
H55D H 0.1391 0.3012 0.6135 0.042 Uiso 1 1 calc R U . . .
O56 O 0.3522(2) 0.34960(17) 0.71325(17) 0.0372(19) Uani 1 1 d . . . . .
H56A H 0.3665 0.3348 0.7354 0.045 Uiso 1 1 calc R U . . .
O57 O 0.21890(19) 0.33097(15) 0.73259(17) 0.0331(18) Uani 1 1 d . . . . .
H57D H 0.2164 0.3447 0.7543 0.040 Uiso 1 1 calc R U . . .
O58 O 0.35081(19) 0.18762(15) 0.70817(16) 0.0294(17) Uani 1 1 d . . . . .
H58A H 0.3650 0.2009 0.7313 0.035 Uiso 1 1 calc R U . . .
O59 O 0.1927(2) 0.27036(14) 0.68133(17) 0.0318(18) Uani 1 1 d . . . . .
H59D H 0.2090 0.2715 0.6628 0.038 Uiso 1 1 calc R U . . .
O60 O 0.5701(2) 0.08902(17) 0.6707(2) 0.050(2) Uani 1 1 d . . . . .
H60A H 0.5436 0.1015 0.6541 0.060 Uiso 1 1 calc R U . . .
O61 O 0.57272(19) 0.45210(15) 0.67756(16) 0.0313(17) Uani 1 1 d . . . . .
H61D H 0.5458 0.4401 0.6609 0.038 Uiso 1 1 calc R U . . .
O62 O 0.40053(19) 0.26941(14) 0.68534(17) 0.0300(17) Uani 1 1 d . . . . .
H62A H 0.4064 0.2685 0.7122 0.036 Uiso 1 1 calc R U . . .
O63 O 0.28738(18) 0.34623(14) 0.64995(16) 0.0279(17) Uani 1 1 d . . . . .
H63A H 0.2636 0.3311 0.6331 0.033 Uiso 1 1 calc R U . . .
O64 O 0.5980(2) 0.26961(14) 0.71452(16) 0.0300(17) Uani 1 1 d . . . . .
H64A H 0.6312 0.2694 0.7233 0.036 Uiso 1 1 calc R U . . .
O65 O 0.5247(2) 0.23010(14) 0.67066(18) 0.0335(18) Uani 1 1 d . . . . .
H65A H 0.5152 0.2078 0.6553 0.040 Uiso 1 1 calc R U . . .
O66 O 0.5378(2) 0.53056(18) 0.73009(19) 0.044(2) Uani 1 1 d . . . . .
H66A H 0.5615 0.5309 0.7539 0.053 Uiso 1 1 calc R U . . .
O67 O 0.5048(3) -0.02224(19) 0.6515(2) 0.068(3) Uani 1 1 d . . . . .
H67D H 0.5077 -0.0402 0.6328 0.082 Uiso 1 1 calc R U . . .
O68 O 0.4429(2) -0.00007(19) 0.6883(2) 0.057(3) Uani 1 1 d . . . . .
H68A H 0.4127 -0.0048 0.6905 0.068 Uiso 1 1 calc R U . . .
O69 O 0.62045(19) 0.38552(14) 0.65622(18) 0.0348(18) Uani 1 1 d . . . . .
O70 O 0.6152(2) 0.32848(17) 0.67206(19) 0.044(2) Uani 1 1 d . . . . .
O71 O 0.5924(2) 0.37290(16) 0.70245(17) 0.0359(15) Uani 1 1 d . U . . .
O72 O 0.5896(2) 0.16716(18) 0.6981(2) 0.049(2) Uani 1 1 d . . . . .
O73 O 0.6142(2) 0.21188(17) 0.6697(2) 0.048(2) Uani 1 1 d . . . . .
O74 O 0.6201(2) 0.15563(18) 0.6535(2) 0.052(2) Uani 1 1 d . . . . .
O75 O 0.4888(2) 0.27163(16) 0.60924(17) 0.0362(19) Uani 1 1 d . . . . .
O76 O 0.4917(3) 0.2745(2) 0.5526(2) 0.054(2) Uani 1 1 d . . . . .
O77 O 0.4266(3) 0.27433(18) 0.5617(2) 0.050(2) Uani 1 1 d . . . . .
O78 O 0.3942(2) 0.49608(15) 0.63621(19) 0.040(2) Uani 1 1 d . . . . .
O79 O 0.3429(2) 0.46219(15) 0.64906(18) 0.0357(19) Uani 1 1 d . . . . .
O80 O 0.4119(2) 0.46130(16) 0.68713(19) 0.043(2) Uani 1 1 d . . . . .
O81 O 0.44270(19) 0.21003(15) 0.69437(17) 0.0323(18) Uani 1 1 d . . . . .
O82 O 0.4401(2) 0.16318(16) 0.72959(19) 0.042(2) Uani 1 1 d . . . . .
O83 O 0.5025(2) 0.19277(17) 0.73785(19) 0.045(2) Uani 1 1 d . . . . .
O84 O 0.5046(2) 0.34522(16) 0.74185(19) 0.038(2) Uani 1 1 d . . . . .
O85 O 0.4422(2) 0.37435(16) 0.73571(17) 0.0355(19) Uani 1 1 d . . . . .
O86 O 0.4428(2) 0.32830(15) 0.69710(17) 0.0327(18) Uani 1 1 d . . . . .
O87 O 0.3420(2) 0.07957(16) 0.6375(2) 0.047(2) Uani 1 1 d . . . . .
O88 O 0.4092(2) 0.07929(18) 0.6754(2) 0.047(2) Uani 1 1 d . . . . .
O89 O 0.3893(2) 0.0462(2) 0.6238(2) 0.052(2) Uani 1 1 d . . . . .
O90 O 0.3268(2) 0.35151(17) 0.59479(17) 0.0389(19) Uani 1 1 d . . . . .
O91 O 0.3073(2) 0.36455(19) 0.53764(18) 0.048(2) Uani 1 1 d . . . . .
O92 O 0.3437(2) 0.31543(18) 0.5552(2) 0.050(2) Uani 1 1 d . . . . .
O93 O 0.32022(19) 0.26999(15) 0.68192(16) 0.0281(14) Uani 1 1 d . U . . .
O94 O 0.28389(19) 0.23943(16) 0.71461(17) 0.0333(18) Uani 1 1 d . . . . .
O95 O 0.2849(2) 0.29827(15) 0.71625(19) 0.0395(19) Uani 1 1 d . . . . .
O96 O 0.19795(19) 0.35908(15) 0.66266(17) 0.0349(18) Uani 1 1 d . . . . .
O97 O 0.2229(2) 0.40514(15) 0.63528(18) 0.040(2) Uani 1 1 d . . . . .
O98 O 0.15388(18) 0.38313(16) 0.60961(18) 0.0368(19) Uani 1 1 d . . . . .
O99 O 0.19540(19) 0.18261(15) 0.65451(17) 0.0327(18) Uani 1 1 d . . . . .
O100 O 0.2193(2) 0.13889(16) 0.6245(2) 0.050(2) Uani 1 1 d . . . . .
O101 O 0.1536(2) 0.16143(19) 0.6011(2) 0.048(2) Uani 1 1 d . . . . .
O102 O 0.3274(2) 0.19417(15) 0.58975(18) 0.0369(19) Uani 1 1 d . . . . .
O103 O 0.3433(3) 0.23372(19) 0.5521(2) 0.058(2) Uani 1 1 d . . . . .
O104 O 0.3069(2) 0.1847(2) 0.5291(2) 0.056(2) Uani 1 1 d . . . . .
O105 O 0.7097(2) 0.3395(2) 0.6664(2) 0.056(2) Uani 1 1 d . . . . .
O106 O 0.7130(2) 0.3122(2) 0.6179(2) 0.053(2) Uani 1 1 d . . . . .
O107 O 0.7114(2) 0.23248(18) 0.6155(2) 0.059(2) Uani 1 1 d . . . . .
O108 O 0.7089(3) 0.2036(2) 0.6642(2) 0.068(2) Uani 1 1 d . U . . .
O109 O 0.6882(2) 0.43884(18) 0.6518(2) 0.050(2) Uani 1 1 d . . . . .
O110 O 0.7345(2) 0.4697(2) 0.6975(2) 0.060(3) Uani 1 1 d . . . . .
O111 O 0.7338(3) 0.0708(2) 0.6959(2) 0.068(2) Uani 1 1 d . . . . .
O112 O 0.6887(2) 0.1043(2) 0.6493(2) 0.061(3) Uani 1 1 d . . . . .
O113 O 0.7277(3) -0.0059(2) 0.7229(3) 0.070(3) Uani 1 1 d . . . . .
O114 O 0.7739(3) -0.0471(2) 0.7155(2) 0.082(3) Uani 1 1 d . . . . .
O115 O 0.7738(3) 0.5879(2) 0.7217(3) 0.070(3) Uani 1 1 d . . . . .
O116 O 0.7273(2) 0.54622(17) 0.7256(2) 0.061(3) Uani 1 1 d . . . . .
O117 O 0.6112(2) 0.56806(17) 0.7129(2) 0.059(2) Uani 1 1 d . . . . .
O118 O 0.5728(4) 0.6033(3) 0.7527(3) 0.111(2) Uani 1 1 d . U . . .
O119 O 0.6076(3) -0.0298(2) 0.7041(3) 0.073(3) Uani 1 1 d . . . . .
O120 O 0.5686(3) -0.06597(19) 0.7320(2) 0.069(3) Uani 1 1 d . . . . .
O121 O 0.5783(4) 0.2758(3) 0.4922(3) 0.099(4) Uani 1 1 d . . . . .
O122 O 0.5028(4) 0.2740(4) 0.4848(4) 0.136(6) Uani 1 1 d . . . . .
O123 O 0.6593(4) 0.2764(3) 0.5003(3) 0.109(4) Uani 1 1 d . . . . .
O124 O 0.5996(3) 0.0923(3) 0.6072(2) 0.085(2) Uani 1 1 d D U . . .
O125 O 0.5422(3) 0.0432(2) 0.6060(2) 0.071(3) Uani 1 1 d . . . . .
O126 O 0.5396(3) 0.50164(19) 0.6140(2) 0.077(3) Uani 1 1 d . . . . .
O127 O 0.5909(2) 0.4496(2) 0.6084(2) 0.059(3) Uani 1 1 d . . . . .
O128 O 0.3806(3) 0.3685(3) 0.5077(3) 0.090(3) Uani 1 1 d . . . . .
O129 O 0.4458(3) 0.3368(2) 0.5137(3) 0.082(3) Uani 1 1 d . . . . .
O130 O 0.4464(5) 0.2134(2) 0.5124(4) 0.126(6) Uani 1 1 d . . . . .
O131 O 0.3801(3) 0.1850(4) 0.5016(3) 0.131(4) Uani 1 1 d . . . . .
O132 O 0.5826(2) 0.23688(19) 0.7931(2) 0.055(2) Uani 1 1 d . . . . .
O133 O 0.5840(2) 0.29815(18) 0.79356(18) 0.042(2) Uani 1 1 d . . . . .
O134 O 0.2458(5) 0.2357(5) 0.4859(4) 0.230(7) Uani 1 1 d . . . . .
O135 O 0.2534(5) 0.3091(5) 0.4964(4) 0.1814(8) Uani 1 1 d . U . . .
O136 O 0.4688(3) 0.02217(18) 0.7633(2) 0.074(3) Uani 1 1 d . . . . .
O137 O 0.4813(3) -0.03910(19) 0.7606(2) 0.066(2) Uani 1 1 d . . . . .
O138 O 0.4765(2) 0.51565(16) 0.7785(2) 0.049(2) Uani 1 1 d . . . . .
O139 O 0.4883(2) 0.57518(17) 0.7748(2) 0.055(2) Uani 1 1 d . . . . .
O140 O 0.4104(2) 0.57524(16) 0.6289(2) 0.046(2) Uani 1 1 d . . . . .
O141 O 0.4369(3) 0.6148(2) 0.6735(3) 0.089(4) Uani 1 1 d . . . . .
O142 O 0.4064(3) -0.0333(2) 0.6134(3) 0.084(3) Uani 1 1 d . . . . .
O143 O 0.4291(3) -0.0748(2) 0.6593(3) 0.084(3) Uani 1 1 d . . . . .
O144 O 0.2527(3) 0.0087(2) 0.5606(3) 0.073(3) Uani 1 1 d . . . . .
O145 O 0.2993(3) 0.0039(2) 0.6173(3) 0.091(4) Uani 1 1 d . . . . .
O146 O 0.3048(2) 0.16272(18) 0.76065(18) 0.044(2) Uani 1 1 d . . . . .
O147 O 0.3671(2) 0.13329(16) 0.76643(19) 0.046(2) Uani 1 1 d . . . . .
O148 O 0.3098(2) 0.36957(18) 0.76873(18) 0.041(2) Uani 1 1 d . . . . .
O149 O 0.3721(2) 0.40108(17) 0.77552(18) 0.043(2) Uani 1 1 d . . . . .
O150 O 0.3021(3) 0.54002(18) 0.6325(2) 0.063(3) Uani 1 1 d . . . . .
O151 O 0.2536(2) 0.53836(17) 0.5786(2) 0.052(2) Uani 1 1 d . . . . .
O152 O 0.2421(4) 0.1089(3) 0.4500(3) 0.117(5) Uani 1 1 d . . . . .
O153 O 0.2024(4) 0.0495(3) 0.4469(3) 0.124(5) Uani 1 1 d . . . . .
O154 O 0.2044(4) 0.5032(3) 0.4632(3) 0.100(4) Uani 1 1 d . . . . .
O155 O 0.2418(3) 0.4431(3) 0.4619(2) 0.086(3) Uani 1 1 d . . . . .
O156 O 0.1697(3) 0.0488(2) 0.5546(3) 0.080(3) Uani 1 1 d . . . . .
O157 O 0.1585(3) 0.0718(2) 0.6011(2) 0.068(3) Uani 1 1 d . . . . .
O158 O 0.1703(3) 0.4996(2) 0.5687(2) 0.067(3) Uani 1 1 d . . . . .
O159 O 0.1602(3) 0.4711(2) 0.6169(3) 0.071(3) Uani 1 1 d . . . . .
O160 O 0.0677(2) 0.15742(19) 0.7145(2) 0.057(2) Uani 1 1 d . . . . .
O161 O 0.1361(2) 0.18186(18) 0.73119(19) 0.045(2) Uani 1 1 d . . . . .
O162 O 0.1373(2) 0.35232(18) 0.7387(2) 0.047(2) Uani 1 1 d . . . . .
O163 O 0.0728(2) 0.3798(2) 0.7260(2) 0.060(3) Uani 1 1 d . . . . .
O164 O 0.0603(3) 0.13619(19) 0.5764(2) 0.068(3) Uani 1 1 d . . . . .
O165 O 0.0206(2) 0.12660(19) 0.6147(2) 0.059(3) Uani 1 1 d . . . . .
O166 O 0.0199(3) 0.4175(2) 0.6268(2) 0.070(3) Uani 1 1 d . . . . .
O167 O 0.0614(2) 0.40987(19) 0.5871(2) 0.058(2) Uani 1 1 d . . . . .
O168 O 0.0879(3) 0.3441(2) 0.5533(2) 0.065(3) Uani 1 1 d . . . . .
O170 O 0.0610(3) 0.2754(2) 0.5576(2) 0.070(3) Uani 1 1 d . . . . .
O171 O -0.0234(3) 0.2733(2) 0.5789(3) 0.102(4) Uani 1 1 d . . . . .
O172 O -0.0148(2) 0.27017(19) 0.6412(2) 0.0514(18) Uani 1 1 d . U . . .
O1W O 0.7728(3) 0.2718(3) 0.5763(3) 0.104(4) Uani 1 1 d . . . . .
O2W O 0.7141(3) 0.3312(3) 0.5421(2) 0.090(3) Uani 1 1 d . . . . .
O3W O 0.6827(3) 0.1571(2) 0.6004(2) 0.069(3) Uani 1 1 d . . . . .
O4W O 0.6903(3) 0.5319(3) 0.7837(3) 0.100(4) Uani 1 1 d . . . . .
O5W O 0.2850(14) 0.2786(8) 0.4396(9) 0.2210(5) Uani 0.5 1 d D U P A 1
O7W O 0.3807(6) 0.3176(5) 0.4574(5) 0.074(2) Uani 0.5 1 d . U P A 1
O6W O 0.2725(11) 0.3072(9) 0.4256(8) 0.156(5) Uani 0.5 1 d . U P A 2
O8W O 0.4108(7) 0.3146(5) 0.4399(5) 0.091(3) Uani 0.5 1 d . U P A 2
O71W O 0.3640(9) 0.3403(7) 0.4370(7) 0.124(3) Uani 0.5 1 d . U P A 2
O9W O 0.2446(4) 0.5659(3) 0.5048(3) 0.094(3) Uani 1 1 d . U . . .
O10W O 0.2412(5) -0.0129(3) 0.4857(4) 0.141(6) Uani 1 1 d . . . . .
O11W O 0.3535(2) 0.06618(17) 0.7234(2) 0.058(2) Uani 1 1 d . . . . .
O12W O 0.1274(4) 0.5078(3) 0.4898(3) 0.121(5) Uani 1 1 d . . . . .
O13W O 0.1669(4) 0.5725(3) 0.5273(3) 0.115(5) Uani 1 1 d . . . . .
O14W O 0.2060(3) 0.3747(3) 0.4950(3) 0.087(4) Uani 1 1 d . . . . .
O15W O 0.1247(4) 0.0430(3) 0.4737(4) 0.141(5) Uani 1 1 d . . . . .
O16W O 0.5169(4) -0.1012(2) 0.6700(3) 0.102(4) Uani 1 1 d . . . . .
O17W O 0.7174(3) 0.2187(3) 0.5419(3) 0.094(4) Uani 1 1 d . . . . .
O18W O 0.4818(3) -0.1074(2) 0.7301(3) 0.099(4) Uani 1 1 d . . . . .
O19W O 0.1661(4) -0.0237(2) 0.5074(4) 0.117(4) Uani 1 1 d . . . . .
O20W O 0.5298(3) 0.6398(2) 0.6887(3) 0.116(3) Uani 1 1 d . . . . .
O21W O 0.3392(3) 0.4337(3) 0.5104(3) 0.091(3) Uani 1 1 d . . . . .
O22W O 0.2857(3) 0.3036(2) 0.7930(2) 0.079(3) Uani 1 1 d . . . . .
O23W O 0.5374(3) 0.1823(2) 0.8195(2) 0.093(3) Uani 1 1 d . . . . .
O24W O 0.2108(6) 0.2699(4) 0.7989(5) 0.169(4) Uani 1 1 d . U . . .
O25W O 0.2085(3) 0.1773(3) 0.4861(3) 0.101(4) Uani 1 1 d . . . . .
O26W O 0.5420(3) 0.4262(3) 0.8372(3) 0.107(4) Uani 1 1 d . . . . .
O27W O 0.2858(4) 0.2277(2) 0.7920(2) 0.094(4) Uani 1 1 d . . . . .
O28W O 0.3766(3) 0.4864(2) 0.5610(2) 0.066(3) Uani 1 1 d . . . . .
O29W O 0.5865(3) 0.1623(2) 0.5728(3) 0.071(3) Uani 1 1 d . . . . .
O30W O 0.4570(3) 0.51827(19) 0.5958(2) 0.059(3) Uani 1 1 d . . . . .
O31W O 0.5385(3) 0.3493(2) 0.8226(2) 0.072(3) Uani 1 1 d . . . . .
O32W O 0.3439(3) 0.55348(18) 0.5748(2) 0.063(3) Uani 1 1 d . . . . .
O33W O 0.3767(3) 0.0628(3) 0.5481(3) 0.087(3) Uani 1 1 d . . . . .
O34W O 0.4564(3) 0.1475(3) 0.8064(2) 0.096(4) Uani 1 1 d . . . . .
O35W O 0.5356(3) 0.2132(2) 0.5214(3) 0.091(3) Uani 1 1 d . . . . .
O36W O 0.5300(4) 0.1037(3) 0.8292(4) 0.145(5) Uani 1 1 d . . . . .
O37W O 0.4615(3) 0.3882(3) 0.8166(2) 0.078(3) Uani 1 1 d . . . . .
O38W O 0.5367(3) 0.3366(2) 0.5283(2) 0.085(3) Uani 1 1 d . . . . .
O39W O -0.0459(3) 0.3582(2) 0.6276(3) 0.074(3) Uani 1 1 d . . . . .
O41W O -0.0163(2) 0.13175(19) 0.6767(2) 0.058(2) Uani 1 1 d . . . . .
O42W O -0.0106(2) 0.2122(2) 0.6888(3) 0.074(3) Uani 1 1 d . . . . .
O43W O -0.0484(2) 0.1842(2) 0.6167(2) 0.071(3) Uani 1 1 d . . . . .
O44W O -0.0111(3) 0.4085(2) 0.6878(2) 0.068(2) Uani 1 1 d . U . . .
O45W O 0.4876(3) 0.64530(19) 0.7442(2) 0.064(2) Uani 1 1 d . . . . .
O46W O -0.0083(2) 0.3258(2) 0.6990(2) 0.072(3) Uani 1 1 d . . . . .
O47W O 0.4553(3) 0.0247(2) 0.5838(2) 0.067(3) Uani 1 1 d . . . . .
O48W O 0.1516(3) 0.3793(2) 0.5350(2) 0.063(3) Uani 1 1 d . . . . .
O49W O 0.3425(3) -0.0058(2) 0.5601(3) 0.080(3) Uani 1 1 d . . . . .
O50W O 0.5879(3) 0.38216(18) 0.5783(2) 0.062(3) Uani 1 1 d . . . . .
O51W O 0.1501(3) 0.1704(2) 0.5245(2) 0.064(3) Uani 1 1 d . . . . .
O52W O 0.6901(3) 0.01144(19) 0.7806(2) 0.060(3) Uani 1 1 d . . . . .
O53W O 0.5876(2) 0.56442(19) 0.6390(2) 0.066(2) Uani 1 1 d . . . . .
O54W O 0.5887(3) -0.0220(2) 0.6307(2) 0.071(3) Uani 1 1 d . . . . .
O55W O 0.1047(2) 0.4399(2) 0.5473(2) 0.061(3) Uani 1 1 d . . . . .
O56W O 0.3373(4) 0.1170(3) 0.4990(3) 0.108(4) Uani 1 1 d . . . . .
O57W O 0.6484(2) 0.20839(19) 0.7604(2) 0.056(2) Uani 1 1 d . . . . .
O58W O 0.1038(3) 0.1078(2) 0.5348(2) 0.076(3) Uani 1 1 d . . . . .
O59W O 0.2288(2) 0.12647(16) 0.7120(2) 0.046(2) Uani 1 1 d . . . . .
O60W O 0.6478(3) 0.1057(2) 0.7909(2) 0.069(3) Uani 1 1 d . . . . .
O61W O 0.6823(2) 0.38765(18) 0.6037(2) 0.057(2) Uani 1 1 d . . . . .
O62W O 0.6497(2) 0.3274(2) 0.7625(2) 0.061(3) Uani 1 1 d . . . . .
O63W O 0.6518(2) 0.4299(2) 0.7965(2) 0.061(3) Uani 1 1 d . . . . .
O64W O 0.2325(2) 0.41056(18) 0.72224(19) 0.046(2) Uani 1 1 d . . . . .
O65W O 0.3570(2) 0.47018(15) 0.73642(19) 0.0420(19) Uani 1 1 d . . . . .
O66W O 0.2755(5) 0.3866(3) 0.4664(3) 0.135(5) Uani 1 1 d . . . . .
O67W O 0.2787(7) 0.1702(5) 0.4630(4) 0.286(9) Uani 1 1 d . . . . .
O68W O 0.4068(11) 0.2392(8) 0.4374(9) 0.157(3) Uani 0.5 1 d . U P A 1
O73W O 0.3582(11) 0.2166(9) 0.4330(9) 0.163(3) Uani 0.5 1 d . U P A 1
O69W O 0.3799(9) 0.2376(6) 0.4511(7) 0.114(3) Uani 0.5 1 d . U P A 2
O70W O 0.0840(3) 0.2060(2) 0.5465(2) 0.066(2) Uani 1 1 d . U . . .
O175 O 0.4237(3) 0.1460(3) 0.5878(4) 0.137(5) Uani 1 1 d . . . . .
O176 O 0.4861(4) 0.1747(3) 0.5916(3) 0.130(5) Uani 1 1 d . . . . .
O177 O 0.4865(3) 0.1128(2) 0.6044(2) 0.080(3) Uani 1 1 d . . . . .
O178 O 0.4741(5) 0.1583(3) 0.6439(4) 0.151(6) Uani 1 1 d . . . . .
O179 O 0.1641(3) 0.2735(2) 0.5721(3) 0.082(3) Uani 1 1 d . . . . .
O180 O 0.2280(4) 0.2420(3) 0.5696(3) 0.107(4) Uani 1 1 d . . . . .
O181 O 0.2220(4) 0.3059(3) 0.5652(4) 0.134(4) Uani 1 1 d . . . . .
O182 O 0.2272(5) 0.2736(5) 0.6175(3) 0.207(9) Uani 1 1 d . . . . .
O183 O 0.4893(3) 0.4299(2) 0.6106(3) 0.079(3) Uani 1 1 d . . . . .
O184 O 0.4870(3) 0.3678(3) 0.6000(3) 0.114(5) Uani 1 1 d . . . . .
O185 O 0.4255(4) 0.3960(3) 0.5932(3) 0.132(4) Uani 1 1 d . . . . .
O186 O 0.4765(6) 0.3873(3) 0.6496(3) 0.170(7) Uani 1 1 d . . . . .
O187 O 0.3944(7) 0.2307(4) 0.7763(4) 0.181(8) Uani 1 1 d . . . . .
O188 O 0.4350(6) 0.2665(3) 0.8233(3) 0.158(7) Uani 1 1 d . . . . .
O189 O 0.4673(7) 0.2651(6) 0.7836(5) 0.240(10) Uani 1 1 d . . . . .
O190 O 0.4014(6) 0.2954(5) 0.7711(5) 0.306(10) Uani 1 1 d . . . . .
C1 C 0.6093(3) 0.3630(3) 0.6779(3) 0.039(3) Uani 1 1 d . . . . .
C2 C 0.6088(3) 0.1768(2) 0.6731(2) 0.036(3) Uani 1 1 d . . . . .
C3 C 0.4706(4) 0.2728(3) 0.5765(3) 0.043(2) Uani 1 1 d . U . . .
C4 C 0.3835(4) 0.4733(2) 0.6586(3) 0.050(3) Uani 1 1 d . . . . .
C5 C 0.4609(3) 0.1893(2) 0.7182(3) 0.0365(19) Uani 1 1 d . U . . .
C6 C 0.4621(3) 0.3486(3) 0.7234(2) 0.036(3) Uani 1 1 d . . . . .
C7 C 0.3817(4) 0.0683(3) 0.6468(3) 0.050(2) Uani 1 1 d . U . . .
C8 C 0.3251(3) 0.3424(2) 0.5633(2) 0.0255(18) Uani 1 1 d . U . . .
C9 C 0.2972(3) 0.2680(2) 0.7041(3) 0.0356(19) Uani 1 1 d . U . . .
C10 C 0.1903(3) 0.3805(3) 0.6368(3) 0.045(2) Uani 1 1 d . U . . .
C11 C 0.1883(3) 0.1616(3) 0.6268(3) 0.040(2) Uani 1 1 d . U . . .
C12 C 0.3259(4) 0.2035(3) 0.5607(3) 0.045(2) Uani 1 1 d . U . . .
C14 C 0.7837(4) 0.3238(4) 0.6606(4) 0.081(4) Uani 1 1 d . U . . .
H14A H 0.7936 0.2994 0.6703 0.121 Uiso 1 1 calc R U . . .
H14B H 0.7943 0.3421 0.6797 0.121 Uiso 1 1 calc R U . . .
H14C H 0.7957 0.3292 0.6406 0.121 Uiso 1 1 calc R U . . .
C15 C 0.7306(4) 0.3247(3) 0.6462(3) 0.055(2) Uani 1 1 d . U . . .
C17 C 0.7822(5) 0.2176(4) 0.6643(5) 0.099(4) Uani 1 1 d . U . . .
H17A H 0.7922 0.2420 0.6740 0.148 Uiso 1 1 calc R U . . .
H17B H 0.7987 0.2100 0.6478 0.148 Uiso 1 1 calc R U . . .
H17C H 0.7875 0.2001 0.6843 0.148 Uiso 1 1 calc R U . . .
C18 C 0.7306(3) 0.2189(3) 0.6432(4) 0.068(4) Uani 1 1 d . . . . .
C19 C 0.7621(5) 0.4456(4) 0.6529(4) 0.096(4) Uani 1 1 d . U . . .
H19A H 0.7903 0.4567 0.6668 0.143 Uiso 1 1 calc R U . . .
H19B H 0.7524 0.4563 0.6286 0.143 Uiso 1 1 calc R U . . .
H19C H 0.7661 0.4191 0.6510 0.143 Uiso 1 1 calc R U . . .
C20 C 0.7276(4) 0.4527(3) 0.6718(3) 0.070(4) Uani 1 1 d . . . . .
C21 C 0.7664(6) 0.1020(7) 0.6539(6) 0.255(10) Uani 1 1 d . . . . .
H21A H 0.7944 0.0907 0.6681 0.382 Uiso 1 1 calc R U . . .
H21B H 0.7692 0.1288 0.6555 0.382 Uiso 1 1 calc R U . . .
H21C H 0.7597 0.0944 0.6286 0.382 Uiso 1 1 calc R U . . .
C22 C 0.7292(4) 0.0898(3) 0.6687(4) 0.070(4) Uani 1 1 d . . . . .
C23 C 0.7008(4) -0.0496(4) 0.6719(4) 0.086(5) Uani 1 1 d . . . . .
H23A H 0.6726 -0.0364 0.6673 0.129 Uiso 1 1 calc R U . . .
H23B H 0.6962 -0.0756 0.6763 0.129 Uiso 1 1 calc R U . . .
H23C H 0.7119 -0.0472 0.6510 0.129 Uiso 1 1 calc R U . . .
C24 C 0.7339(4) -0.0337(3) 0.7045(4) 0.063(4) Uani 1 1 d . . . . .
C25 C 0.7066(6) 0.5855(5) 0.6744(5) 0.119(7) Uani 1 1 d . . . . .
H25A H 0.7201 0.6059 0.6650 0.179 Uiso 1 1 calc R U . . .
H25B H 0.6791 0.5939 0.6786 0.179 Uiso 1 1 calc R U . . .
H25C H 0.6999 0.5655 0.6568 0.179 Uiso 1 1 calc R U . . .
C26 C 0.7384(4) 0.5722(3) 0.7096(3) 0.057(4) Uani 1 1 d . . . . .
C27 C 0.6660(5) 0.6591(4) 0.7246(5) 0.122(7) Uani 1 1 d D . . . .
H27A H 0.6949 0.6696 0.7377 0.184 Uiso 1 1 calc R U . . .
H27B H 0.6433 0.6784 0.7198 0.184 Uiso 1 1 calc R U . . .
H27C H 0.6673 0.6486 0.7017 0.184 Uiso 1 1 calc R U . . .
C28 C 0.6080(6) 0.5941(5) 0.7354(5) 0.105(2) Uani 1 1 d . U . . .
C29 C 0.6474(4) -0.0730(3) 0.7485(5) 0.104(6) Uani 1 1 d . . . . .
H29A H 0.6738 -0.0644 0.7427 0.156 Uiso 1 1 calc R U . . .
H29B H 0.6434 -0.0993 0.7434 0.156 Uiso 1 1 calc R U . . .
H29C H 0.6510 -0.0687 0.7742 0.156 Uiso 1 1 calc R U . . .
C30 C 0.6071(4) -0.0524(3) 0.7258(3) 0.070(4) Uani 1 1 d . . . . .
C31 C 0.5354(8) 0.2759(6) 0.4696(5) 0.162(9) Uani 1 1 d D . . . .
C32 C 0.5312(15) 0.2769(9) 0.4279(5) 0.41(3) Uani 1 1 d D . . . .
H32B H 0.5589 0.2863 0.4247 0.609 Uiso 1 1 calc R U . . .
H32C H 0.5066 0.2930 0.4153 0.609 Uiso 1 1 calc R U . . .
H32D H 0.5256 0.2521 0.4179 0.609 Uiso 1 1 calc R U . . .
C33 C 0.5325(8) 0.0734(6) 0.5484(5) 0.164(5) Uani 1 1 d D U . . .
H33A H 0.5429 0.0920 0.5346 0.245 Uiso 1 1 calc R U . . .
H33B H 0.5023 0.0793 0.5484 0.245 Uiso 1 1 calc R U . . .
H33C H 0.5328 0.0493 0.5373 0.245 Uiso 1 1 calc R U . . .
C34 C 0.5654(7) 0.0726(6) 0.5902(5) 0.136(3) Uani 1 1 d D U . . .
C35 C 0.5302(11) 0.4739(10) 0.5583(7) 0.281(5) Uani 1 1 d D U . . .
H35A H 0.5085 0.4938 0.5509 0.422 Uiso 1 1 calc R U . . .
H35B H 0.5146 0.4504 0.5559 0.422 Uiso 1 1 calc R U . . .
H35C H 0.5498 0.4740 0.5429 0.422 Uiso 1 1 calc R U . . .
C36 C 0.5598(11) 0.4800(9) 0.6007(7) 0.227(3) Uani 1 1 d D U . . .
C37 C 0.4480(5) 0.4002(4) 0.5128(4) 0.085(5) Uani 1 1 d . . . . .
H37A H 0.4289 0.4216 0.5119 0.128 Uiso 1 1 calc R U . . .
H37B H 0.4596 0.4007 0.4920 0.128 Uiso 1 1 calc R U . . .
H37C H 0.4727 0.4008 0.5352 0.128 Uiso 1 1 calc R U . . .
C38 C 0.4225(5) 0.3671(4) 0.5117(4) 0.091(6) Uani 1 1 d . . . . .
C39 C 0.4446(5) 0.1484(5) 0.5058(5) 0.136(7) Uani 1 1 d . . . . .
H39A H 0.4231 0.1282 0.5004 0.205 Uiso 1 1 calc R U . . .
H39B H 0.4656 0.1449 0.5300 0.205 Uiso 1 1 calc R U . . .
H39C H 0.4607 0.1487 0.4878 0.205 Uiso 1 1 calc R U . . .
C40 C 0.4204(6) 0.1843(4) 0.5046(3) 0.092(6) Uani 1 1 d . . . . .
C41 C 0.5839(5) 0.2666(3) 0.8484(4) 0.078(4) Uani 1 1 d . U . . .
H41A H 0.5852 0.2917 0.8579 0.117 Uiso 1 1 calc R U . . .
H41B H 0.6094 0.2526 0.8631 0.117 Uiso 1 1 calc R U . . .
H41C H 0.5564 0.2548 0.8494 0.117 Uiso 1 1 calc R U . . .
C42 C 0.5848(4) 0.2679(3) 0.8096(3) 0.055(4) Uani 1 1 d . . . . .
C43 C 0.1880(6) 0.2730(6) 0.4752(7) 0.1838(15) Uani 1 1 d D U . . .
H43A H 0.1818 0.2502 0.4863 0.276 Uiso 1 1 calc R U . . .
H43B H 0.1786 0.2703 0.4488 0.276 Uiso 1 1 calc R U . . .
H43C H 0.1716 0.2932 0.4820 0.276 Uiso 1 1 calc R U . . .
C44 C 0.2412(7) 0.2816(7) 0.4896(7) 0.1820(7) Uani 1 1 d D U . . .
C45 C 0.4235(11) 0.0174(9) 0.8145(9) 0.266(5) Uani 1 1 d . U . . .
H45A H 0.4124 0.0120 0.8350 0.400 Uiso 1 1 calc R U . . .
H45B H 0.3984 0.0217 0.7928 0.400 Uiso 1 1 calc R U . . .
H45C H 0.4422 0.0394 0.8199 0.400 Uiso 1 1 calc R U . . .
C46 C 0.4522(7) -0.0167(6) 0.8077(6) 0.143(3) Uani 1 1 d . U . . .
H46A H 0.4779 -0.0204 0.8295 0.171 Uiso 1 1 calc R U . . .
H46B H 0.4337 -0.0391 0.8042 0.171 Uiso 1 1 calc R U . . .
C47 C 0.4691(5) -0.0117(4) 0.7748(6) 0.132(6) Uani 1 1 d . . . . .
C48 C 0.4597(7) 0.5514(5) 0.8201(6) 0.154(8) Uani 1 1 d . . . . .
H48A H 0.4598 0.5772 0.8272 0.231 Uiso 1 1 calc R U . . .
H48B H 0.4795 0.5374 0.8401 0.231 Uiso 1 1 calc R U . . .
H48C H 0.4295 0.5416 0.8144 0.231 Uiso 1 1 calc R U . . .
C49 C 0.2462(8) 0.4208(8) 0.4032(5) 0.272(13) Uani 1 1 d . . . . .
H49A H 0.2585 0.4008 0.3923 0.408 Uiso 1 1 calc R U . . .
H49B H 0.2604 0.4439 0.4001 0.408 Uiso 1 1 calc R U . . .
H49C H 0.2142 0.4226 0.3914 0.408 Uiso 1 1 calc R U . . .
C50 C 0.4747(4) 0.5486(3) 0.7895(3) 0.055(4) Uani 1 1 d . . . . .
C51 C 0.3754(6) 0.6340(4) 0.6285(5) 0.121(7) Uani 1 1 d . . . . .
H51A H 0.3808 0.6558 0.6440 0.182 Uiso 1 1 calc R U . . .
H51B H 0.3462 0.6238 0.6269 0.182 Uiso 1 1 calc R U . . .
H51C H 0.3764 0.6408 0.6043 0.182 Uiso 1 1 calc R U . . .
C52 C 0.4108(4) 0.6056(3) 0.6445(3) 0.046(2) Uani 1 1 d . U . . .
C53 C 0.3638(8) -0.0850(4) 0.6114(6) 0.218(13) Uani 1 1 d . . . . .
H53A H 0.3633 -0.1071 0.6258 0.326 Uiso 1 1 calc R U . . .
H53B H 0.3648 -0.0922 0.5873 0.326 Uiso 1 1 calc R U . . .
H53C H 0.3371 -0.0705 0.6092 0.326 Uiso 1 1 calc R U . . .
C54 C 0.4036(5) -0.0629(3) 0.6296(5) 0.090(5) Uani 1 1 d . . . . .
C55 C 0.2445(5) -0.0433(4) 0.5998(5) 0.104(7) Uani 1 1 d . . . . .
H55A H 0.2138 -0.0381 0.5991 0.155 Uiso 1 1 calc R U . . .
H55B H 0.2611 -0.0523 0.6240 0.155 Uiso 1 1 calc R U . . .
H55C H 0.2448 -0.0620 0.5817 0.155 Uiso 1 1 calc R U . . .
C56 C 0.2669(4) -0.0071(3) 0.5914(4) 0.060(4) Uani 1 1 d . . . . .
C57 C 0.3541(4) 0.1544(4) 0.8203(3) 0.071(4) Uani 1 1 d . . . . .
H57A H 0.3818 0.1414 0.8322 0.107 Uiso 1 1 calc R U . . .
H57B H 0.3306 0.1458 0.8301 0.107 Uiso 1 1 calc R U . . .
H57C H 0.3585 0.1808 0.8246 0.107 Uiso 1 1 calc R U . . .
C58 C 0.3404(3) 0.1467(2) 0.7788(3) 0.039(3) Uani 1 1 d . . . . .
C59 C 0.3587(5) 0.3746(4) 0.8282(3) 0.088(5) Uani 1 1 d . . . . .
H59A H 0.3355 0.3596 0.8333 0.131 Uiso 1 1 calc R U . . .
H59B H 0.3612 0.3980 0.8412 0.131 Uiso 1 1 calc R U . . .
H59C H 0.3871 0.3615 0.8362 0.131 Uiso 1 1 calc R U . . .
C60 C 0.3470(3) 0.3817(3) 0.7890(3) 0.052(3) Uani 1 1 d . . . . .
C61 C 0.2469(4) 0.5863(3) 0.6182(4) 0.070(3) Uani 1 1 d . U . . .
H61A H 0.2175 0.5802 0.6201 0.105 Uiso 1 1 calc R U . . .
H61B H 0.2440 0.6052 0.5996 0.105 Uiso 1 1 calc R U . . .
H61C H 0.2657 0.5955 0.6415 0.105 Uiso 1 1 calc R U . . .
C62 C 0.2685(4) 0.5512(3) 0.6075(3) 0.057(4) Uani 1 1 d . . . . .
C65 C 0.0757(13) 0.3067(10) 0.5336(10) 0.259(3) Uani 1 1 d . U . . .
C66 C 0.2556(6) 0.4126(5) 0.4470(4) 0.113(6) Uani 1 1 d . . . . .
C67 C 0.1284(6) 0.0132(4) 0.5866(5) 0.121(7) Uani 1 1 d . . . . .
H67A H 0.1471 -0.0088 0.5919 0.181 Uiso 1 1 calc R U . . .
H67B H 0.1031 0.0089 0.5651 0.181 Uiso 1 1 calc R U . . .
H67C H 0.1177 0.0187 0.6073 0.181 Uiso 1 1 calc R U . . .
C68 C 0.1546(4) 0.0444(3) 0.5800(4) 0.071(5) Uani 1 1 d . . . . .
C69 C 0.1362(5) 0.5347(3) 0.6066(4) 0.085(5) Uani 1 1 d . . . . .
H69A H 0.1567 0.5555 0.6105 0.128 Uiso 1 1 calc R U . . .
H69B H 0.1287 0.5296 0.6289 0.128 Uiso 1 1 calc R U . . .
H69C H 0.1090 0.5407 0.5872 0.128 Uiso 1 1 calc R U . . .
C70 C 0.1582(4) 0.5006(3) 0.5958(3) 0.059(4) Uani 1 1 d . . . . .
C71 C 0.1083(4) 0.1605(3) 0.7366(3) 0.056(4) Uani 1 1 d . . . . .
C72 C 0.1181(7) 0.1342(5) 0.7676(6) 0.2257(16) Uani 1 1 d . U . . .
H72A H 0.1153 0.1086 0.7588 0.271 Uiso 1 1 calc R U . . .
H72B H 0.0973 0.1380 0.7820 0.271 Uiso 1 1 calc R U . . .
C73 C 0.1667(7) 0.1424(5) 0.7910(6) 0.2273(16) Uani 1 1 d . U . . .
H73A H 0.1763 0.1238 0.8099 0.341 Uiso 1 1 calc R U . . .
H73B H 0.1680 0.1667 0.8022 0.341 Uiso 1 1 calc R U . . .
H73C H 0.1862 0.1420 0.7756 0.341 Uiso 1 1 calc R U . . .
C74 C 0.1122(4) 0.3753(3) 0.7441(3) 0.068(4) Uani 1 1 d . . . . .
C75 C 0.1239(5) 0.4045(7) 0.7782(7) 0.175(12) Uani 1 1 d D . . . .
H75A H 0.1163 0.4304 0.7712 0.210 Uiso 1 1 calc R U . . .
H75B H 0.1133 0.3971 0.7988 0.210 Uiso 1 1 calc R U . . .
C76 C 0.1700(9) 0.3945(13) 0.7820(13) 0.441(5) Uani 1 1 d D U . . .
H76A H 0.1898 0.4071 0.8031 0.661 Uiso 1 1 calc R U . . .
H76B H 0.1774 0.4019 0.7602 0.661 Uiso 1 1 calc R U . . .
H76C H 0.1736 0.3680 0.7852 0.661 Uiso 1 1 calc R U . . .
C77 C 0.0352(4) 0.1173(3) 0.5880(3) 0.063(4) Uani 1 1 d . . . . .
C78 C 0.0235(6) 0.0789(5) 0.5722(6) 0.157(8) Uani 1 1 d . . . . .
H78A H 0.0364 0.0751 0.5525 0.236 Uiso 1 1 calc R U . . .
H78B H -0.0088 0.0763 0.5630 0.236 Uiso 1 1 calc R U . . .
H78C H 0.0354 0.0605 0.5912 0.236 Uiso 1 1 calc R U . . .
C79 C 0.0326(4) 0.4261(3) 0.6036(3) 0.058(2) Uani 1 1 d . U . . .
C80 C 0.0173(5) 0.4653(3) 0.5863(6) 0.120(8) Uani 1 1 d . . . . .
H80A H -0.0031 0.4763 0.5981 0.180 Uiso 1 1 calc R U . . .
H80B H 0.0022 0.4625 0.5604 0.180 Uiso 1 1 calc R U . . .
H80C H 0.0433 0.4811 0.5899 0.180 Uiso 1 1 calc R U . . .
C81 C -0.0378(5) 0.2712(3) 0.6111(5) 0.103(6) Uani 1 1 d D . . . .
C82 C -0.0938(4) 0.2743(5) 0.5970(6) 0.131(8) Uani 1 1 d D . . . .
H82A H -0.1063 0.2564 0.6101 0.197 Uiso 1 1 calc R U . . .
H82B H -0.1048 0.2692 0.5710 0.197 Uiso 1 1 calc R U . . .
H82C H -0.1028 0.2990 0.6017 0.197 Uiso 1 1 calc R U . . .
C86 C 0.1689(14) 0.3717(11) 0.5157(11) 0.281(3) Uani 1 1 d . U . . .
C87 C 0.2580(11) 0.1462(9) 0.4395(9) 0.218(3) Uani 1 1 d . U . . .
C88 C 0.6527(7) 0.6255(8) 0.7503(6) 0.264(19) Uani 1 1 d D . . . .
H88B H 0.6484 0.6380 0.7716 0.316 Uiso 1 1 calc R U . . .
H88A H 0.6798 0.6103 0.7594 0.316 Uiso 1 1 calc R U . . .

loop_
_atom_site_aniso_label
_atom_site_aniso_U_11
_atom_site_aniso_U_22
_atom_site_aniso_U_33
_atom_site_aniso_U_23
_atom_site_aniso_U_13
_atom_site_aniso_U_12
Gd1 0.0193(2) 0.02194(19) 0.0522(3) 0.0030(2) 0.01502(19) -0.00075(17)
Gd2 0.0193(2) 0.02203(19) 0.0443(2) 0.00417(19) 0.01246(18) -0.00012(17)
Gd3 0.0165(2) 0.0270(2) 0.0629(3) 0.0043(2) 0.0129(2) -0.00206(18)
Gd4 0.0191(2) 0.0286(2) 0.0498(3) 0.0053(2) 0.01497(18) 0.00014(18)
Gd5 0.0203(2) 0.02114(19) 0.0507(3) 0.0037(2) 0.01528(18) -0.00046(17)
Gd6 0.0196(2) 0.0256(2) 0.0648(3) 0.0088(2) 0.0148(2) 0.00273(18)
Gd7 0.0215(2) 0.0226(2) 0.0674(3) 0.0066(2) 0.0193(2) 0.00146(18)
Gd8 0.0261(2) 0.0254(2) 0.0683(3) 0.0031(2) 0.0259(2) -0.00046(19)
Gd9 0.0212(2) 0.0260(2) 0.0645(3) 0.0006(2) 0.0181(2) -0.00432(18)
Gd10 0.0242(2) 0.0281(2) 0.0679(3) 0.0129(2) 0.0155(2) 0.00539(19)
Gd11 0.0276(2) 0.0283(2) 0.0630(3) -0.0059(2) 0.0156(2) -0.0036(2)
Gd12 0.0176(2) 0.0250(2) 0.0589(3) 0.0042(2) 0.0126(2) -0.00084(18)
Gd13 0.0193(2) 0.0222(2) 0.0606(3) 0.0059(2) 0.01727(19) 0.00050(17)
Gd14 0.0216(2) 0.0298(2) 0.0491(3) 0.0001(2) 0.01167(19) -0.00359(19)
Gd15 0.0291(2) 0.0252(2) 0.0649(3) 0.0028(2) 0.0218(2) -0.00296(19)
Gd16 0.0191(2) 0.0243(2) 0.0498(3) 0.0003(2) 0.01424(18) -0.00036(17)
Gd17 0.0269(2) 0.0287(2) 0.0878(4) 0.0106(3) 0.0260(2) 0.0069(2)
Gd18 0.0358(3) 0.0323(2) 0.0753(3) -0.0007(2) 0.0329(2) -0.0044(2)
Gd19 0.0301(2) 0.0223(2) 0.0955(4) 0.0064(2) 0.0311(2) 0.0040(2)
Gd20 0.0323(3) 0.0342(2) 0.0944(4) 0.0086(3) 0.0303(2) 0.0103(2)
Gd21 0.0196(2) 0.0229(2) 0.0518(3) -0.0009(2) 0.01399(19) -0.00227(18)
Gd22 0.0228(2) 0.0252(2) 0.0510(3) 0.0093(2) 0.0116(2) 0.00044(18)
Gd23 0.0179(2) 0.0267(2) 0.0598(3) 0.0043(2) 0.0148(2) 0.00128(18)
Gd24 0.0377(3) 0.0347(2) 0.0929(4) 0.0011(3) 0.0379(2) 0.0031(2)
Gd25 0.0209(2) 0.0345(2) 0.0819(4) 0.0065(3) 0.0154(2) -0.0039(2)
Gd26 0.0240(2) 0.0228(2) 0.0645(3) 0.0001(2) 0.0193(2) -0.00191(18)
Gd27 0.0363(3) 0.0235(2) 0.0884(4) -0.0030(2) 0.0329(2) -0.0036(2)
Gd28 0.0251(2) 0.0287(2) 0.0752(3) -0.0022(2) 0.0217(2) -0.0064(2)
Gd29 0.0381(3) 0.0295(2) 0.0957(4) 0.0030(3) 0.0351(2) 0.0055(2)
Gd30 0.0204(2) 0.0339(2) 0.0661(3) 0.0066(2) 0.0096(2) -0.0013(2)
Gd31 0.0402(3) 0.0482(3) 0.0559(3) 0.0164(3) 0.0114(2) -0.0020(2)
Gd32 0.0258(3) 0.0417(3) 0.0656(3) 0.0181(3) 0.0094(2) 0.0031(2)
Gd33 0.0497(3) 0.0431(3) 0.0720(3) -0.0016(3) 0.0354(2) -0.0041(2)
Gd34 0.0212(2) 0.0324(2) 0.0872(4) 0.0058(3) 0.0189(2) 0.0038(2)
Gd35 0.0326(3) 0.0308(2) 0.0689(3) 0.0168(2) 0.0149(2) 0.0007(2)
Gd36 0.0343(3) 0.0437(3) 0.0783(4) -0.0161(3) 0.0133(3) -0.0100(2)
Gd37 0.0452(3) 0.0382(3) 0.0983(4) -0.0173(3) 0.0258(3) -0.0047(2)
Gd38 0.0523(3) 0.0591(3) 0.0725(4) -0.0203(3) 0.0194(3) -0.0103(3)
Gd39 0.0918(5) 0.0849(5) 0.0723(4) -0.0106(4) 0.0329(4) -0.0117(4)
Gd40 0.0484(3) 0.0242(2) 0.1198(4) 0.0061(3) 0.0487(3) 0.0046(2)
Gd41 0.0626(4) 0.0623(4) 0.1219(6) -0.0409(4) 0.0223(4) -0.0152(3)
Gd42 0.0456(3) 0.0539(3) 0.0860(4) 0.0347(3) 0.0108(3) 0.0082(3)
Gd43 0.0875(5) 0.1104(6) 0.1080(6) 0.0223(5) 0.0440(4) -0.0001(5)
Gd44 0.0592(3) 0.0517(3) 0.1074(4) -0.0077(3) 0.0598(3) -0.0068(3)
Gd45 0.0935(6) 0.0689(4) 0.0853(5) 0.0023(4) 0.0183(4) -0.0073(4)
Co1 0.0410(8) 0.0353(7) 0.1126(12) 0.0018(8) 0.0352(8) 0.0079(7)
Co2 0.0368(8) 0.0326(7) 0.1064(11) 0.0041(8) 0.0354(7) 0.0042(6)
Co3 0.0280(7) 0.0230(6) 0.0781(9) -0.0015(6) 0.0164(6) -0.0046(5)
Co4 0.0286(7) 0.0308(6) 0.0718(9) 0.0045(7) 0.0229(6) -0.0040(6)
Co5 0.0273(7) 0.0419(7) 0.0734(9) 0.0073(7) 0.0180(6) -0.0068(6)
Co6 0.0298(7) 0.0363(7) 0.0714(9) -0.0006(7) 0.0140(7) -0.0013(6)
Co7 0.0249(6) 0.0305(6) 0.0641(8) 0.0106(6) 0.0141(6) -0.0004(5)
Cl1 0.0515(16) 0.0404(13) 0.0864(19) 0.0086(14) 0.0298(14) 0.0104(12)
Cl2 0.0316(13) 0.0560(15) 0.0712(17) -0.0021(14) 0.0166(12) -0.0019(12)
Cl3 0.0418(14) 0.0360(12) 0.0660(16) -0.0027(12) 0.0203(12) -0.0122(11)
Cl4 0.091(2) 0.076(2) 0.067(2) 0.0007(17) 0.0211(18) 0.0188(19)
O1 0.078(7) 0.115(8) 0.128(8) 0.006(7) 0.046(6) 0.020(6)
O2 0.038(4) 0.018(3) 0.064(4) 0.010(3) 0.002(3) 0.004(3)
O3 0.039(4) 0.101(6) 0.071(5) -0.051(4) 0.018(4) -0.015(4)
O4 0.044(5) 0.077(5) 0.080(5) -0.010(5) 0.014(4) 0.006(4)
O5 0.027(4) 0.070(4) 0.072(5) 0.043(4) -0.004(3) -0.003(3)
O6 0.048(4) 0.046(4) 0.085(5) -0.004(4) 0.043(3) -0.016(3)
O7 0.022(3) 0.048(4) 0.036(3) 0.007(3) 0.015(2) 0.004(3)
O8 0.030(3) 0.029(3) 0.047(4) -0.004(3) 0.016(3) 0.007(3)
O9 0.069(5) 0.028(3) 0.068(4) -0.003(3) 0.039(3) -0.010(3)
O10 0.048(4) 0.036(3) 0.081(5) -0.013(4) 0.014(4) -0.003(3)
O11 0.020(3) 0.027(3) 0.071(4) -0.003(3) 0.015(3) -0.001(3)
O12 0.030(3) 0.028(3) 0.078(4) 0.001(3) 0.024(3) -0.003(3)
O13 0.038(4) 0.033(3) 0.083(5) 0.020(3) 0.021(3) 0.004(3)
O14 0.033(4) 0.042(4) 0.085(5) 0.018(4) 0.028(3) 0.005(3)
O15 0.040(4) 0.046(4) 0.082(5) -0.032(4) 0.025(3) -0.019(3)
O16 0.030(4) 0.039(3) 0.072(5) 0.007(4) 0.010(3) 0.010(3)
O17 0.021(3) 0.025(3) 0.036(3) 0.009(3) 0.001(3) -0.009(2)
O18 0.041(4) 0.027(3) 0.075(4) 0.016(3) 0.030(3) 0.007(3)
O19 0.021(3) 0.023(3) 0.063(4) 0.011(3) 0.000(3) 0.004(3)
O20 0.034(4) 0.026(3) 0.064(4) 0.001(3) 0.021(3) 0.005(3)
O21 0.026(3) 0.032(3) 0.057(4) -0.002(3) 0.013(3) -0.005(3)
O22 0.040(4) 0.042(4) 0.068(4) -0.025(3) 0.011(3) -0.005(3)
O23 0.028(3) 0.028(3) 0.052(4) 0.007(3) 0.020(3) -0.004(3)
O24 0.040(4) 0.023(3) 0.090(5) -0.019(3) 0.040(3) -0.011(3)
O25 0.022(3) 0.023(3) 0.067(4) -0.004(3) 0.012(3) 0.001(3)
O26 0.036(4) 0.019(3) 0.073(4) 0.017(3) 0.017(3) 0.010(3)
O27 0.036(4) 0.038(3) 0.051(4) 0.008(3) 0.015(3) 0.006(3)
O28 0.029(3) 0.029(3) 0.108(5) -0.006(4) 0.038(3) -0.015(3)
O29 0.043(4) 0.063(4) 0.047(4) 0.024(3) 0.006(3) -0.004(4)
O30 0.028(3) 0.026(3) 0.078(4) -0.002(3) 0.023(3) 0.003(3)
O31 0.052(3) 0.050(3) 0.060(3) -0.005(2) 0.025(2) 0.003(2)
O32 0.029(2) 0.021(2) 0.044(2) -0.005(2) 0.0148(18) 0.0025(19)
O33 0.038(4) 0.025(3) 0.046(4) 0.008(3) 0.009(3) -0.001(3)
O34 0.033(4) 0.042(4) 0.054(4) -0.001(3) 0.002(3) -0.004(3)
O35 0.039(4) 0.023(3) 0.048(4) -0.002(3) 0.005(3) 0.003(3)
O36 0.029(3) 0.018(3) 0.064(4) 0.013(3) 0.014(3) 0.002(3)
O37 0.016(3) 0.028(3) 0.077(4) 0.017(3) 0.011(3) 0.006(3)
O38 0.024(3) 0.043(3) 0.051(4) -0.002(3) 0.025(3) -0.009(3)
O39 0.030(3) 0.021(3) 0.083(5) 0.012(3) 0.024(3) 0.011(3)
O40 0.023(3) 0.014(2) 0.038(3) 0.008(2) 0.020(2) 0.013(2)
O41 0.029(3) 0.016(3) 0.055(4) -0.009(3) 0.017(3) -0.012(2)
O42 0.018(3) 0.034(3) 0.067(4) 0.001(3) 0.018(3) -0.007(3)
O43 0.024(3) 0.028(3) 0.058(4) 0.006(3) 0.022(3) -0.001(3)
O44 0.017(3) 0.024(3) 0.049(4) -0.008(3) 0.004(3) -0.005(2)
O45 0.050(4) 0.030(3) 0.050(4) 0.004(3) 0.010(3) -0.002(3)
O46 0.022(3) 0.036(3) 0.073(4) 0.002(3) 0.028(3) -0.006(3)
O47 0.023(3) 0.023(3) 0.046(3) -0.003(3) 0.014(3) -0.016(2)
O48 0.010(3) 0.008(2) 0.055(4) 0.005(3) 0.008(2) -0.002(2)
O49 0.019(3) 0.020(3) 0.049(3) -0.003(3) 0.014(3) -0.007(2)
O50 0.018(3) 0.024(3) 0.057(4) -0.010(3) 0.008(3) -0.001(2)
O51 0.022(3) 0.040(3) 0.055(4) -0.008(3) 0.015(3) -0.011(3)
O52 0.009(3) 0.034(3) 0.052(4) -0.009(3) 0.001(3) -0.007(2)
O53 0.024(3) 0.019(3) 0.073(4) 0.019(3) 0.029(3) 0.009(2)
O54 0.023(3) 0.016(3) 0.077(4) 0.008(3) 0.021(3) 0.003(2)
O55 0.016(3) 0.025(3) 0.064(4) -0.003(3) 0.012(3) -0.001(3)
O56 0.029(3) 0.045(3) 0.038(3) -0.002(3) 0.010(3) -0.017(3)
O57 0.024(3) 0.026(3) 0.055(4) 0.010(3) 0.020(3) 0.000(3)
O58 0.027(3) 0.022(3) 0.044(3) 0.007(3) 0.018(2) 0.010(2)
O59 0.025(3) 0.025(3) 0.048(4) 0.006(3) 0.015(3) 0.000(3)
O60 0.039(4) 0.031(3) 0.093(5) 0.009(3) 0.038(3) 0.004(3)
O61 0.021(3) 0.033(3) 0.039(3) -0.011(3) 0.007(3) -0.015(3)
O62 0.020(3) 0.027(3) 0.047(3) 0.010(3) 0.017(2) -0.004(2)
O63 0.013(3) 0.024(3) 0.048(3) 0.007(3) 0.012(2) 0.001(2)
O64 0.028(3) 0.022(3) 0.045(3) 0.007(3) 0.019(3) -0.002(3)
O65 0.026(3) 0.018(3) 0.056(4) 0.001(3) 0.011(3) 0.003(3)
O66 0.022(3) 0.048(4) 0.068(4) 0.003(3) 0.021(3) -0.005(3)
O67 0.063(4) 0.034(4) 0.127(6) 0.006(4) 0.060(4) 0.017(3)
O68 0.026(4) 0.048(4) 0.097(6) 0.001(4) 0.019(4) 0.009(3)
O69 0.020(3) 0.016(3) 0.077(4) -0.012(3) 0.028(3) -0.010(2)
O70 0.029(3) 0.031(3) 0.078(4) 0.013(3) 0.025(3) 0.000(3)
O71 0.033(2) 0.032(2) 0.046(2) -0.007(2) 0.0176(19) -0.010(2)
O72 0.041(4) 0.042(4) 0.075(4) 0.000(3) 0.035(3) 0.014(3)
O73 0.039(4) 0.029(3) 0.089(5) 0.006(3) 0.042(3) 0.012(3)
O74 0.055(4) 0.039(4) 0.078(4) -0.003(3) 0.046(3) 0.000(3)
O75 0.033(3) 0.036(3) 0.046(4) 0.001(3) 0.021(3) 0.000(3)
O76 0.047(4) 0.065(5) 0.057(4) 0.004(4) 0.028(3) -0.003(4)
O77 0.049(4) 0.048(4) 0.049(4) 0.000(3) 0.007(4) -0.003(4)
O78 0.032(4) 0.021(3) 0.068(4) 0.001(3) 0.016(3) 0.003(3)
O79 0.024(3) 0.020(3) 0.059(4) 0.014(3) 0.006(3) -0.004(3)
O80 0.029(4) 0.030(3) 0.061(4) 0.015(3) 0.002(3) -0.007(3)
O81 0.023(3) 0.026(3) 0.046(3) 0.014(3) 0.008(3) 0.011(3)
O82 0.040(4) 0.024(3) 0.067(4) -0.001(3) 0.022(3) 0.006(3)
O83 0.039(4) 0.038(3) 0.054(4) 0.006(3) 0.007(3) -0.002(3)
O84 0.018(3) 0.028(3) 0.069(4) -0.014(3) 0.012(3) -0.004(3)
O85 0.020(3) 0.040(3) 0.043(4) -0.004(3) 0.003(3) 0.000(3)
O86 0.029(3) 0.022(3) 0.052(4) 0.004(3) 0.021(3) 0.010(3)
O87 0.025(3) 0.023(3) 0.093(5) -0.013(3) 0.016(3) 0.003(3)
O88 0.034(4) 0.039(3) 0.069(4) 0.010(3) 0.017(3) 0.002(3)
O89 0.042(4) 0.058(4) 0.064(4) -0.008(4) 0.025(3) 0.007(4)
O90 0.036(3) 0.038(3) 0.051(4) 0.005(3) 0.026(3) -0.009(3)
O91 0.041(4) 0.053(4) 0.048(4) 0.021(3) 0.009(3) 0.005(3)
O92 0.040(4) 0.040(4) 0.069(5) -0.013(4) 0.015(3) -0.004(3)
O93 0.023(2) 0.027(2) 0.038(2) 0.0042(19) 0.0145(18) -0.0055(19)
O94 0.021(3) 0.031(3) 0.055(4) -0.001(3) 0.021(3) -0.003(3)
O95 0.027(3) 0.019(3) 0.081(4) 0.007(3) 0.030(3) -0.002(3)
O96 0.024(3) 0.030(3) 0.054(4) 0.024(3) 0.017(3) 0.011(3)
O97 0.039(4) 0.024(3) 0.058(4) 0.017(3) 0.014(3) 0.003(3)
O98 0.006(3) 0.040(3) 0.061(4) 0.009(3) 0.005(3) -0.006(3)
O99 0.020(3) 0.029(3) 0.049(4) -0.004(3) 0.009(3) -0.001(3)
O100 0.038(4) 0.022(3) 0.086(5) 0.008(3) 0.014(4) 0.003(3)
O101 0.020(3) 0.054(4) 0.068(4) -0.015(4) 0.011(3) -0.008(3)
O102 0.039(4) 0.019(3) 0.054(4) 0.003(3) 0.015(3) 0.003(3)
O103 0.079(5) 0.042(4) 0.064(4) -0.002(4) 0.038(4) -0.006(4)
O104 0.049(4) 0.064(5) 0.059(4) -0.004(4) 0.020(3) -0.010(4)
O105 0.040(4) 0.063(4) 0.079(4) -0.002(4) 0.040(3) -0.013(4)
O106 0.032(4) 0.060(4) 0.075(5) 0.010(4) 0.028(3) -0.001(3)
O107 0.043(4) 0.038(4) 0.109(6) 0.017(4) 0.042(4) 0.008(3)
O108 0.057(3) 0.072(3) 0.076(3) 0.000(2) 0.021(2) 0.002(2)
O109 0.026(3) 0.049(4) 0.084(5) -0.018(4) 0.028(3) -0.016(3)
O110 0.029(4) 0.057(4) 0.104(6) -0.016(4) 0.033(4) -0.008(3)
O111 0.061(4) 0.071(4) 0.089(5) 0.052(4) 0.047(4) 0.038(4)
O112 0.037(4) 0.078(5) 0.073(5) 0.025(4) 0.024(3) 0.017(4)
O113 0.040(4) 0.056(4) 0.120(6) -0.018(5) 0.034(4) 0.014(4)
O114 0.056(5) 0.084(5) 0.092(6) -0.013(5) 0.004(5) 0.048(4)
O115 0.034(4) 0.066(5) 0.111(6) -0.005(5) 0.026(4) -0.005(4)
O116 0.041(4) 0.021(3) 0.117(6) 0.004(4) 0.017(4) -0.012(3)
O117 0.048(4) 0.026(3) 0.122(6) -0.006(4) 0.054(3) -0.013(3)
O118 0.104(3) 0.106(3) 0.120(3) -0.001(3) 0.030(2) -0.007(3)
O119 0.053(5) 0.047(4) 0.126(6) 0.043(4) 0.041(4) 0.022(4)
O120 0.064(5) 0.036(4) 0.116(6) 0.026(4) 0.038(4) 0.017(4)
O121 0.105(8) 0.104(7) 0.092(7) -0.007(6) 0.034(6) -0.008(6)
O122 0.105(9) 0.158(11) 0.154(10) 0.042(8) 0.055(8) 0.023(8)
O123 0.131(8) 0.129(9) 0.093(6) -0.015(6) 0.073(5) -0.027(7)
O124 0.094(3) 0.076(3) 0.098(3) 0.000(3) 0.049(2) 0.003(3)
O125 0.081(6) 0.040(4) 0.103(6) 0.014(4) 0.047(4) 0.008(4)
O126 0.118(6) 0.037(4) 0.097(5) -0.027(4) 0.063(4) -0.034(4)
O127 0.044(4) 0.051(4) 0.089(5) 0.005(4) 0.029(4) -0.007(4)
O128 0.062(5) 0.081(6) 0.144(8) 0.004(6) 0.056(5) -0.019(5)
O129 0.076(6) 0.058(5) 0.099(6) 0.027(5) 0.005(5) 0.002(5)
O130 0.162(11) 0.040(5) 0.169(11) -0.005(6) 0.035(9) -0.016(6)
O131 0.118(6) 0.162(10) 0.167(7) 0.063(7) 0.123(4) 0.034(7)
O132 0.032(4) 0.063(4) 0.056(4) 0.030(4) -0.008(3) -0.002(3)
O133 0.027(3) 0.049(4) 0.044(4) 0.008(3) 0.003(3) -0.001(3)
O134 0.226(11) 0.327(16) 0.201(10) 0.157(10) 0.163(7) 0.187(10)
O135 0.1805(12) 0.2008(12) 0.1970(12) -0.0400(12) 0.1087(12) -0.0747(12)
O136 0.094(5) 0.025(3) 0.137(6) -0.001(4) 0.084(4) 0.006(4)
O137 0.069(5) 0.038(4) 0.115(5) 0.003(4) 0.065(4) 0.001(4)
O138 0.051(4) 0.029(3) 0.076(4) -0.006(3) 0.033(3) -0.027(3)
O139 0.055(4) 0.027(3) 0.104(5) -0.007(4) 0.053(3) -0.014(3)
O140 0.042(4) 0.022(3) 0.077(5) 0.000(3) 0.020(3) 0.010(3)
O141 0.074(6) 0.042(4) 0.142(8) 0.038(5) 0.020(6) 0.010(4)
O142 0.085(6) 0.056(5) 0.109(7) -0.026(5) 0.024(5) 0.008(5)
O143 0.076(6) 0.040(4) 0.148(8) -0.018(5) 0.051(5) -0.006(4)
O144 0.064(5) 0.041(4) 0.111(7) -0.001(4) 0.024(5) 0.004(4)
O145 0.060(5) 0.054(5) 0.164(9) -0.015(6) 0.042(6) -0.024(4)
O146 0.024(3) 0.057(4) 0.056(4) 0.027(3) 0.019(3) 0.014(3)
O147 0.048(4) 0.028(3) 0.060(4) 0.008(3) 0.011(3) 0.015(3)
O148 0.028(3) 0.045(4) 0.058(4) 0.009(3) 0.025(3) 0.002(3)
O149 0.033(4) 0.042(3) 0.054(4) -0.001(3) 0.013(3) -0.015(3)
O150 0.066(5) 0.031(3) 0.102(6) 0.010(4) 0.039(4) 0.002(4)
O151 0.052(4) 0.026(3) 0.074(5) -0.008(3) 0.012(4) -0.009(3)
O152 0.125(9) 0.139(9) 0.069(6) 0.000(7) 0.004(6) -0.002(8)
O153 0.105(9) 0.134(9) 0.109(8) -0.015(8) -0.002(7) -0.020(8)
O154 0.100(8) 0.102(7) 0.093(6) 0.042(5) 0.021(6) 0.003(6)
O155 0.060(5) 0.149(8) 0.042(4) 0.014(5) 0.005(4) -0.016(6)
O156 0.063(5) 0.051(4) 0.136(7) -0.027(5) 0.046(5) -0.010(4)
O157 0.075(6) 0.041(4) 0.083(6) -0.002(4) 0.014(5) -0.002(4)
O158 0.056(5) 0.061(4) 0.089(5) 0.030(4) 0.028(4) 0.023(4)
O159 0.058(5) 0.046(4) 0.108(6) 0.017(4) 0.024(5) 0.022(4)
O160 0.027(4) 0.054(4) 0.087(5) 0.028(4) 0.011(4) -0.010(3)
O161 0.022(3) 0.049(4) 0.059(4) 0.021(3) 0.007(3) -0.010(3)
O162 0.024(3) 0.049(4) 0.066(4) -0.005(4) 0.011(3) 0.000(3)
O163 0.024(4) 0.081(5) 0.070(5) -0.020(4) 0.006(3) 0.016(4)
O164 0.061(5) 0.039(4) 0.106(6) -0.019(4) 0.029(4) -0.030(3)
O165 0.042(4) 0.045(4) 0.083(5) -0.005(4) 0.009(4) -0.023(3)
O166 0.045(4) 0.074(5) 0.093(5) 0.044(4) 0.024(4) 0.022(4)
O167 0.037(4) 0.051(4) 0.095(5) 0.046(3) 0.032(3) 0.003(3)
O168 0.040(4) 0.078(5) 0.071(5) 0.003(4) 0.006(4) -0.007(4)
O170 0.051(5) 0.090(6) 0.052(5) 0.013(4) -0.011(4) 0.001(4)
O171 0.058(5) 0.055(5) 0.144(8) 0.000(5) -0.044(6) 0.012(4)
O172 0.040(3) 0.054(3) 0.057(3) 0.005(2) 0.010(2) 0.000(2)
O1W 0.066(5) 0.103(7) 0.168(8) -0.014(7) 0.075(5) -0.016(5)
O2W 0.109(6) 0.079(6) 0.116(6) 0.026(5) 0.085(4) 0.000(5)
O3W 0.053(4) 0.068(5) 0.106(5) 0.031(4) 0.053(4) 0.030(4)
O4W 0.060(5) 0.120(7) 0.144(7) -0.049(6) 0.066(4) -0.018(5)
O5W 0.2210(7) 0.2210(7) 0.2211(7) 0.0000(6) 0.0662(5) 0.0000(6)
O7W 0.074(3) 0.073(3) 0.073(3) -0.002(3) 0.020(3) -0.003(3)
O6W 0.156(7) 0.164(7) 0.150(7) -0.004(6) 0.048(5) -0.003(6)
O8W 0.092(4) 0.091(4) 0.090(4) 0.002(3) 0.029(3) -0.002(3)
O71W 0.127(4) 0.122(4) 0.123(4) 0.001(3) 0.035(3) -0.003(3)
O9W 0.097(5) 0.091(5) 0.101(5) 0.023(4) 0.041(4) 0.006(4)
O10W 0.160(11) 0.091(7) 0.169(10) -0.068(7) 0.045(9) -0.026(8)
O11W 0.050(4) 0.029(3) 0.107(5) 0.020(4) 0.042(4) -0.009(3)
O12W 0.089(7) 0.102(7) 0.128(9) 0.016(7) -0.035(7) 0.005(6)
O13W 0.089(7) 0.074(6) 0.158(10) 0.029(6) 0.000(7) 0.028(5)
O14W 0.055(6) 0.097(6) 0.093(7) -0.007(6) -0.005(5) 0.000(5)
O15W 0.076(7) 0.137(8) 0.177(10) -0.090(7) -0.012(7) -0.008(7)
O16W 0.121(7) 0.043(4) 0.175(8) -0.014(5) 0.094(6) -0.003(5)
O17W 0.070(6) 0.096(6) 0.139(7) -0.016(6) 0.062(5) -0.017(5)
O18W 0.102(6) 0.038(4) 0.185(9) 0.007(5) 0.085(5) -0.016(4)
O19W 0.099(7) 0.064(5) 0.204(10) -0.052(6) 0.070(7) -0.042(5)
O20W 0.135(6) 0.048(4) 0.215(8) -0.061(5) 0.130(5) -0.056(4)
O21W 0.091(6) 0.096(6) 0.104(6) 0.032(5) 0.054(5) -0.002(6)
O22W 0.084(6) 0.058(4) 0.074(5) 0.011(4) -0.010(5) -0.036(4)
O23W 0.126(6) 0.083(5) 0.091(5) -0.040(4) 0.065(4) -0.078(4)
O24W 0.152(6) 0.201(7) 0.162(6) 0.001(5) 0.060(5) 0.002(5)
O25W 0.085(7) 0.121(8) 0.093(7) -0.013(6) 0.019(6) -0.030(6)
O26W 0.111(7) 0.106(6) 0.094(7) -0.031(5) 0.016(6) -0.078(5)
O27W 0.146(9) 0.045(4) 0.068(6) 0.004(4) -0.004(6) 0.047(5)
O28W 0.065(5) 0.083(5) 0.064(4) 0.025(4) 0.042(3) 0.001(4)
O29W 0.066(5) 0.046(4) 0.114(6) 0.006(4) 0.047(4) 0.007(4)
O30W 0.068(5) 0.041(4) 0.071(5) -0.011(4) 0.022(4) -0.022(4)
O31W 0.081(6) 0.059(4) 0.071(5) 0.022(4) 0.015(5) 0.034(4)
O32W 0.051(4) 0.038(4) 0.098(6) 0.012(4) 0.018(4) -0.021(3)
O33W 0.088(6) 0.081(6) 0.099(6) -0.011(5) 0.039(5) 0.024(5)
O34W 0.049(5) 0.169(9) 0.070(5) -0.021(6) 0.018(4) 0.035(6)
O35W 0.094(6) 0.074(5) 0.122(6) -0.058(4) 0.058(5) -0.011(5)
O36W 0.158(10) 0.127(8) 0.157(10) 0.053(7) 0.059(8) 0.091(7)
O37W 0.031(4) 0.120(7) 0.094(6) -0.001(6) 0.034(4) -0.001(5)
O38W 0.139(7) 0.053(4) 0.091(5) 0.014(4) 0.077(4) -0.018(5)
O39W 0.030(4) 0.087(6) 0.101(6) 0.000(5) 0.015(4) 0.001(4)
O41W 0.036(4) 0.049(4) 0.096(5) 0.023(4) 0.029(3) -0.012(3)
O42W 0.018(4) 0.069(5) 0.142(7) -0.004(5) 0.037(4) -0.001(4)
O43W 0.030(4) 0.079(5) 0.097(6) 0.026(5) 0.007(4) 0.003(4)
O44W 0.050(4) 0.063(4) 0.098(4) 0.009(4) 0.033(3) 0.019(3)
O45W 0.074(5) 0.037(4) 0.102(5) -0.023(4) 0.057(4) -0.018(4)
O46W 0.031(4) 0.077(5) 0.115(6) 0.026(5) 0.033(4) 0.012(4)
O47W 0.065(5) 0.049(4) 0.093(6) 0.001(4) 0.030(4) 0.022(4)
O48W 0.049(5) 0.065(5) 0.078(5) 0.002(4) 0.022(4) -0.008(4)
O49W 0.061(5) 0.072(5) 0.105(6) -0.030(5) 0.020(5) 0.002(5)
O50W 0.072(5) 0.030(3) 0.084(5) 0.018(4) 0.026(4) -0.005(4)
O51W 0.048(5) 0.062(5) 0.076(5) 0.007(4) 0.010(4) 0.010(4)
O52W 0.068(5) 0.043(4) 0.064(5) 0.006(4) 0.010(4) 0.004(4)
O53W 0.057(4) 0.039(4) 0.125(6) 0.008(4) 0.064(3) -0.009(3)
O54W 0.050(4) 0.051(4) 0.126(6) -0.022(4) 0.048(4) 0.006(4)
O55W 0.028(4) 0.050(4) 0.100(6) 0.016(4) 0.013(4) 0.004(3)
O56W 0.111(7) 0.099(6) 0.137(7) -0.060(5) 0.074(5) -0.015(6)
O57W 0.017(3) 0.055(4) 0.094(5) 0.016(4) 0.012(4) -0.005(3)
O58W 0.058(5) 0.064(5) 0.102(6) -0.034(5) 0.018(5) 0.004(4)
O59W 0.039(4) 0.024(3) 0.083(5) 0.002(3) 0.029(3) -0.018(3)
O60W 0.045(4) 0.058(4) 0.102(6) -0.003(5) 0.018(4) 0.024(4)
O61W 0.052(4) 0.036(4) 0.089(5) 0.005(4) 0.031(4) -0.006(3)
O62W 0.023(4) 0.058(4) 0.094(6) -0.008(4) 0.008(4) 0.004(3)
O63W 0.024(4) 0.074(5) 0.087(5) 0.013(4) 0.020(3) -0.013(4)
O64W 0.034(4) 0.044(4) 0.065(4) 0.000(3) 0.022(3) 0.001(3)
O65W 0.035(3) 0.020(3) 0.089(4) -0.004(3) 0.045(3) -0.004(3)
O66W 0.201(12) 0.107(7) 0.091(7) 0.048(6) 0.034(8) 0.070(7)
O67W 0.47(2) 0.290(13) 0.092(9) -0.065(9) 0.070(11) -0.283(11)
O68W 0.158(4) 0.158(4) 0.157(4) 0.001(3) 0.048(3) 0.000(3)
O73W 0.165(4) 0.164(4) 0.161(4) -0.001(3) 0.049(3) 0.001(3)
O69W 0.113(4) 0.115(4) 0.115(4) 0.000(3) 0.035(3) -0.001(3)
O70W 0.060(4) 0.066(4) 0.071(4) 0.002(4) 0.016(3) -0.004(3)
O175 0.058(6) 0.151(9) 0.206(11) 0.083(8) 0.044(7) 0.030(6)
O176 0.154(10) 0.074(6) 0.175(10) 0.050(6) 0.067(8) -0.019(6)
O177 0.119(7) 0.051(4) 0.088(5) -0.009(4) 0.057(4) 0.026(5)
O178 0.202(13) 0.103(8) 0.161(10) -0.034(7) 0.075(9) 0.043(8)
O179 0.065(5) 0.078(6) 0.121(7) 0.002(5) 0.057(4) 0.007(5)
O180 0.106(7) 0.089(7) 0.162(8) 0.000(6) 0.095(5) 0.010(6)
O181 0.175(9) 0.066(6) 0.215(10) -0.009(6) 0.138(6) -0.035(6)
O182 0.116(9) 0.43(2) 0.066(7) 0.017(10) 0.012(7) -0.117(11)
O183 0.089(6) 0.059(5) 0.098(6) -0.005(5) 0.041(5) -0.035(4)
O184 0.072(7) 0.069(5) 0.184(10) -0.051(6) 0.016(7) 0.003(5)
O185 0.083(7) 0.131(7) 0.193(9) -0.106(6) 0.059(6) -0.031(6)
O186 0.314(17) 0.109(8) 0.090(7) 0.004(6) 0.067(9) -0.085(9)
O187 0.247(19) 0.146(10) 0.105(9) -0.065(7) -0.014(11) -0.006(11)
O188 0.214(15) 0.136(10) 0.097(8) -0.040(7) 0.007(10) -0.057(9)
O189 0.249(17) 0.30(2) 0.217(15) 0.054(15) 0.146(11) 0.114(15)
O190 0.213(17) 0.278(14) 0.308(16) 0.213(10) -0.103(13) -0.098(13)
C1 0.031(5) 0.052(6) 0.034(5) 0.001(5) 0.011(4) -0.010(5)
C2 0.065(6) 0.011(4) 0.037(5) 0.003(4) 0.023(4) 0.015(4)
C3 0.039(3) 0.042(3) 0.048(3) 0.002(3) 0.014(2) 0.005(3)
C4 0.051(6) 0.010(4) 0.090(8) -0.001(5) 0.024(6) -0.014(4)
C5 0.038(3) 0.033(3) 0.040(3) -0.002(2) 0.014(2) 0.012(2)
C6 0.037(5) 0.049(5) 0.023(4) -0.003(4) 0.013(4) -0.026(4)
C7 0.049(3) 0.047(3) 0.056(3) -0.002(3) 0.021(2) 0.001(3)
C8 0.026(3) 0.021(3) 0.030(3) 0.006(2) 0.009(2) -0.011(2)
C9 0.041(3) 0.036(3) 0.035(3) -0.002(2) 0.019(2) 0.005(2)
C10 0.041(3) 0.044(3) 0.049(3) 0.005(3) 0.014(2) -0.004(3)
C11 0.037(3) 0.041(3) 0.046(3) 0.001(3) 0.016(2) -0.006(2)
C12 0.041(3) 0.046(3) 0.048(3) -0.003(3) 0.014(2) -0.006(3)
C14 0.063(5) 0.083(6) 0.091(6) -0.013(5) 0.014(4) -0.014(5)
C15 0.051(3) 0.053(3) 0.063(3) 0.000(3) 0.018(2) -0.001(3)
C17 0.086(6) 0.101(6) 0.111(6) 0.016(5) 0.031(5) -0.016(5)
C18 0.027(5) 0.023(4) 0.163(11) -0.037(6) 0.043(6) -0.008(4)
C19 0.085(6) 0.098(6) 0.109(6) -0.008(5) 0.037(4) -0.010(5)
C20 0.090(7) 0.048(6) 0.100(7) 0.014(6) 0.072(5) -0.012(6)
C21 0.062(12) 0.43(3) 0.249(16) 0.258(13) 0.004(12) -0.018(15)
C22 0.077(8) 0.041(6) 0.112(9) -0.015(6) 0.061(6) -0.010(6)
C23 0.049(8) 0.080(9) 0.127(12) -0.005(9) 0.023(8) 0.011(7)
C24 0.045(7) 0.046(6) 0.096(9) -0.005(6) 0.016(6) 0.018(5)
C25 0.083(11) 0.148(14) 0.128(13) 0.042(11) 0.033(10) -0.027(11)
C26 0.038(6) 0.060(6) 0.072(7) 0.000(6) 0.015(5) -0.027(5)
C27 0.107(12) 0.090(9) 0.187(14) -0.083(9) 0.070(10) -0.045(8)
C28 0.105(4) 0.101(4) 0.106(3) -0.001(3) 0.030(3) -0.003(3)
C29 0.060(8) 0.052(7) 0.159(14) -0.033(8) -0.029(9) 0.015(6)
C30 0.066(7) 0.074(7) 0.070(8) 0.008(6) 0.019(6) 0.055(5)
C31 0.170(16) 0.133(16) 0.234(18) -0.058(14) 0.140(12) -0.024(14)
C32 0.68(7) 0.31(4) 0.087(16) -0.06(2) -0.10(3) 0.19(4)
C33 0.164(7) 0.161(7) 0.166(7) -0.004(6) 0.049(5) 0.009(6)
C34 0.137(4) 0.139(4) 0.135(4) 0.001(3) 0.042(3) 0.004(3)
C35 0.282(7) 0.279(7) 0.279(7) 0.001(6) 0.078(5) -0.004(6)
C36 0.227(4) 0.228(4) 0.226(4) 0.001(3) 0.068(3) -0.001(3)
C37 0.059(9) 0.083(9) 0.100(10) 0.000(9) 0.003(8) -0.012(7)
C38 0.115(12) 0.063(7) 0.074(9) 0.009(7) -0.001(9) -0.038(8)
C39 0.122(10) 0.168(16) 0.170(12) -0.046(12) 0.120(7) -0.052(11)
C40 0.172(15) 0.070(8) 0.031(6) 0.003(6) 0.026(8) 0.029(9)
C41 0.089(6) 0.058(5) 0.081(6) 0.000(4) 0.019(4) -0.013(5)
C42 0.041(6) 0.058(6) 0.065(7) -0.007(6) 0.016(5) -0.006(5)
C43 0.183(2) 0.203(2) 0.199(2) -0.039(2) 0.108(2) -0.073(2)
C44 0.1812(11) 0.2015(11) 0.1974(11) -0.0397(11) 0.1087(11) -0.0739(11)
C45 0.267(7) 0.267(7) 0.267(7) -0.007(6) 0.080(5) 0.007(6)
C46 0.145(4) 0.141(4) 0.144(4) 0.002(3) 0.045(3) 0.002(3)
C47 0.110(8) 0.048(7) 0.301(16) 0.016(9) 0.158(7) 0.012(7)
C48 0.179(14) 0.098(12) 0.245(17) -0.043(12) 0.156(11) -0.041(11)
C49 0.204(19) 0.52(3) 0.105(12) -0.161(16) 0.067(13) -0.213(19)
C50 0.052(6) 0.038(5) 0.087(8) -0.003(6) 0.036(5) -0.012(5)
C51 0.106(13) 0.086(9) 0.151(14) 0.055(10) 0.009(12) 0.036(9)
C52 0.047(3) 0.041(3) 0.050(3) 0.003(3) 0.014(2) 0.008(3)
C53 0.29(3) 0.079(10) 0.183(19) 0.053(11) -0.080(18) -0.084(13)
C54 0.090(9) 0.025(5) 0.169(12) -0.040(7) 0.060(8) -0.011(6)
C55 0.086(10) 0.065(8) 0.137(14) 0.013(9) -0.002(10) -0.032(7)
C56 0.044(6) 0.040(5) 0.106(9) -0.023(6) 0.035(6) -0.007(5)
C57 0.035(6) 0.118(10) 0.057(7) -0.025(7) 0.009(5) 0.027(6)
C58 0.041(5) 0.032(5) 0.046(5) 0.000(4) 0.014(4) 0.019(4)
C59 0.088(9) 0.138(12) 0.030(6) -0.007(7) 0.007(6) -0.047(9)
C60 0.034(5) 0.071(7) 0.057(6) 0.006(6) 0.022(4) -0.024(5)
C61 0.071(5) 0.051(5) 0.086(6) 0.002(4) 0.020(4) 0.007(4)
C62 0.032(6) 0.031(5) 0.096(8) 0.026(6) 0.002(6) 0.004(5)
C65 0.259(4) 0.259(4) 0.260(4) 0.001(3) 0.077(3) 0.000(3)
C66 0.130(12) 0.122(11) 0.116(10) -0.068(8) 0.079(8) -0.061(9)
C67 0.137(14) 0.064(8) 0.160(15) -0.047(9) 0.045(12) -0.054(8)
C68 0.030(6) 0.042(6) 0.137(11) -0.006(7) 0.017(7) -0.015(5)
C69 0.098(9) 0.058(6) 0.122(9) 0.052(6) 0.067(7) 0.045(6)
C70 0.066(8) 0.038(5) 0.052(6) 0.020(5) -0.016(6) 0.004(5)
C71 0.034(6) 0.041(5) 0.081(8) 0.025(5) -0.003(6) -0.007(5)
C72 0.208(2) 0.146(2) 0.204(2) 0.104(2) -0.120(2) -0.099(2)
C73 0.210(2) 0.148(2) 0.205(2) 0.102(2) -0.120(2) -0.098(2)
C74 0.063(7) 0.071(7) 0.080(7) -0.021(6) 0.036(5) 0.029(6)
C75 0.042(10) 0.24(3) 0.22(2) -0.01(2) 0.004(13) 0.009(14)
C76 0.439(7) 0.441(7) 0.441(7) 0.001(6) 0.131(5) 0.000(6)
C77 0.055(7) 0.034(5) 0.078(8) -0.025(5) -0.012(6) -0.018(5)
C78 0.154(14) 0.101(11) 0.271(17) -0.081(11) 0.147(11) -0.030(11)
C79 0.055(3) 0.058(3) 0.061(3) 0.004(3) 0.016(2) 0.003(3)
C80 0.047(8) 0.048(7) 0.25(2) 0.042(10) 0.018(11) 0.013(6)
C81 0.103(11) 0.045(7) 0.182(15) 0.010(9) 0.075(10) 0.000(7)
C82 0.043(8) 0.114(13) 0.25(2) -0.037(13) 0.060(10) -0.006(9)
C86 0.281(4) 0.280(4) 0.281(4) 0.001(3) 0.083(3) 0.001(3)
C87 0.217(4) 0.218(4) 0.218(4) 0.000(3) 0.067(3) 0.000(3)
C88 0.094(16) 0.51(5) 0.16(2) 0.02(3) 0.009(16) -0.10(2)

loop_
_atom_type_symbol
_atom_type_description
_atom_type_scat_dispersion_real
_atom_type_scat_dispersion_imag
_atom_type_scat_source
C C 0.0033 0.0016 'International Tables Vol C Tables 4.2.6.8 and 6.1.1.4'
H H 0.0000 0.0000 'International Tables Vol C Tables 4.2.6.8 and 6.1.1.4'
O O 0.0106 0.0060 'International Tables Vol C Tables 4.2.6.8 and 6.1.1.4'
Cl Cl 0.1484 0.1585 'International Tables Vol C Tables 4.2.6.8 and 6.1.1.4'
Co Co 0.3494 0.9721 'International Tables Vol C Tables 4.2.6.8 and 6.1.1.4'
Gd Gd -0.1653 3.9035 'International Tables Vol C Tables 4.2.6.8 and 6.1.1.4'

loop_
_geom_angle_atom_site_label_1
_geom_angle_atom_site_label_2
_geom_angle_atom_site_label_3
_geom_angle
_geom_angle_site_symmetry_1
_geom_angle_site_symmetry_3
O62 Gd1 O35 138.4(2) . .
O62 Gd1 O40 72.5(2) . .
O35 Gd1 O40 92.9(2) . .
O62 Gd1 O58 100.0(2) . .
O35 Gd1 O58 68.2(2) . .
O40 Gd1 O58 142.73(18) . .
O62 Gd1 O43 72.67(19) . .
O35 Gd1 O43 140.2(2) . .
O40 Gd1 O43 71.4(2) . .
O58 Gd1 O43 142.7(2) . .
O62 Gd1 O17 138.5(2) . .
O35 Gd1 O17 76.6(2) . .
O40 Gd1 O17 139.28(19) . .
O58 Gd1 O17 69.41(19) . .
O43 Gd1 O17 91.67(19) . .
O62 Gd1 O93 61.4(2) . .
O35 Gd1 O93 144.9(2) . .
O40 Gd1 O93 122.18(18) . .
O58 Gd1 O93 80.89(19) . .
O43 Gd1 O93 63.3(2) . .
O17 Gd1 O93 77.19(19) . .
O62 Gd1 O81 61.09(18) . .
O35 Gd1 O81 77.40(19) . .
O40 Gd1 O81 64.60(19) . .
O58 Gd1 O81 79.7(2) . .
O43 Gd1 O81 123.0(2) . .
O17 Gd1 O81 145.22(18) . .
O93 Gd1 O81 113.92(18) . .
O62 Gd1 O102 137.7(2) . .
O35 Gd1 O102 66.67(19) . .
O40 Gd1 O102 73.0(2) . .
O58 Gd1 O102 122.29(19) . .
O43 Gd1 O102 73.70(19) . .
O17 Gd1 O102 66.7(2) . .
O93 Gd1 O102 121.98(18) . .
O81 Gd1 O102 121.8(2) . .
O62 Gd1 Co7 74.36(16) . .
O35 Gd1 Co7 115.93(18) . .
O40 Gd1 Co7 36.07(12) . .
O58 Gd1 Co7 174.36(13) . .
O43 Gd1 Co7 36.16(17) . .
O17 Gd1 Co7 114.76(14) . .
O93 Gd1 Co7 96.15(14) . .
O81 Gd1 Co7 97.29(15) . .
O102 Gd1 Co7 63.35(14) . .
O62 Gd1 Gd11 177.22(16) . .
O35 Gd1 Gd11 40.05(15) . .
O40 Gd1 Gd11 109.21(12) . .
O58 Gd1 Gd11 77.29(13) . .
O43 Gd1 Gd11 109.85(14) . .
O17 Gd1 Gd11 41.25(14) . .
O93 Gd1 Gd11 118.44(13) . .
O81 Gd1 Gd11 117.45(12) . .
O102 Gd1 Gd11 44.99(14) . .
Co7 Gd1 Gd11 108.35(3) . .
O62 Gd1 Gd5 36.40(17) . .
O35 Gd1 Gd5 112.05(17) . .
O40 Gd1 Gd5 39.05(12) . .
O58 Gd1 Gd5 117.39(13) . .
O43 Gd1 Gd5 78.73(15) . .
O17 Gd1 Gd5 170.19(13) . .
O93 Gd1 Gd5 96.46(13) . .
O81 Gd1 Gd5 44.29(13) . .
O102 Gd1 Gd5 111.74(15) . .
Co7 Gd1 Gd5 57.97(2) . .
Gd11 Gd1 Gd5 144.465(19) . .
O62 Gd2 O43 72.26(19) . .
O62 Gd2 O32 72.4(2) . .
O43 Gd2 O32 71.1(2) . .
O62 Gd2 O56 99.6(2) . .
O43 Gd2 O56 142.5(2) . .
O32 Gd2 O56 142.7(2) . .
O62 Gd2 O63 138.2(2) . .
O43 Gd2 O63 93.1(2) . .
O32 Gd2 O63 140.6(2) . .
O56 Gd2 O63 68.3(2) . .
O62 Gd2 O47 138.48(18) . .
O43 Gd2 O47 139.7(2) . .
O32 Gd2 O47 92.2(2) . .
O56 Gd2 O47 69.5(2) . .
O63 Gd2 O47 76.63(19) . .
O62 Gd2 O93 61.2(2) . .
O43 Gd2 O93 63.6(2) . .
O32 Gd2 O93 122.17(19) . .
O56 Gd2 O93 80.3(2) . .
O63 Gd2 O93 77.22(19) . .
O47 Gd2 O93 145.6(2) . .
O62 Gd2 O86 60.73(18) . .
O43 Gd2 O86 122.0(2) . .
O32 Gd2 O86 64.0(2) . .
O56 Gd2 O86 80.1(2) . .
O63 Gd2 O86 144.72(19) . .
O47 Gd2 O86 77.80(18) . .
O93 Gd2 O86 113.49(18) . .
O62 Gd2 O90 138.2(2) . .
O43 Gd2 O90 73.78(19) . .
O32 Gd2 O90 74.1(2) . .
O56 Gd2 O90 122.2(2) . .
O63 Gd2 O90 66.7(2) . .
O47 Gd2 O90 66.37(19) . .
O93 Gd2 O90 121.46(18) . .
O86 Gd2 O90 122.8(2) . .
O62 Gd2 Co7 73.74(17) . .
O43 Gd2 Co7 35.87(17) . .
O32 Gd2 Co7 36.04(13) . .
O56 Gd2 Co7 173.33(15) . .
O63 Gd2 Co7 116.47(14) . .
O47 Gd2 Co7 115.56(16) . .
O93 Gd2 Co7 96.07(14) . .
O86 Gd2 Co7 96.39(15) . .
O90 Gd2 Co7 64.49(15) . .
O62 Gd2 Gd22 176.83(17) . .
O43 Gd2 Gd22 110.25(14) . .
O32 Gd2 Gd22 110.09(13) . .
O56 Gd2 Gd22 77.25(15) . .
O63 Gd2 Gd22 40.69(14) . .
O47 Gd2 Gd22 40.49(13) . .
O93 Gd2 Gd22 117.91(13) . .
O86 Gd2 Gd22 118.27(12) . .
O90 Gd2 Gd22 44.93(15) . .
Co7 Gd2 Gd22 109.42(3) . .
O62 Gd2 Gd1 36.37(13) . .
O43 Gd2 Gd1 38.92(14) . .
O32 Gd2 Gd1 78.61(13) . .
O56 Gd2 Gd1 116.85(15) . .
O63 Gd2 Gd1 111.89(13) . .
O47 Gd2 Gd1 170.56(16) . .
O93 Gd2 Gd1 43.57(14) . .
O86 Gd2 Gd1 95.97(12) . .
O90 Gd2 Gd1 112.47(13) . .
Co7 Gd2 Gd1 57.60(2) . .
Gd22 Gd2 Gd1 145.284(15) . .
O54 Gd3 O42 140.8(2) . .
O54 Gd3 O161 71.0(2) . .
O42 Gd3 O161 145.1(2) . .
O54 Gd3 O7 146.8(2) . .
O42 Gd3 O7 71.1(2) . .
O161 Gd3 O7 82.2(2) . .
O54 Gd3 O11 120.56(19) . .
O42 Gd3 O11 73.4(2) . .
O161 Gd3 O11 76.4(2) . .
O7 Gd3 O11 69.2(2) . .
O54 Gd3 O59 74.92(19) . .
O42 Gd3 O59 79.8(2) . .
O161 Gd3 O59 132.5(2) . .
O7 Gd3 O59 112.6(2) . .
O11 Gd3 O59 150.8(2) . .
O54 Gd3 O38 77.7(2) . .
O42 Gd3 O38 112.6(2) . .
O161 Gd3 O38 83.4(2) . .
O7 Gd3 O38 80.1(2) . .
O11 Gd3 O38 145.0(2) . .
O59 Gd3 O38 57.5(2) . .
O54 Gd3 O99 70.4(2) . .
O42 Gd3 O99 79.3(2) . .
O161 Gd3 O99 110.2(2) . .
O7 Gd3 O99 139.5(2) . .
O11 Gd3 O99 76.5(2) . .
O59 Gd3 O99 87.7(2) . .
O38 Gd3 O99 138.0(2) . .
O54 Gd3 Co6 136.57(17) . .
O42 Gd3 Co6 36.83(14) . .
O161 Gd3 Co6 114.01(15) . .
O7 Gd3 Co6 72.14(15) . .
O11 Gd3 Co6 37.78(17) . .
O59 Gd3 Co6 113.47(15) . .
O38 Gd3 Co6 144.15(14) . .
O99 Gd3 Co6 67.64(13) . .
O54 Gd3 Gd4 41.51(13) . .
O42 Gd3 Gd4 122.32(14) . .
O161 Gd3 Gd4 90.78(15) . .
O7 Gd3 Gd4 122.72(15) . .
O11 Gd3 Gd4 161.64(14) . .
O59 Gd3 Gd4 42.56(14) . .
O38 Gd3 Gd4 42.65(14) . .
O99 Gd3 Gd4 96.19(13) . .
Co6 Gd3 Gd4 153.59(3) . .
O54 Gd3 Gd30 158.16(13) . .
O42 Gd3 Gd30 37.87(17) . .
O161 Gd3 Gd30 120.31(15) . .
O7 Gd3 Gd30 38.10(15) . .
O11 Gd3 Gd30 81.18(14) . .
O59 Gd3 Gd30 84.64(13) . .
O38 Gd3 Gd30 84.90(14) . .
O99 Gd3 Gd30 117.06(14) . .
Co6 Gd3 Gd30 59.26(3) . .
Gd4 Gd3 Gd30 116.941(15) . .
O54 Gd3 Gd25 137.84(16) . .
O42 Gd3 Gd25 76.05(15) . .
O161 Gd3 Gd25 69.23(14) . .
O7 Gd3 Gd25 35.51(14) . .
O11 Gd3 Gd25 35.19(16) . .
O59 Gd3 Gd25 145.42(13) . .
O38 Gd3 Gd25 110.65(15) . .
O99 Gd3 Gd25 111.31(13) . .
Co6 Gd3 Gd25 54.67(3) . .
Gd4 Gd3 Gd25 150.05(2) . .
Gd30 Gd3 Gd25 61.151(13) . .
O57 Gd4 O54 145.8(2) . .
O57 Gd4 O94 116.1(2) . .
O54 Gd4 O94 65.7(2) . .
O57 Gd4 O22W 71.3(2) . .
O54 Gd4 O22W 142.9(2) . .
O94 Gd4 O22W 104.0(3) . .
O57 Gd4 O24W 91.4(4) . .
O54 Gd4 O24W 101.1(4) . .
O94 Gd4 O24W 148.1(4) . .
O22W Gd4 O24W 68.3(5) . .
O57 Gd4 O59 74.09(19) . .
O54 Gd4 O59 73.4(2) . .
O94 Gd4 O59 76.3(2) . .
O22W Gd4 O59 141.3(2) . .
O24W Gd4 O59 129.7(4) . .
O57 Gd4 O38 77.3(2) . .
O54 Gd4 O38 76.3(2) . .
O94 Gd4 O38 126.6(2) . .
O22W Gd4 O38 128.4(3) . .
O24W Gd4 O38 72.7(4) . .
O59 Gd4 O38 57.2(2) . .
O57 Gd4 O95 65.8(2) . .
O54 Gd4 O95 115.3(2) . .
O94 Gd4 O95 52.4(2) . .
O22W Gd4 O95 74.9(3) . .
O24W Gd4 O95 141.5(4) . .
O59 Gd4 O95 75.6(2) . .
O38 Gd4 O95 126.4(2) . .
O57 Gd4 O27W 139.9(2) . .
O54 Gd4 O27W 74.3(2) . .
O94 Gd4 O27W 76.0(3) . .
O22W Gd4 O27W 68.6(3) . .
O24W Gd4 O27W 72.4(5) . .
O59 Gd4 O27W 143.9(2) . .
O38 Gd4 O27W 128.3(3) . .
O95 Gd4 O27W 104.5(3) . .
O57 Gd4 C9 91.3(2) . .
O54 Gd4 C9 89.1(3) . .
O94 Gd4 C9 25.4(2) . .
O22W Gd4 C9 91.4(3) . .
O24W Gd4 C9 157.3(4) . .
O59 Gd4 C9 72.5(2) . .
O38 Gd4 C9 129.7(2) . .
O95 Gd4 C9 27.1(2) . .
O27W Gd4 C9 91.3(3) . .
O57 Gd4 Gd23 40.99(13) . .
O54 Gd4 Gd23 105.38(14) . .
O94 Gd4 Gd23 114.35(14) . .
O22W Gd4 Gd23 111.08(19) . .
O24W Gd4 Gd23 96.9(4) . .
O59 Gd4 Gd23 42.23(14) . .
O38 Gd4 Gd23 42.56(15) . .
O95 Gd4 Gd23 85.84(13) . .
O27W Gd4 Gd23 168.8(3) . .
C9 Gd4 Gd23 99.88(18) . .
O57 Gd4 Gd3 106.29(13) . .
O54 Gd4 Gd3 40.07(13) . .
O94 Gd4 Gd3 85.82(13) . .
O22W Gd4 Gd3 170.0(3) . .
O24W Gd4 Gd3 102.4(4) . .
O59 Gd4 Gd3 42.26(14) . .
O38 Gd4 Gd3 42.48(15) . .
O95 Gd4 Gd3 113.37(15) . .
O27W Gd4 Gd3 112.9(2) . .
C9 Gd4 Gd3 98.39(18) . .
Gd23 Gd4 Gd3 65.421(12) . .
O62 Gd5 O36 139.2(2) . .
O62 Gd5 O65 137.6(2) . .
O36 Gd5 O65 76.5(2) . .
O62 Gd5 O40 72.2(2) . .
O36 Gd5 O40 139.9(2) . .
O65 Gd5 O40 92.25(19) . .
O62 Gd5 O32 72.6(2) . .
O36 Gd5 O32 93.1(2) . .
O65 Gd5 O32 140.2(2) . .
O40 Gd5 O32 71.20(17) . .
O62 Gd5 O8 100.4(2) . .
O36 Gd5 O8 67.8(2) . .
O65 Gd5 O8 68.7(2) . .
O40 Gd5 O8 143.34(18) . .
O32 Gd5 O8 142.36(19) . .
O62 Gd5 O86 61.41(19) . .
O36 Gd5 O86 77.9(2) . .
O65 Gd5 O86 145.11(19) . .
O40 Gd5 O86 122.50(18) . .
O32 Gd5 O86 64.14(19) . .
O8 Gd5 O86 79.86(19) . .
O62 Gd5 O81 61.16(19) . .
O36 Gd5 O81 143.77(18) . .
O65 Gd5 O81 76.5(2) . .
O40 Gd5 O81 64.64(18) . .
O32 Gd5 O81 123.04(19) . .
O8 Gd5 O81 80.17(19) . .
O86 Gd5 O81 113.5(2) . .
O62 Gd5 O75 137.7(2) . .
O36 Gd5 O75 67.3(2) . .
O65 Gd5 O75 66.6(2) . .
O40 Gd5 O75 72.9(2) . .
O32 Gd5 O75 74.0(2) . .
O8 Gd5 O75 121.9(2) . .
O86 Gd5 O75 123.01(19) . .
O81 Gd5 O75 121.45(19) . .
O62 Gd5 Co7 74.03(15) . .
O36 Gd5 Co7 116.13(15) . .
O65 Gd5 Co7 115.59(15) . .
O40 Gd5 Co7 35.90(12) . .
O32 Gd5 Co7 36.13(13) . .
O8 Gd5 Co7 174.41(17) . .
O86 Gd5 Co7 96.83(13) . .
O81 Gd5 Co7 97.19(12) . .
O75 Gd5 Co7 63.67(13) . .
O62 Gd5 Gd8 176.88(15) . .
O36 Gd5 Gd8 40.61(16) . .
O65 Gd5 Gd8 40.54(15) . .
O40 Gd5 Gd8 109.57(15) . .
O32 Gd5 Gd8 110.31(16) . .
O8 Gd5 Gd8 76.62(17) . .
O86 Gd5 Gd8 118.51(14) . .
O81 Gd5 Gd8 117.04(14) . .
O75 Gd5 Gd8 45.29(13) . .
Co7 Gd5 Gd8 108.96(3) . .
O62 Gd5 Gd1 36.27(14) . .
O36 Gd5 Gd1 171.42(14) . .
O65 Gd5 Gd1 111.21(14) . .
O40 Gd5 Gd1 38.88(15) . .
O32 Gd5 Gd1 78.55(15) . .
O8 Gd5 Gd1 118.00(16) . .
O86 Gd5 Gd1 96.49(14) . .
O81 Gd5 Gd1 44.50(12) . .
O75 Gd5 Gd1 111.58(13) . .
Co7 Gd5 Gd1 57.65(3) . .
Gd8 Gd5 Gd1 144.526(17) . .
O83 Gd6 O64 142.2(2) . .
O83 Gd6 O132 85.9(3) . .
O64 Gd6 O132 93.0(2) . .
O83 Gd6 O65 85.2(2) . .
O64 Gd6 O65 73.11(19) . .
O132 Gd6 O65 142.9(2) . .
O83 Gd6 O8 75.3(2) . .
O64 Gd6 O8 68.2(2) . .
O132 Gd6 O8 73.8(2) . .
O65 Gd6 O8 69.1(2) . .
O83 Gd6 O72 100.3(2) . .
O64 Gd6 O72 104.8(2) . .
O132 Gd6 O72 139.0(2) . .
O65 Gd6 O72 78.1(2) . .
O8 Gd6 O72 147.0(2) . .
O83 Gd6 O57W 137.6(2) . .
O64 Gd6 O57W 77.1(2) . .
O132 Gd6 O57W 74.0(3) . .
O65 Gd6 O57W 132.3(3) . .
O8 Gd6 O57W 130.5(2) . .
O72 Gd6 O57W 74.6(2) . .
O83 Gd6 O26 65.6(2) . .
O64 Gd6 O26 150.7(2) . .
O132 Gd6 O26 77.8(2) . .
O65 Gd6 O26 129.5(2) . .
O8 Gd6 O26 132.7(2) . .
O72 Gd6 O26 68.6(2) . .
O57W Gd6 O26 73.7(2) . .
O83 Gd6 Gd8 121.81(16) . .
O64 Gd6 Gd8 38.12(14) . .
O132 Gd6 Gd8 129.08(17) . .
O65 Gd6 Gd8 37.74(15) . .
O8 Gd6 Gd8 73.96(17) . .
O72 Gd6 Gd8 81.63(17) . .
O57W Gd6 Gd8 99.5(2) . .
O26 Gd6 Gd8 150.21(17) . .
O83 Gd6 Gd12 112.12(16) . .
O64 Gd6 Gd12 34.65(16) . .
O132 Gd6 Gd12 70.76(17) . .
O65 Gd6 Gd12 79.50(13) . .
O8 Gd6 Gd12 37.49(15) . .
O72 Gd6 Gd12 138.48(18) . .
O57W Gd6 Gd12 96.19(17) . .
O26 Gd6 Gd12 148.56(16) . .
Gd8 Gd6 Gd12 59.646(13) . .
O83 Gd6 Gd5 69.92(15) . .
O64 Gd6 Gd5 74.98(14) . .
O132 Gd6 Gd5 109.53(17) . .
O65 Gd6 Gd5 34.15(16) . .
O8 Gd6 Gd5 36.74(14) . .
O72 Gd6 Gd5 110.61(15) . .
O57W Gd6 Gd5 151.99(18) . .
O26 Gd6 Gd5 134.29(15) . .
Gd8 Gd6 Gd5 55.965(13) . .
Gd12 Gd6 Gd5 61.063(11) . .
O83 Gd6 Gd17 78.01(16) . .
O64 Gd6 Gd17 136.59(16) . .
O132 Gd6 Gd17 109.21(16) . .
O65 Gd6 Gd17 104.01(13) . .
O8 Gd6 Gd17 152.82(15) . .
O72 Gd6 Gd17 36.04(18) . .
O57W Gd6 Gd17 74.21(17) . .
O26 Gd6 Gd17 32.86(17) . .
Gd8 Gd6 Gd17 117.427(19) . .
Gd12 Gd6 Gd17 169.684(18) . .
Gd5 Gd6 Gd17 126.793(15) . .
O82 Gd7 O44 142.6(2) . .
O82 Gd7 O35 85.1(2) . .
O44 Gd7 O35 73.1(2) . .
O82 Gd7 O147 87.4(3) . .
O44 Gd7 O147 91.3(2) . .
O35 Gd7 O147 141.8(2) . .
O82 Gd7 O11W 138.9(2) . .
O44 Gd7 O11W 75.6(2) . .
O35 Gd7 O11W 131.1(2) . .
O147 Gd7 O11W 74.4(3) . .
O82 Gd7 O58 73.4(2) . .
O44 Gd7 O58 70.24(19) . .
O35 Gd7 O58 67.2(2) . .
O147 Gd7 O58 74.7(2) . .
O11W Gd7 O58 132.7(2) . .
O82 Gd7 O88 100.5(2) . .
O44 Gd7 O88 104.2(2) . .
O35 Gd7 O88 78.5(2) . .
O147 Gd7 O88 139.7(2) . .
O11W Gd7 O88 74.0(3) . .
O58 Gd7 O88 145.5(2) . .
O82 Gd7 O39 65.7(2) . .
O44 Gd7 O39 150.1(2) . .
O35 Gd7 O39 130.4(3) . .
O147 Gd7 O39 78.7(2) . .
O11W Gd7 O39 74.6(2) . .
O58 Gd7 O39 131.69(19) . .
O88 Gd7 O39 69.3(2) . .
O82 Gd7 Gd11 121.07(17) . .
O44 Gd7 Gd11 38.60(17) . .
O35 Gd7 Gd11 37.06(15) . .
O147 Gd7 Gd11 127.55(16) . .
O11W Gd7 Gd11 98.78(17) . .
O58 Gd7 Gd11 73.60(13) . .
O88 Gd7 Gd11 81.65(15) . .
O39 Gd7 Gd11 150.96(17) . .
O82 Gd7 Gd13 111.24(16) . .
O44 Gd7 Gd13 35.59(14) . .
O35 Gd7 Gd13 78.43(17) . .
O147 Gd7 Gd13 69.61(15) . .
O11W Gd7 Gd13 96.66(18) . .
O58 Gd7 Gd13 38.60(14) . .
O88 Gd7 Gd13 138.50(15) . .
O39 Gd7 Gd13 148.30(19) . .
Gd11 Gd7 Gd13 59.474(13) . .
O82 Gd7 Gd1 69.09(15) . .
O44 Gd7 Gd1 76.15(14) . .
O35 Gd7 Gd1 33.91(14) . .
O147 Gd7 Gd1 109.16(14) . .
O11W Gd7 Gd1 151.59(16) . .
O58 Gd7 Gd1 35.11(15) . .
O88 Gd7 Gd1 110.54(17) . .
O39 Gd7 Gd1 133.71(15) . .
Gd11 Gd7 Gd1 55.944(11) . .
Gd13 Gd7 Gd1 60.704(12) . .
O82 Gd7 Gd19 78.37(16) . .
O44 Gd7 Gd19 135.75(14) . .
O35 Gd7 Gd19 104.13(17) . .
O147 Gd7 Gd19 110.92(15) . .
O11W Gd7 Gd19 74.56(18) . .
O58 Gd7 Gd19 151.00(14) . .
O88 Gd7 Gd19 35.77(15) . .
O39 Gd7 Gd19 33.91(18) . .
Gd11 Gd7 Gd19 117.119(18) . .
Gd13 Gd7 Gd19 170.333(16) . .
Gd1 Gd7 Gd19 126.173(18) . .
O20 Gd8 O34 74.2(2) . .
O20 Gd8 O65 92.4(2) . .
O34 Gd8 O65 140.7(2) . .
O20 Gd8 O36 142.2(2) . .
O34 Gd8 O36 92.4(2) . .
O65 Gd8 O36 75.8(2) . .
O20 Gd8 O64 139.65(19) . .
O34 Gd8 O64 139.7(2) . .
O65 Gd8 O64 72.0(2) . .
O36 Gd8 O64 71.0(2) . .
O20 Gd8 O24 68.3(2) . .
O34 Gd8 O24 68.0(2) . .
O65 Gd8 O24 141.22(19) . .
O36 Gd8 O24 139.3(2) . .
O64 Gd8 O24 100.6(2) . .
O20 Gd8 O70 130.8(2) . .
O34 Gd8 O70 69.8(2) . .
O65 Gd8 O70 136.4(2) . .
O36 Gd8 O70 72.2(2) . .
O64 Gd8 O70 70.2(2) . .
O24 Gd8 O70 67.7(2) . .
O20 Gd8 O73 69.3(2) . .
O34 Gd8 O73 131.4(3) . .
O65 Gd8 O73 72.3(2) . .
O36 Gd8 O73 135.8(2) . .
O64 Gd8 O73 70.6(2) . .
O24 Gd8 O73 69.4(2) . .
O70 Gd8 O73 113.3(2) . .
O20 Gd8 O75 74.2(2) . .
O34 Gd8 O75 73.3(2) . .
O65 Gd8 O75 67.5(2) . .
O36 Gd8 O75 68.1(2) . .
O64 Gd8 O75 127.7(2) . .
O24 Gd8 O75 131.6(2) . .
O70 Gd8 O75 123.44(19) . .
O73 Gd8 O75 123.3(2) . .
O20 Gd8 Gd5 111.18(17) . .
O34 Gd8 Gd5 110.18(17) . .
O65 Gd8 Gd5 40.22(14) . .
O36 Gd8 Gd5 40.15(14) . .
O64 Gd8 Gd5 80.89(16) . .
O24 Gd8 Gd5 178.14(17) . .
O70 Gd8 Gd5 112.08(17) . .
O73 Gd8 Gd5 112.19(17) . .
O75 Gd8 Gd5 46.82(16) . .
O20 Gd8 Gd24 38.37(15) . .
O34 Gd8 Gd24 90.76(18) . .
O65 Gd8 Gd24 101.25(15) . .
O36 Gd8 Gd24 176.75(15) . .
O64 Gd8 Gd24 106.97(14) . .
O24 Gd8 Gd24 43.11(13) . .
O70 Gd8 Gd24 109.74(16) . .
O73 Gd8 Gd24 41.17(18) . .
O75 Gd8 Gd24 112.08(15) . .
Gd5 Gd8 Gd24 137.528(17) . .
O20 Gd8 Gd18 90.42(17) . .
O34 Gd8 Gd18 38.86(15) . .
O65 Gd8 Gd18 176.68(15) . .
O36 Gd8 Gd18 100.93(15) . .
O64 Gd8 Gd18 106.84(14) . .
O24 Gd8 Gd18 41.80(13) . .
O70 Gd8 Gd18 41.03(18) . .
O73 Gd8 Gd18 110.36(17) . .
O75 Gd8 Gd18 111.70(15) . .
Gd5 Gd8 Gd18 136.801(17) . .
Gd24 Gd8 Gd18 82.062(17) . .
O61 Gd9 O51 70.4(2) . .
O61 Gd9 O52 140.80(19) . .
O51 Gd9 O52 147.8(2) . .
O61 Gd9 O25 72.6(2) . .
O51 Gd9 O25 68.0(2) . .
O52 Gd9 O25 120.9(2) . .
O61 Gd9 O49 111.6(2) . .
O51 Gd9 O49 80.7(2) . .
O52 Gd9 O49 78.7(2) . .
O25 Gd9 O49 145.13(19) . .
O61 Gd9 O41 78.6(2) . .
O51 Gd9 O41 113.25(19) . .
O52 Gd9 O41 75.72(19) . .
O25 Gd9 O41 148.8(2) . .
O49 Gd9 O41 58.34(19) . .
O61 Gd9 O71 78.7(2) . .
O51 Gd9 O71 138.2(2) . .
O52 Gd9 O71 70.7(2) . .
O25 Gd9 O71 76.5(2) . .
O49 Gd9 O71 138.2(2) . .
O41 Gd9 O71 86.4(2) . .
O61 Gd9 O63W 143.7(2) . .
O51 Gd9 O63W 80.2(2) . .
O52 Gd9 O63W 73.0(2) . .
O25 Gd9 O63W 76.9(2) . .
O49 Gd9 O63W 83.2(2) . .
O41 Gd9 O63W 134.2(3) . .
O71 Gd9 O63W 112.9(2) . .
O61 Gd9 Co3 35.92(16) . .
O51 Gd9 Co3 71.36(18) . .
O52 Gd9 Co3 136.41(16) . .
O25 Gd9 Co3 38.04(15) . .
O49 Gd9 Co3 142.83(13) . .
O41 Gd9 Co3 111.16(16) . .
O71 Gd9 Co3 67.06(16) . .
O63W Gd9 Co3 114.6(2) . .
O61 Gd9 Gd14 121.54(15) . .
O51 Gd9 Gd14 123.84(18) . .
O52 Gd9 Gd14 42.18(15) . .
O25 Gd9 Gd14 162.87(14) . .
O49 Gd9 Gd14 43.18(13) . .
O41 Gd9 Gd14 42.97(15) . .
O71 Gd9 Gd14 96.09(16) . .
O63W Gd9 Gd14 92.4(2) . .
Co3 Gd9 Gd14 151.94(3) . .
O61 Gd9 Gd15 36.15(14) . .
O51 Gd9 Gd15 39.15(14) . .
O52 Gd9 Gd15 158.58(14) . .
O25 Gd9 Gd15 80.14(14) . .
O49 Gd9 Gd15 85.26(13) . .
O41 Gd9 Gd15 83.80(13) . .
O71 Gd9 Gd15 114.75(15) . .
O63W Gd9 Gd15 119.39(18) . .
Co3 Gd9 Gd15 57.59(2) . .
Gd14 Gd9 Gd15 116.932(16) . .
O61 Gd9 Gd28 74.47(14) . .
O51 Gd9 Gd28 34.73(16) . .
O52 Gd9 Gd28 139.00(13) . .
O25 Gd9 Gd28 34.54(14) . .
O49 Gd9 Gd28 111.31(13) . .
O41 Gd9 Gd28 144.22(13) . .
O71 Gd9 Gd28 110.46(16) . .
O63W Gd9 Gd28 69.20(19) . .
Co3 Gd9 Gd28 53.93(2) . .
Gd14 Gd9 Gd28 151.845(19) . .
Gd15 Gd9 Gd28 60.602(13) . .
O39 Gd10 O34W 73.2(3) . .
O39 Gd10 O83 116.3(2) . .
O34W Gd10 O83 102.5(3) . .
O39 Gd10 O26 146.4(2) . .
O34W Gd10 O26 140.5(3) . .
O83 Gd10 O26 65.4(2) . .
O39 Gd10 O82 65.2(2) . .
O34W Gd10 O82 73.9(3) . .
O83 Gd10 O82 53.4(2) . .
O26 Gd10 O82 116.3(2) . .
O39 Gd10 O36W 90.3(4) . .
O34W Gd10 O36W 68.6(4) . .
O83 Gd10 O36W 149.0(3) . .
O26 Gd10 O36W 101.8(4) . .
O82 Gd10 O36W 139.9(4) . .
O39 Gd10 O53 75.2(2) . .
O34W Gd10 O53 143.7(2) . .
O83 Gd10 O53 76.2(2) . .
O26 Gd10 O53 72.8(2) . .
O82 Gd10 O53 77.0(2) . .
O36W Gd10 O53 129.1(3) . .
O39 Gd10 O27 78.2(2) . .
O34W Gd10 O27 130.0(3) . .
O83 Gd10 O27 127.0(3) . .
O26 Gd10 O27 76.2(2) . .
O82 Gd10 O27 127.7(2) . .
O36W Gd10 O27 71.6(4) . .
O53 Gd10 O27 57.8(2) . .
O39 Gd10 O23W 141.5(3) . .
O34W Gd10 O23W 68.6(3) . .
O83 Gd10 O23W 76.8(3) . .
O26 Gd10 O23W 72.0(3) . .
O82 Gd10 O23W 106.9(3) . .
O36W Gd10 O23W 72.2(4) . .
O53 Gd10 O23W 142.1(3) . .
O27 Gd10 O23W 124.7(3) . .
O39 Gd10 C5 89.7(2) . .
O34W Gd10 C5 90.7(3) . .
O83 Gd10 C5 27.0(2) . .
O26 Gd10 C5 89.9(3) . .
O82 Gd10 C5 26.8(3) . .
O36W Gd10 C5 158.3(4) . .
O53 Gd10 C5 71.7(2) . .
O27 Gd10 C5 129.5(3) . .
O23W Gd10 C5 94.7(3) . .
O39 Gd10 Gd17 106.79(18) . .
O34W Gd10 Gd17 170.5(2) . .
O83 Gd10 Gd17 86.17(19) . .
O26 Gd10 Gd17 40.24(15) . .
O82 Gd10 Gd17 115.00(19) . .
O36W Gd10 Gd17 101.9(3) . .
O53 Gd10 Gd17 41.99(13) . .
O27 Gd10 Gd17 42.27(17) . .
O23W Gd10 Gd17 110.2(2) . .
C5 Gd10 Gd17 98.8(2) . .
O39 Gd10 Gd19 41.54(18) . .
O34W Gd10 Gd19 113.5(3) . .
O83 Gd10 Gd19 114.67(16) . .
O26 Gd10 Gd19 105.46(16) . .
O82 Gd10 Gd19 86.31(15) . .
O36W Gd10 Gd19 95.7(3) . .
O53 Gd10 Gd19 42.83(13) . .
O27 Gd10 Gd19 43.09(14) . .
O23W Gd10 Gd19 166.4(2) . .
C5 Gd10 Gd19 98.61(18) . .
Gd17 Gd10 Gd19 65.360(16) . .
O22 Gd11 O35 143.0(2) . .
O22 Gd11 O15 74.9(3) . .
O35 Gd11 O15 93.0(2) . .
O22 Gd11 O17 92.1(2) . .
O35 Gd11 O17 76.5(2) . .
O15 Gd11 O17 142.7(2) . .
O22 Gd11 O44 138.8(2) . .
O35 Gd11 O44 71.6(2) . .
O15 Gd11 O44 138.0(2) . .
O17 Gd11 O44 72.80(19) . .
O22 Gd11 O10 66.6(2) . .
O35 Gd11 O10 140.3(2) . .
O15 Gd11 O10 66.5(3) . .
O17 Gd11 O10 139.9(2) . .
O44 Gd11 O10 100.6(2) . .
O22 Gd11 O102 74.8(2) . .
O35 Gd11 O102 68.3(2) . .
O15 Gd11 O102 74.7(2) . .
O17 Gd11 O102 68.2(2) . .
O44 Gd11 O102 128.89(19) . .
O10 Gd11 O102 130.6(2) . .
O22 Gd11 O100 68.2(3) . .
O35 Gd11 O100 135.7(2) . .
O15 Gd11 O100 130.9(2) . .
O17 Gd11 O100 71.0(2) . .
O44 Gd11 O100 70.7(2) . .
O10 Gd11 O100 69.6(2) . .
O102 Gd11 O100 122.6(2) . .
O22 Gd11 O87 131.2(2) . .
O35 Gd11 O87 71.61(19) . .
O15 Gd11 O87 69.0(2) . .
O17 Gd11 O87 136.2(2) . .
O44 Gd11 O87 69.1(2) . .
O10 Gd11 O87 69.4(2) . .
O102 Gd11 O87 123.2(2) . .
O100 Gd11 O87 114.2(2) . .
O22 Gd11 Gd1 111.84(16) . .
O35 Gd11 Gd1 40.05(14) . .
O15 Gd11 Gd1 111.53(17) . .
O17 Gd11 Gd1 41.04(14) . .
O44 Gd11 Gd1 81.75(13) . .
O10 Gd11 Gd1 177.7(2) . .
O102 Gd11 Gd1 47.14(14) . .
O100 Gd11 Gd1 111.73(14) . .
O87 Gd11 Gd1 111.36(13) . .
O22 Gd11 Gd36 37.79(19) . .
O35 Gd11 Gd36 176.39(18) . .
O15 Gd11 Gd36 90.56(16) . .
O17 Gd11 Gd36 100.26(13) . .
O44 Gd11 Gd36 106.14(13) . .
O10 Gd11 Gd36 42.32(17) . .
O102 Gd11 Gd36 112.09(13) . .
O100 Gd11 Gd36 40.84(17) . .
O87 Gd11 Gd36 110.41(13) . .
Gd1 Gd11 Gd36 137.468(18) . .
O22 Gd11 Gd37 90.57(17) . .
O35 Gd11 Gd37 101.23(15) . .
O15 Gd11 Gd37 38.13(17) . .
O17 Gd11 Gd37 177.34(13) . .
O44 Gd11 Gd37 105.30(13) . .
O10 Gd11 Gd37 41.87(19) . .
O102 Gd11 Gd37 112.35(15) . .
O100 Gd11 Gd37 110.25(14) . .
O87 Gd11 Gd37 41.25(16) . .
Gd1 Gd11 Gd37 137.31(2) . .
Gd36 Gd11 Gd37 82.009(16) . .
O64 Gd12 O84 142.6(2) . .
O64 Gd12 O133 92.7(2) . .
O84 Gd12 O133 86.1(2) . .
O64 Gd12 O36 72.9(2) . .
O84 Gd12 O36 85.6(2) . .
O133 Gd12 O36 142.5(2) . .
O64 Gd12 O8 68.9(2) . .
O84 Gd12 O8 74.9(2) . .
O133 Gd12 O8 74.0(2) . .
O36 Gd12 O8 68.6(2) . .
O64 Gd12 O62W 76.5(2) . .
O84 Gd12 O62W 137.6(2) . .
O133 Gd12 O62W 73.8(3) . .
O36 Gd12 O62W 132.1(3) . .
O8 Gd12 O62W 130.7(2) . .
O64 Gd12 O71 104.7(2) . .
O84 Gd12 O71 100.3(2) . .
O133 Gd12 O71 138.9(2) . .
O36 Gd12 O71 78.6(2) . .
O8 Gd12 O71 147.1(2) . .
O62W Gd12 O71 74.6(2) . .
O64 Gd12 O52 150.56(19) . .
O84 Gd12 O52 65.34(19) . .
O133 Gd12 O52 77.9(2) . .
O36 Gd12 O52 129.99(19) . .
O8 Gd12 O52 132.2(2) . .
O62W Gd12 O52 74.1(2) . .
O71 Gd12 O52 68.7(2) . .
O64 Gd12 Gd8 37.98(14) . .
O84 Gd12 Gd8 122.23(15) . .
O133 Gd12 Gd8 128.59(17) . .
O36 Gd12 Gd8 37.72(16) . .
O8 Gd12 Gd8 74.12(17) . .
O62W Gd12 Gd8 99.0(2) . .
O71 Gd12 Gd8 81.89(15) . .
O52 Gd12 Gd8 150.54(16) . .
O64 Gd12 Gd6 35.04(16) . .
O84 Gd12 Gd6 112.01(15) . .
O133 Gd12 Gd6 70.39(16) . .
O36 Gd12 Gd6 79.16(13) . .
O8 Gd12 Gd6 37.79(15) . .
O62W Gd12 Gd6 95.97(17) . .
O71 Gd12 Gd6 138.78(16) . .
O52 Gd12 Gd6 148.23(15) . .
Gd8 Gd12 Gd6 59.659(13) . .
O64 Gd12 Gd5 75.09(14) . .
O84 Gd12 Gd5 70.26(14) . .
O133 Gd12 Gd5 109.64(16) . .
O36 Gd12 Gd5 33.80(16) . .
O8 Gd12 Gd5 36.54(14) . .
O62W Gd12 Gd5 151.53(19) . .
O71 Gd12 Gd5 110.76(13) . .
O52 Gd12 Gd5 134.35(13) . .
Gd8 Gd12 Gd5 55.937(13) . .
Gd6 Gd12 Gd5 60.966(11) . .
O64 Gd12 Gd9 136.44(16) . .
O84 Gd12 Gd9 77.66(14) . .
O133 Gd12 Gd9 109.97(16) . .
O36 Gd12 Gd9 103.76(13) . .
O8 Gd12 Gd9 151.98(15) . .
O62W Gd12 Gd9 75.08(17) . .
O71 Gd12 Gd9 35.57(15) . .
O52 Gd12 Gd9 33.52(16) . .
Gd8 Gd12 Gd9 117.141(17) . .
Gd6 Gd12 Gd9 170.217(17) . .
Gd5 Gd12 Gd9 126.166(14) . .
O94 Gd13 O44 142.8(2) . .
O94 Gd13 O17 84.7(2) . .
O44 Gd13 O17 74.7(2) . .
O94 Gd13 O146 87.6(2) . .
O44 Gd13 O146 91.2(2) . .
O17 Gd13 O146 144.0(2) . .
O94 Gd13 O59W 137.6(2) . .
O44 Gd13 O59W 76.5(2) . .
O17 Gd13 O59W 132.0(2) . .
O146 Gd13 O59W 73.1(2) . .
O94 Gd13 O58 74.4(2) . .
O44 Gd13 O58 69.36(19) . .
O17 Gd13 O58 68.70(19) . .
O146 Gd13 O58 75.4(2) . .
O59W Gd13 O58 132.32(19) . .
O94 Gd13 O54 65.7(2) . .
O44 Gd13 O54 150.2(2) . .
O17 Gd13 O54 127.7(2) . .
O146 Gd13 O54 79.4(2) . .
O59W Gd13 O54 73.7(2) . .
O58 Gd13 O54 133.25(19) . .
O94 Gd13 O99 100.04(19) . .
O44 Gd13 O99 105.05(19) . .
O17 Gd13 O99 77.4(2) . .
O146 Gd13 O99 138.6(2) . .
O59W Gd13 O99 74.2(2) . .
O58 Gd13 O99 145.9(2) . .
O54 Gd13 O99 67.5(2) . .
O94 Gd13 Gd11 121.56(17) . .
O44 Gd13 Gd11 38.86(15) . .
O17 Gd13 Gd11 38.18(13) . .
O146 Gd13 Gd11 128.05(17) . .
O59W Gd13 Gd11 99.54(18) . .
O58 Gd13 Gd11 73.47(14) . .
O54 Gd13 Gd11 149.40(14) . .
O99 Gd13 Gd11 81.96(16) . .
O94 Gd13 Gd7 111.85(15) . .
O44 Gd13 Gd7 35.03(13) . .
O17 Gd13 Gd7 80.25(14) . .
O146 Gd13 Gd7 70.20(17) . .
O59W Gd13 Gd7 96.86(16) . .
O58 Gd13 Gd7 38.22(12) . .
O54 Gd13 Gd7 149.64(15) . .
O99 Gd13 Gd7 138.81(15) . .
Gd11 Gd13 Gd7 59.547(13) . .
O94 Gd13 Gd1 69.61(17) . .
O44 Gd13 Gd1 76.01(15) . .
O17 Gd13 Gd1 34.88(13) . .
O146 Gd13 Gd1 110.08(16) . .
O59W Gd13 Gd1 152.34(17) . .
O58 Gd13 Gd1 35.41(14) . .
O54 Gd13 Gd1 133.82(13) . .
O99 Gd13 Gd1 110.74(16) . .
Gd11 Gd13 Gd1 56.026(13) . .
Gd7 Gd13 Gd1 60.892(12) . .
O94 Gd13 Gd3 77.63(15) . .
O44 Gd13 Gd3 136.32(13) . .
O17 Gd13 Gd3 101.96(13) . .
O146 Gd13 Gd3 110.59(17) . .
O59W Gd13 Gd3 74.71(15) . .
O58 Gd13 Gd3 151.18(12) . .
O54 Gd13 Gd3 32.71(14) . .
O99 Gd13 Gd3 35.20(15) . .
Gd11 Gd13 Gd3 116.789(15) . .
Gd7 Gd13 Gd3 170.488(15) . .
Gd1 Gd13 Gd3 125.621(15) . .
O84 Gd14 O50 116.25(19) . .
O84 Gd14 O26W 145.1(3) . .
O50 Gd14 O26W 95.9(3) . .
O84 Gd14 O52 65.1(2) . .
O50 Gd14 O52 146.1(2) . .
O26W Gd14 O52 96.1(3) . .
O84 Gd14 O41 76.8(2) . .
O50 Gd14 O41 73.3(2) . .
O26W Gd14 O41 128.5(3) . .
O52 Gd14 O41 74.4(2) . .
O84 Gd14 O85 53.6(2) . .
O50 Gd14 O85 65.43(19) . .
O26W Gd14 O85 144.4(3) . .
O52 Gd14 O85 116.4(2) . .
O41 Gd14 O85 77.0(2) . .
O84 Gd14 O49 126.9(2) . .
O50 Gd14 O49 77.28(19) . .
O26W Gd14 O49 71.0(3) . .
O52 Gd14 O49 77.0(2) . .
O41 Gd14 O49 57.57(19) . .
O85 Gd14 O49 127.87(19) . .
O84 Gd14 O37W 105.1(3) . .
O50 Gd14 O37W 74.3(3) . .
O26W Gd14 O37W 69.3(3) . .
O52 Gd14 O37W 139.5(3) . .
O41 Gd14 O37W 144.3(2) . .
O85 Gd14 O37W 76.3(3) . .
O49 Gd14 O37W 127.6(3) . .
O84 Gd14 O31W 75.2(2) . .
O50 Gd14 O31W 141.5(3) . .
O26W Gd14 O31W 70.9(3) . .
O52 Gd14 O31W 72.3(3) . .
O41 Gd14 O31W 143.2(3) . .
O85 Gd14 O31W 104.2(2) . .
O49 Gd14 O31W 127.2(2) . .
O37W Gd14 O31W 67.3(3) . .
O84 Gd14 C6 27.2(2) . .
O50 Gd14 C6 89.8(2) . .
O26W Gd14 C6 158.7(3) . .
O52 Gd14 C6 90.3(2) . .
O41 Gd14 C6 72.8(2) . .
O85 Gd14 C6 26.6(3) . .
O49 Gd14 C6 130.3(2) . .
O37W Gd14 C6 92.7(3) . .
O31W Gd14 C6 92.0(3) . .
O84 Gd14 Gd9 86.09(17) . .
O50 Gd14 Gd9 105.74(16) . .
O26W Gd14 Gd9 98.5(3) . .
O52 Gd14 Gd9 41.05(15) . .
O41 Gd14 Gd9 42.56(14) . .
O85 Gd14 Gd9 115.27(17) . .
O49 Gd14 Gd9 42.31(15) . .
O37W Gd14 Gd9 167.6(2) . .
O31W Gd14 Gd9 111.8(2) . .
C6 Gd14 Gd9 99.6(2) . .
O84 Gd14 Gd26 114.91(16) . .
O50 Gd14 Gd26 40.36(16) . .
O26W Gd14 Gd26 98.2(2) . .
O52 Gd14 Gd26 106.45(15) . .
O41 Gd14 Gd26 42.26(13) . .
O85 Gd14 Gd26 86.59(14) . .
O49 Gd14 Gd26 42.96(12) . .
O37W Gd14 Gd26 112.8(2) . .
O31W Gd14 Gd26 168.58(18) . .
C6 Gd14 Gd26 99.42(18) . .
Gd9 Gd14 Gd26 65.522(14) . .
O61 Gd15 O18 137.4(2) . .
O61 Gd15 O28 69.4(2) . .
O18 Gd15 O28 146.2(2) . .
O61 Gd15 O117 137.4(2) . .
O18 Gd15 O117 83.1(2) . .
O28 Gd15 O117 80.8(2) . .
O61 Gd15 O66 105.5(2) . .
O18 Gd15 O66 67.8(2) . .
O28 Gd15 O66 134.0(2) . .
O117 Gd15 O66 74.2(3) . .
O61 Gd15 O46 69.9(2) . .
O18 Gd15 O46 68.8(2) . .
O28 Gd15 O46 138.0(2) . .
O117 Gd15 O46 139.0(3) . .
O66 Gd15 O46 67.9(2) . .
O61 Gd15 O126 74.7(2) . .
O18 Gd15 O126 84.5(3) . .
O28 Gd15 O126 85.4(3) . .
O117 Gd15 O126 133.4(3) . .
O66 Gd15 O126 139.1(3) . .
O46 Gd15 O126 74.4(3) . .
O61 Gd15 O51 67.00(19) . .
O18 Gd15 O51 135.3(2) . .
O28 Gd15 O51 66.9(3) . .
O117 Gd15 O51 73.8(2) . .
O66 Gd15 O51 69.3(2) . .
O46 Gd15 O51 105.6(2) . .
O126 Gd15 O51 138.5(2) . .
O61 Gd15 O53W 127.8(2) . .
O18 Gd15 O53W 72.5(3) . .
O28 Gd15 O53W 73.9(2) . .
O117 Gd15 O53W 67.0(3) . .
O66 Gd15 O53W 126.7(2) . .
O46 Gd15 O53W 126.5(2) . .
O126 Gd15 O53W 66.4(3) . .
O51 Gd15 O53W 127.8(2) . .
O61 Gd15 Co3 34.25(16) . .
O18 Gd15 Co3 155.83(17) . .
O28 Gd15 Co3 36.18(15) . .
O117 Gd15 Co3 114.73(17) . .
O66 Gd15 Co3 130.93(15) . .
O46 Gd15 Co3 101.88(15) . .
O126 Gd15 Co3 71.4(2) . .
O51 Gd15 Co3 68.00(16) . .
O53W Gd15 Co3 98.62(19) . .
O61 Gd15 Gd26 76.00(16) . .
O18 Gd15 Gd26 76.32(18) . .
O28 Gd15 Gd26 137.33(17) . .
O117 Gd15 Gd26 111.2(2) . .
O66 Gd15 Gd26 37.18(15) . .
O46 Gd15 Gd26 34.87(17) . .
O126 Gd15 Gd26 109.1(2) . .
O51 Gd15 Gd26 77.23(16) . .
O53W Gd15 Gd26 148.78(17) . .
Co3 Gd15 Gd26 109.28(3) . .
O61 Gd15 Gd9 35.28(14) . .
O18 Gd15 Gd9 136.68(18) . .
O28 Gd15 Gd9 76.96(17) . .
O117 Gd15 Gd9 109.91(18) . .
O66 Gd15 Gd9 76.28(15) . .
O46 Gd15 Gd9 75.99(14) . .
O126 Gd15 Gd9 109.75(16) . .
O51 Gd15 Gd9 36.36(14) . .
O53W Gd15 Gd9 150.80(18) . .
Co3 Gd15 Gd9 54.98(3) . .
Gd26 Gd15 Gd9 60.389(13) . .
O95 Gd16 O48 142.6(2) . .
O95 Gd16 O63 84.2(2) . .
O48 Gd16 O63 73.0(2) . .
O95 Gd16 O148 87.3(2) . .
O48 Gd16 O148 93.1(2) . .
O63 Gd16 O148 142.5(2) . .
O95 Gd16 O56 74.1(2) . .
O48 Gd16 O56 70.01(19) . .
O63 Gd16 O56 67.9(2) . .
O148 Gd16 O56 74.6(2) . .
O95 Gd16 O64W 138.9(3) . .
O48 Gd16 O64W 76.3(2) . .
O63 Gd16 O64W 131.1(2) . .
O148 Gd16 O64W 75.2(2) . .
O56 Gd16 O64W 132.8(2) . .
O95 Gd16 O96 100.4(2) . .
O48 Gd16 O96 103.34(18) . .
O63 Gd16 O96 78.3(2) . .
O148 Gd16 O96 139.3(2) . .
O56 Gd16 O96 146.0(2) . .
O64W Gd16 O96 73.0(2) . .
O95 Gd16 O57 66.4(2) . .
O48 Gd16 O57 150.1(2) . .
O63 Gd16 O57 129.16(19) . .
O148 Gd16 O57 79.0(2) . .
O56 Gd16 O57 133.1(2) . .
O64W Gd16 O57 73.8(2) . .
O96 Gd16 O57 68.2(2) . .
O95 Gd16 Gd22 120.75(19) . .
O48 Gd16 Gd22 37.76(14) . .
O63 Gd16 Gd22 37.60(13) . .
O148 Gd16 Gd22 128.39(16) . .
O56 Gd16 Gd22 73.55(15) . .
O64W Gd16 Gd22 98.79(17) . .
O96 Gd16 Gd22 81.54(16) . .
O57 Gd16 Gd22 149.73(13) . .
O95 Gd16 Gd21 112.24(15) . .
O48 Gd16 Gd21 35.59(12) . .
O63 Gd16 Gd21 79.45(13) . .
O148 Gd16 Gd21 70.20(17) . .
O56 Gd16 Gd21 38.80(14) . .
O64W Gd16 Gd21 96.55(16) . .
O96 Gd16 Gd21 137.98(15) . .
O57 Gd16 Gd21 149.14(14) . .
Gd22 Gd16 Gd21 59.481(12) . .
O95 Gd16 Gd2 69.12(19) . .
O48 Gd16 Gd2 75.54(15) . .
O63 Gd16 Gd2 34.50(12) . .
O148 Gd16 Gd2 108.89(16) . .
O56 Gd16 Gd2 35.04(15) . .
O64W Gd16 Gd2 151.71(18) . .
O96 Gd16 Gd2 111.23(16) . .
O57 Gd16 Gd2 134.38(14) . .
Gd22 Gd16 Gd2 56.014(12) . .
Gd21 Gd16 Gd2 60.923(12) . .
O95 Gd16 Gd23 78.17(15) . .
O48 Gd16 Gd23 134.93(12) . .
O63 Gd16 Gd23 102.65(13) . .
O148 Gd16 Gd23 111.23(17) . .
O56 Gd16 Gd23 151.42(14) . .
O64W Gd16 Gd23 74.30(16) . .
O96 Gd16 Gd23 35.10(15) . .
O57 Gd16 Gd23 33.62(13) . .
Gd22 Gd16 Gd23 116.221(15) . .
Gd21 Gd16 Gd23 169.581(15) . .
Gd2 Gd16 Gd23 125.971(15) . .
O26 Gd17 O60 140.5(2) . .
O26 Gd17 O12 120.4(2) . .
O60 Gd17 O12 73.3(2) . .
O26 Gd17 O13 146.0(3) . .
O60 Gd17 O13 72.2(2) . .
O12 Gd17 O13 70.0(2) . .
O26 Gd17 O53 75.6(2) . .
O60 Gd17 O53 77.8(2) . .
O12 Gd17 O53 148.1(2) . .
O13 Gd17 O53 113.5(2) . .
O26 Gd17 O27 79.0(2) . .
O60 Gd17 O27 111.0(2) . .
O12 Gd17 O27 145.5(2) . .
O13 Gd17 O27 78.7(3) . .
O53 Gd17 O27 59.3(2) . .
O26 Gd17 O72 70.7(2) . .
O60 Gd17 O72 78.2(2) . .
O12 Gd17 O72 76.6(2) . .
O13 Gd17 O72 140.3(3) . .
O53 Gd17 O72 84.6(2) . .
O27 Gd17 O72 137.8(2) . .
O26 Gd17 O60W 72.9(2) . .
O60 Gd17 O60W 144.3(3) . .
O12 Gd17 O60W 77.2(3) . .
O13 Gd17 O60W 79.2(2) . .
O53 Gd17 O60W 134.5(3) . .
O27 Gd17 O60W 83.1(3) . .
O72 Gd17 O60W 113.9(2) . .
O26 Gd17 Co2 137.06(18) . .
O60 Gd17 Co2 36.38(18) . .
O12 Gd17 Co2 37.84(16) . .
O13 Gd17 Co2 72.6(2) . .
O53 Gd17 Co2 110.95(17) . .
O27 Gd17 Co2 142.05(16) . .
O72 Gd17 Co2 67.90(18) . .
O60W Gd17 Co2 114.5(2) . .
O26 Gd17 Gd10 42.28(17) . .
O60 Gd17 Gd10 120.94(18) . .
O12 Gd17 Gd10 162.54(15) . .
O13 Gd17 Gd10 122.1(2) . .
O53 Gd17 Gd10 43.22(16) . .
O27 Gd17 Gd10 43.39(15) . .
O72 Gd17 Gd10 95.63(18) . .
O60W Gd17 Gd10 92.2(2) . .
Co2 Gd17 Gd10 152.39(3) . .
O26 Gd17 Gd20 137.39(15) . .
O60 Gd17 Gd20 76.53(17) . .
O12 Gd17 Gd20 35.00(15) . .
O13 Gd17 Gd20 36.47(18) . .
O53 Gd17 Gd20 146.02(14) . .
O27 Gd17 Gd20 111.00(15) . .
O72 Gd17 Gd20 111.22(17) . .
O60W Gd17 Gd20 67.8(2) . .
Co2 Gd17 Gd20 54.41(3) . .
Gd10 Gd17 Gd20 151.12(2) . .
O26 Gd17 Gd19 99.71(17) . .
O60 Gd17 Gd19 74.90(18) . .
O12 Gd17 Gd19 139.84(15) . .
O13 Gd17 Gd19 77.44(17) . .
O53 Gd17 Gd19 37.50(13) . .
O27 Gd17 Gd19 37.84(14) . .
O72 Gd17 Gd19 119.68(15) . .
O60W Gd17 Gd19 119.4(2) . .
Co2 Gd17 Gd19 110.21(3) . .
Gd10 Gd17 Gd19 57.565(14) . .
Gd20 Gd17 Gd19 113.265(16) . .
O34 Gd18 O9 74.8(3) . .
O34 Gd18 O70 72.1(2) . .
O9 Gd18 O70 140.2(2) . .
O34 Gd18 O69 96.0(2) . .
O9 Gd18 O69 152.9(2) . .
O70 Gd18 O69 53.4(2) . .
O34 Gd18 O50W 73.1(2) . .
O9 Gd18 O50W 80.8(3) . .
O70 Gd18 O50W 109.4(3) . .
O69 Gd18 O50W 72.1(2) . .
O34 Gd18 O61W 142.8(2) . .
O9 Gd18 O61W 90.2(3) . .
O70 Gd18 O61W 129.6(2) . .
O69 Gd18 O61W 82.0(2) . .
O50W Gd18 O61W 71.0(3) . .
O34 Gd18 O105 144.2(2) . .
O9 Gd18 O105 121.0(3) . .
O70 Gd18 O105 78.2(2) . .
O69 Gd18 O105 81.4(2) . .
O50W Gd18 O105 137.2(2) . .
O61W Gd18 O105 72.5(2) . .
O34 Gd18 O24 67.8(2) . .
O9 Gd18 O24 78.3(2) . .
O70 Gd18 O24 69.2(2) . .
O69 Gd18 O24 122.4(2) . .
O50W Gd18 O24 139.2(2) . .
O61W Gd18 O24 143.0(2) . .
O105 Gd18 O24 83.5(2) . .
O34 Gd18 O106 130.6(2) . .
O9 Gd18 O106 70.2(2) . .
O70 Gd18 O106 117.9(2) . .
O69 Gd18 O106 129.9(2) . .
O50W Gd18 O106 131.5(3) . .
O61W Gd18 O106 71.2(2) . .
O105 Gd18 O106 50.8(3) . .
O24 Gd18 O106 71.8(2) . .
O34 Gd18 C15 145.6(3) . .
O9 Gd18 C15 94.2(3) . .
O70 Gd18 C15 100.7(3) . .
O69 Gd18 C15 106.5(3) . .
O50W Gd18 C15 138.3(3) . .
O61W Gd18 C15 67.7(3) . .
O105 Gd18 C15 26.8(3) . .
O24 Gd18 C15 78.1(3) . .
O106 Gd18 C15 24.2(3) . .
O34 Gd18 C1 82.4(3) . .
O9 Gd18 C1 157.0(3) . .
O70 Gd18 C1 26.8(2) . .
O69 Gd18 C1 26.7(2) . .
O50W Gd18 C1 89.9(3) . .
O61W Gd18 C1 106.7(3) . .
O105 Gd18 C1 79.8(3) . .
O24 Gd18 C1 95.9(3) . .
O106 Gd18 C1 129.6(2) . .
C15 Gd18 C1 106.5(3) . .
O34 Gd18 Gd8 39.13(16) . .
O9 Gd18 Gd8 96.71(18) . .
O70 Gd18 Gd8 43.51(15) . .
O69 Gd18 Gd8 91.06(15) . .
O50W Gd18 Gd8 108.3(2) . .
O61W Gd18 Gd8 172.9(2) . .
O105 Gd18 Gd8 105.10(18) . .
O24 Gd18 Gd8 41.31(17) . .
O106 Gd18 Gd8 112.84(17) . .
C15 Gd18 Gd8 113.3(2) . .
C1 Gd18 Gd8 66.2(2) . .
O136 Gd19 O45 144.0(2) . .
O136 Gd19 O14 82.3(3) . .
O45 Gd19 O14 69.5(3) . .
O136 Gd19 O39 71.7(3) . .
O45 Gd19 O39 141.7(2) . .
O14 Gd19 O39 147.2(2) . .
O136 Gd19 O68 75.3(3) . .
O45 Gd19 O68 74.1(3) . .
O14 Gd19 O68 69.4(2) . .
O39 Gd19 O68 120.5(3) . .
O136 Gd19 O53 133.5(2) . .
O45 Gd19 O53 79.4(2) . .
O14 Gd19 O53 112.0(2) . .
O39 Gd19 O53 75.1(2) . .
O68 Gd19 O53 151.1(3) . .
O136 Gd19 O27 83.7(3) . .
O45 Gd19 O27 111.5(2) . .
O14 Gd19 O27 79.6(2) . .
O39 Gd19 O27 78.0(2) . .
O68 Gd19 O27 144.3(2) . .
O53 Gd19 O27 57.9(2) . .
O136 Gd19 O88 111.5(3) . .
O45 Gd19 O88 79.8(3) . .
O14 Gd19 O88 139.7(2) . .
O39 Gd19 O88 70.6(2) . .
O68 Gd19 O88 77.7(2) . .
O53 Gd19 O88 86.3(2) . .
O27 Gd19 O88 137.6(2) . .
O136 Gd19 Co1 113.27(19) . .
O45 Gd19 Co1 37.52(16) . .
O14 Gd19 Co1 72.14(18) . .
O39 Gd19 Co1 136.48(15) . .
O68 Gd19 Co1 38.2(2) . .
O53 Gd19 Co1 113.25(16) . .
O27 Gd19 Co1 144.07(18) . .
O88 Gd19 Co1 67.61(17) . .
O136 Gd19 Gd10 91.39(19) . .
O45 Gd19 Gd10 122.38(16) . .
O14 Gd19 Gd10 122.72(16) . .
O39 Gd19 Gd10 41.23(15) . .
O68 Gd19 Gd10 161.2(2) . .
O53 Gd19 Gd10 42.97(16) . .
O27 Gd19 Gd10 43.13(15) . .
O88 Gd19 Gd10 95.50(16) . .
Co1 Gd19 Gd10 153.63(3) . .
O136 Gd19 Gd29 119.5(2) . .
O45 Gd19 Gd29 36.80(16) . .
O14 Gd19 Gd29 37.15(19) . .
O39 Gd19 Gd29 158.32(15) . .
O68 Gd19 Gd29 81.1(2) . .
O53 Gd19 Gd29 84.77(16) . .
O27 Gd19 Gd29 84.71(18) . .
O88 Gd19 Gd29 116.57(19) . .
Co1 Gd19 Gd29 59.37(3) . .
Gd10 Gd19 Gd29 117.343(18) . .
O136 Gd19 Gd17 119.4(2) . .
O45 Gd19 Gd17 76.42(16) . .
O14 Gd19 Gd17 77.11(16) . .
O39 Gd19 Gd17 98.21(15) . .
O68 Gd19 Gd17 141.3(2) . .
O53 Gd19 Gd17 36.60(13) . .
O27 Gd19 Gd17 36.95(17) . .
O88 Gd19 Gd17 120.92(16) . .
Co1 Gd19 Gd17 113.15(4) . .
Gd10 Gd19 Gd17 57.074(14) . .
Gd29 Gd19 Gd17 60.269(15) . .
O12 Gd20 O111 80.8(3) . .
O12 Gd20 O113 158.4(3) . .
O111 Gd20 O113 79.3(3) . .
O12 Gd20 O31 75.8(2) . .
O111 Gd20 O31 81.1(3) . .
O113 Gd20 O31 92.9(3) . .
O12 Gd20 O13 70.7(2) . .
O111 Gd20 O13 143.9(2) . .
O113 Gd20 O13 123.3(3) . .
O31 Gd20 O13 70.9(3) . .
O12 Gd20 O52W 126.6(3) . .
O111 Gd20 O52W 141.3(3) . .
O113 Gd20 O52W 74.8(3) . .
O31 Gd20 O52W 128.0(3) . .
O13 Gd20 O52W 74.8(3) . .
O12 Gd20 O115 73.1(2) . 2_646
O111 Gd20 O115 88.1(3) . 2_646
O113 Gd20 O115 114.4(3) . 2_646
O31 Gd20 O115 148.3(3) . 2_646
O13 Gd20 O115 103.9(3) . 2_646
O52W Gd20 O115 77.3(3) . 2_646
O12 Gd20 O116 115.4(2) . 2_646
O111 Gd20 O116 73.2(3) . 2_646
O113 Gd20 O116 66.2(2) . 2_646
O31 Gd20 O116 149.2(3) . 2_646
O13 Gd20 O116 139.3(3) . 2_646
O52W Gd20 O116 70.3(3) . 2_646
O115 Gd20 O116 48.6(2) 2_646 2_646
O12 Gd20 C26 95.0(3) . 2_646
O111 Gd20 C26 82.0(3) . 2_646
O113 Gd20 C26 90.5(3) . 2_646
O31 Gd20 C26 161.8(3) . 2_646
O13 Gd20 C26 121.4(3) . 2_646
O52W Gd20 C26 70.1(3) . 2_646
O115 Gd20 C26 23.9(3) 2_646 2_646
O116 Gd20 C26 24.8(3) 2_646 2_646
O12 Gd20 Co2 38.74(17) . .
O111 Gd20 Co2 70.12(17) . .
O113 Gd20 Co2 124.6(2) . .
O31 Gd20 Co2 38.62(17) . .
O13 Gd20 Co2 73.76(17) . .
O52W Gd20 Co2 148.6(2) . .
O115 Gd20 Co2 109.67(19) 2_646 .
O116 Gd20 Co2 137.80(17) 2_646 .
C26 Gd20 Co2 127.6(2) 2_646 .
O12 Gd20 Gd17 35.74(18) . .
O111 Gd20 Gd17 116.11(18) . .
O113 Gd20 Gd17 159.50(19) . .
O31 Gd20 Gd17 77.29(19) . .
O13 Gd20 Gd17 36.48(15) . .
O52W Gd20 Gd17 97.0(2) . .
O115 Gd20 Gd17 81.07(19) 2_646 .
O116 Gd20 Gd17 129.34(17) 2_646 .
C26 Gd20 Gd17 104.5(2) 2_646 .
Co2 Gd20 Gd17 55.86(3) . .
O12 Gd20 Gd29 79.30(15) . .
O111 Gd20 Gd29 116.21(18) . .
O113 Gd20 Gd29 102.17(18) . .
O31 Gd20 Gd29 35.3(2) . .
O13 Gd20 Gd29 37.92(18) . .
O52W Gd20 Gd29 97.21(19) . .
O115 Gd20 Gd29 139.6(2) 2_646 .
O116 Gd20 Gd29 164.41(14) 2_646 .
C26 Gd20 Gd29 159.3(3) 2_646 .
Co2 Gd20 Gd29 57.03(3) . .
Gd17 Gd20 Gd29 59.643(14) . .
O85 Gd21 O48 142.07(19) . .
O85 Gd21 O47 85.9(2) . .
O48 Gd21 O47 73.0(2) . .
O85 Gd21 O149 86.6(2) . .
O48 Gd21 O149 92.5(2) . .
O47 Gd21 O149 144.5(2) . .
O85 Gd21 O65W 138.7(2) . .
O48 Gd21 O65W 76.16(19) . .
O47 Gd21 O65W 130.1(2) . .
O149 Gd21 O65W 74.0(2) . .
O85 Gd21 O56 73.9(2) . .
O48 Gd21 O56 69.22(18) . .
O47 Gd21 O56 69.2(2) . .
O149 Gd21 O56 75.4(2) . .
O65W Gd21 O56 132.0(2) . .
O85 Gd21 O80 100.7(2) . .
O48 Gd21 O80 104.56(19) . .
O47 Gd21 O80 76.9(2) . .
O149 Gd21 O80 138.6(2) . .
O65W Gd21 O80 74.0(2) . .
O56 Gd21 O80 145.9(2) . .
O85 Gd21 O50 66.57(19) . .
O48 Gd21 O50 150.36(19) . .
O47 Gd21 O50 127.8(2) . .
O149 Gd21 O50 79.7(2) . .
O65W Gd21 O50 74.2(2) . .
O56 Gd21 O50 134.08(18) . .
O80 Gd21 O50 66.8(2) . .
O85 Gd21 Gd22 121.60(15) . .
O48 Gd21 Gd22 37.87(16) . .
O47 Gd21 Gd22 37.29(14) . .
O149 Gd21 Gd22 128.34(15) . .
O65W Gd21 Gd22 98.58(15) . .
O56 Gd21 Gd22 73.29(13) . .
O80 Gd21 Gd22 82.03(14) . .
O50 Gd21 Gd22 148.78(15) . .
O85 Gd21 Gd16 111.39(16) . .
O48 Gd21 Gd16 35.21(13) . .
O47 Gd21 Gd16 80.17(15) . .
O149 Gd21 Gd16 70.45(15) . .
O65W Gd21 Gd16 96.18(15) . .
O56 Gd21 Gd16 38.32(15) . .
O80 Gd21 Gd16 138.72(14) . .
O50 Gd21 Gd16 150.15(17) . .
Gd22 Gd21 Gd16 59.441(12) . .
O85 Gd21 Gd2 69.56(15) . .
O48 Gd21 Gd2 75.17(13) . .
O47 Gd21 Gd2 35.80(13) . .
O149 Gd21 Gd2 109.72(15) . .
O65W Gd21 Gd2 151.22(14) . .
O56 Gd21 Gd2 35.08(16) . .
O80 Gd21 Gd2 110.99(16) . .
O50 Gd21 Gd2 134.40(14) . .
Gd22 Gd21 Gd2 55.932(11) . .
Gd16 Gd21 Gd2 60.707(12) . .
O85 Gd21 Gd14 32.75(14) . .
O48 Gd21 Gd14 171.01(14) . .
O47 Gd21 Gd14 109.68(14) . .
O149 Gd21 Gd14 80.39(15) . .
O65W Gd21 Gd14 106.86(14) . .
O56 Gd21 Gd14 103.38(14) . .
O80 Gd21 Gd14 84.44(14) . .
O50 Gd21 Gd14 33.88(13) . .
Gd22 Gd21 Gd14 146.543(19) . .
Gd16 Gd21 Gd14 135.958(15) . .
Gd2 Gd21 Gd14 101.862(13) . .
O2 Gd22 O23 73.4(2) . .
O2 Gd22 O47 141.9(2) . .
O23 Gd22 O47 91.4(2) . .
O2 Gd22 O63 92.7(2) . .
O23 Gd22 O63 142.3(2) . .
O47 Gd22 O63 78.11(19) . .
O2 Gd22 O48 139.5(2) . .
O23 Gd22 O48 139.69(18) . .
O47 Gd22 O48 72.6(2) . .
O63 Gd22 O48 71.59(19) . .
O2 Gd22 O33 67.66(19) . .
O23 Gd22 O33 66.9(2) . .
O47 Gd22 O33 138.30(19) . .
O63 Gd22 O33 140.2(2) . .
O48 Gd22 O33 100.6(2) . .
O2 Gd22 O97 70.5(2) . .
O23 Gd22 O97 130.6(2) . .
O47 Gd22 O97 137.2(2) . .
O63 Gd22 O97 72.26(19) . .
O48 Gd22 O97 69.19(19) . .
O33 Gd22 O97 68.7(2) . .
O2 Gd22 O79 130.96(19) . .
O23 Gd22 O79 69.7(2) . .
O47 Gd22 O79 70.40(18) . .
O63 Gd22 O79 135.95(19) . .
O48 Gd22 O79 70.1(2) . .
O33 Gd22 O79 68.74(18) . .
O97 Gd22 O79 112.3(2) . .
O2 Gd22 O90 73.2(2) . .
O23 Gd22 O90 74.1(2) . .
O47 Gd22 O90 68.95(19) . .
O63 Gd22 O90 68.3(2) . .
O48 Gd22 O90 128.70(18) . .
O33 Gd22 O90 130.6(2) . .
O97 Gd22 O90 124.0(2) . .
O79 Gd22 O90 123.7(2) . .
O2 Gd22 Gd2 110.81(14) . .
O23 Gd22 Gd2 111.14(15) . .
O47 Gd22 Gd2 41.99(13) . .
O63 Gd22 Gd2 40.79(14) . .
O48 Gd22 Gd2 81.63(12) . .
O33 Gd22 Gd2 177.69(17) . .
O97 Gd22 Gd2 112.67(13) . .
O79 Gd22 Gd2 111.95(12) . .
O90 Gd22 Gd2 47.08(14) . .
O2 Gd22 Gd35 90.35(15) . .
O23 Gd22 Gd35 38.42(14) . .
O47 Gd22 Gd35 99.10(14) . .
O63 Gd22 Gd35 176.92(13) . .
O48 Gd22 Gd35 106.44(12) . .
O33 Gd22 Gd35 42.02(16) . .
O97 Gd22 Gd35 109.45(13) . .
O79 Gd22 Gd35 41.17(14) . .
O90 Gd22 Gd35 111.98(15) . .
Gd2 Gd22 Gd35 137.102(18) . .
O2 Gd22 Gd32 39.07(17) . .
O23 Gd22 Gd32 89.82(14) . .
O47 Gd22 Gd32 178.67(16) . .
O63 Gd22 Gd32 101.16(13) . .
O48 Gd22 Gd32 106.13(13) . .
O33 Gd22 Gd32 42.05(14) . .
O97 Gd22 Gd32 41.48(14) . .
O79 Gd22 Gd32 109.65(13) . .
O90 Gd22 Gd32 111.85(13) . .
Gd2 Gd22 Gd32 137.743(16) . .
Gd35 Gd22 Gd32 81.615(14) . .
O162 Gd23 O55 144.2(2) . .
O162 Gd23 O57 71.7(2) . .
O55 Gd23 O57 141.0(2) . .
O162 Gd23 O37 82.3(2) . .
O55 Gd23 O37 70.9(2) . .
O57 Gd23 O37 146.6(2) . .
O162 Gd23 O19 77.7(2) . .
O55 Gd23 O19 71.3(2) . .
O57 Gd23 O19 121.94(19) . .
O37 Gd23 O19 70.2(2) . .
O162 Gd23 O59 133.4(2) . .
O55 Gd23 O59 79.8(2) . .
O57 Gd23 O59 75.0(2) . .
O37 Gd23 O59 111.4(2) . .
O19 Gd23 O59 148.7(2) . .
O162 Gd23 O38 84.1(2) . .
O55 Gd23 O38 112.3(2) . .
O57 Gd23 O38 78.00(19) . .
O37 Gd23 O38 78.8(2) . .
O19 Gd23 O38 145.7(2) . .
O59 Gd23 O38 57.6(2) . .
O162 Gd23 O96 111.4(2) . .
O55 Gd23 O96 78.8(2) . .
O57 Gd23 O96 70.4(2) . .
O37 Gd23 O96 140.8(2) . .
O19 Gd23 O96 77.1(2) . .
O59 Gd23 O96 86.1(2) . .
O38 Gd23 O96 137.1(2) . .
O162 Gd23 Co5 114.18(16) . .
O55 Gd23 Co5 35.62(14) . .
O57 Gd23 Co5 137.30(15) . .
O37 Gd23 Co5 72.51(17) . .
O19 Gd23 Co5 36.77(17) . .
O59 Gd23 Co5 112.39(15) . .
O38 Gd23 Co5 142.84(14) . .
O96 Gd23 Co5 68.34(13) . .
O162 Gd23 Gd4 91.59(15) . .
O55 Gd23 Gd4 122.39(14) . .
O57 Gd23 Gd4 41.60(13) . .
O37 Gd23 Gd4 121.50(15) . .
O19 Gd23 Gd4 163.33(14) . .
O59 Gd23 Gd4 42.65(14) . .
O38 Gd23 Gd4 42.74(14) . .
O96 Gd23 Gd4 95.49(13) . .
Co5 Gd23 Gd4 152.96(3) . .
O162 Gd23 Gd30 120.09(16) . .
O55 Gd23 Gd30 37.61(16) . .
O57 Gd23 Gd30 157.97(14) . .
O37 Gd23 Gd30 37.77(18) . .
O19 Gd23 Gd30 79.91(13) . .
O59 Gd23 Gd30 84.38(13) . .
O38 Gd23 Gd30 84.57(14) . .
O96 Gd23 Gd30 116.34(14) . .
Co5 Gd23 Gd30 58.30(3) . .
Gd4 Gd23 Gd30 116.693(15) . .
O162 Gd23 Gd34 68.67(15) . .
O55 Gd23 Gd34 75.71(15) . .
O57 Gd23 Gd34 137.98(16) . .
O37 Gd23 Gd34 36.84(14) . .
O19 Gd23 Gd34 35.34(16) . .
O59 Gd23 Gd34 145.34(13) . .
O38 Gd23 Gd34 110.67(15) . .
O96 Gd23 Gd34 112.20(13) . .
Co5 Gd23 Gd34 54.80(3) . .
Gd4 Gd23 Gd34 150.18(2) . .
Gd30 Gd23 Gd34 61.294(13) . .
O20 Gd24 O6 74.2(3) . .
O20 Gd24 O73 71.9(2) . .
O6 Gd24 O73 139.5(2) . .
O20 Gd24 O3W 144.1(2) . .
O6 Gd24 O3W 91.8(3) . .
O73 Gd24 O3W 128.7(2) . .
O20 Gd24 O108 143.0(3) . .
O6 Gd24 O108 120.8(3) . .
O73 Gd24 O108 78.0(3) . .
O3W Gd24 O108 72.5(3) . .
O20 Gd24 O74 96.4(2) . .
O6 Gd24 O74 154.4(2) . .
O73 Gd24 O74 52.2(2) . .
O3W Gd24 O74 82.1(3) . .
O108 Gd24 O74 81.0(3) . .
O20 Gd24 O29W 73.3(2) . .
O6 Gd24 O29W 81.0(3) . .
O73 Gd24 O29W 109.2(3) . .
O3W Gd24 O29W 71.9(3) . .
O108 Gd24 O29W 138.5(3) . .
O74 Gd24 O29W 73.5(3) . .
O20 Gd24 O24 67.4(2) . .
O6 Gd24 O24 76.8(3) . .
O73 Gd24 O24 70.2(2) . .
O3W Gd24 O24 142.2(3) . .
O108 Gd24 O24 82.6(2) . .
O74 Gd24 O24 122.2(3) . .
O29W Gd24 O24 138.8(2) . .
O20 Gd24 O107 129.3(2) . .
O6 Gd24 O107 69.0(3) . .
O73 Gd24 O107 119.1(3) . .
O3W Gd24 O107 71.1(3) . .
O108 Gd24 O107 51.9(3) . .
O74 Gd24 O107 130.6(2) . .
O29W Gd24 O107 130.8(3) . .
O24 Gd24 O107 71.2(2) . .
O20 Gd24 C2 82.7(3) . .
O6 Gd24 C2 156.6(3) . .
O73 Gd24 C2 27.2(2) . .
O3W Gd24 C2 105.5(3) . .
O108 Gd24 C2 80.1(3) . .
O74 Gd24 C2 25.1(2) . .
O29W Gd24 C2 89.5(3) . .
O24 Gd24 C2 97.4(2) . .
O107 Gd24 C2 131.1(3) . .
O20 Gd24 C18 145.0(2) . .
O6 Gd24 C18 93.2(3) . .
O73 Gd24 C18 102.1(4) . .
O3W Gd24 C18 66.7(3) . .
O108 Gd24 C18 27.9(4) . .
O74 Gd24 C18 106.8(3) . .
O29W Gd24 C18 138.0(3) . .
O24 Gd24 C18 77.9(2) . .
O107 Gd24 C18 24.3(3) . .
C2 Gd24 C18 107.9(4) . .
O20 Gd24 Gd8 38.89(16) . .
O6 Gd24 Gd8 95.73(19) . .
O73 Gd24 Gd8 43.76(14) . .
O3W Gd24 Gd8 172.4(2) . .
O108 Gd24 Gd8 104.1(2) . .
O74 Gd24 Gd8 90.75(17) . .
O29W Gd24 Gd8 108.5(2) . .
O24 Gd24 Gd8 41.53(17) . .
O107 Gd24 Gd8 112.43(17) . .
C2 Gd24 Gd8 66.98(17) . .
C18 Gd24 Gd8 113.5(2) . .
O160 Gd25 O21 146.9(2) . .
O160 Gd25 O11 77.0(3) . .
O21 Gd25 O11 75.1(2) . .
O160 Gd25 O7 84.6(2) . .
O21 Gd25 O7 69.6(2) . .
O11 Gd25 O7 70.3(2) . .
O160 Gd25 O165 110.0(3) . .
O21 Gd25 O165 80.5(2) . .
O11 Gd25 O165 76.9(2) . .
O7 Gd25 O165 140.0(3) . .
O160 Gd25 O42W 81.1(3) . .
O21 Gd25 O42W 110.3(3) . .
O11 Gd25 O42W 140.5(2) . .
O7 Gd25 O42W 75.3(2) . .
O165 Gd25 O42W 142.1(3) . .
O160 Gd25 O41W 70.5(2) . .
O21 Gd25 O41W 141.8(2) . .
O11 Gd25 O41W 126.0(2) . .
O7 Gd25 O41W 143.3(3) . .
O165 Gd25 O41W 75.5(3) . .
O42W Gd25 O41W 74.7(3) . .
O160 Gd25 O43W 139.0(3) . .
O21 Gd25 O43W 73.1(3) . .
O11 Gd25 O43W 141.8(3) . .
O7 Gd25 O43W 116.2(2) . .
O165 Gd25 O43W 77.5(3) . .
O42W Gd25 O43W 71.8(3) . .
O41W Gd25 O43W 73.0(3) . .
O160 Gd25 Co6 115.3(2) . .
O21 Gd25 Co6 38.53(16) . .
O11 Gd25 Co6 38.38(17) . .
O7 Gd25 Co6 73.24(17) . .
O165 Gd25 Co6 66.8(2) . .
O42W Gd25 Co6 142.5(2) . .
O41W Gd25 Co6 141.53(19) . .
O43W Gd25 Co6 104.8(2) . .
O160 Gd25 Gd3 70.80(18) . .
O21 Gd25 Gd3 76.21(15) . .
O11 Gd25 Gd3 35.87(15) . .
O7 Gd25 Gd3 35.96(15) . .
O165 Gd25 Gd3 112.25(19) . .
O42W Gd25 Gd3 105.64(17) . .
O41W Gd25 Gd3 140.67(16) . .
O43W Gd25 Gd3 145.6(2) . .
Co6 Gd25 Gd3 55.69(3) . .
O160 Gd25 Gd30 120.70(17) . .
O21 Gd25 Gd30 36.36(15) . .
O11 Gd25 Gd30 79.72(15) . .
O7 Gd25 Gd30 36.17(14) . .
O165 Gd25 Gd30 116.5(2) . .
O42W Gd25 Gd30 83.9(2) . .
O41W Gd25 Gd30 154.22(17) . .
O43W Gd25 Gd30 86.9(2) . .
Co6 Gd25 Gd30 58.62(3) . .
Gd3 Gd25 Gd30 58.945(12) . .
O46 Gd26 O50 139.5(2) . .
O46 Gd26 O138 144.3(2) . .
O50 Gd26 O138 73.5(2) . .
O46 Gd26 O30 73.3(2) . .
O50 Gd26 O30 121.2(2) . .
O138 Gd26 O30 76.2(2) . .
O46 Gd26 O66 70.9(2) . .
O50 Gd26 O66 148.1(2) . .
O138 Gd26 O66 81.1(2) . .
O30 Gd26 O66 69.2(2) . .
O46 Gd26 O41 79.0(2) . .
O50 Gd26 O41 75.0(2) . .
O138 Gd26 O41 133.4(2) . .
O30 Gd26 O41 150.3(2) . .
O66 Gd26 O41 111.4(2) . .
O46 Gd26 O49 112.4(2) . .
O50 Gd26 O49 78.7(2) . .
O138 Gd26 O49 82.6(2) . .
O30 Gd26 O49 144.07(19) . .
O66 Gd26 O49 79.2(2) . .
O41 Gd26 O49 58.07(19) . .
O46 Gd26 O80 78.6(2) . .
O50 Gd26 O80 69.3(2) . .
O138 Gd26 O80 113.0(2) . .
O30 Gd26 O80 78.3(2) . .
O66 Gd26 O80 140.3(2) . .
O41 Gd26 O80 86.2(2) . .
O49 Gd26 O80 137.31(19) . .
O46 Gd26 Co4 36.32(15) . .
O50 Gd26 Co4 135.72(13) . .
O138 Gd26 Co4 114.39(16) . .
O30 Gd26 Co4 38.38(18) . .
O66 Gd26 Co4 72.61(16) . .
O41 Gd26 Co4 112.16(16) . .
O49 Gd26 Co4 143.67(16) . .
O80 Gd26 Co4 67.77(16) . .
O46 Gd26 Gd14 121.85(16) . .
O50 Gd26 Gd14 41.68(14) . .
O138 Gd26 Gd14 91.71(15) . .
O30 Gd26 Gd14 162.34(19) . .
O66 Gd26 Gd14 122.34(15) . .
O41 Gd26 Gd14 42.89(16) . .
O49 Gd26 Gd14 43.18(13) . .
O80 Gd26 Gd14 95.11(14) . .
Co4 Gd26 Gd14 152.56(3) . .
O46 Gd26 Gd15 37.52(15) . .
O50 Gd26 Gd15 158.21(14) . .
O138 Gd26 Gd15 118.92(16) . .
O30 Gd26 Gd15 80.31(18) . .
O66 Gd26 Gd15 37.77(18) . .
O41 Gd26 Gd15 84.17(16) . .
O49 Gd26 Gd15 85.11(15) . .
O80 Gd26 Gd15 116.07(18) . .
Co4 Gd26 Gd15 58.58(3) . .
Gd14 Gd26 Gd15 117.129(17) . .
O46 Gd26 Gd27 75.08(15) . .
O50 Gd26 Gd27 139.75(15) . .
O138 Gd26 Gd27 69.24(16) . .
O30 Gd26 Gd27 34.55(15) . .
O66 Gd26 Gd27 35.82(15) . .
O41 Gd26 Gd27 143.96(16) . .
O49 Gd26 Gd27 110.47(12) . .
O80 Gd26 Gd27 112.22(14) . .
Co4 Gd26 Gd27 54.40(2) . .
Gd14 Gd26 Gd27 150.964(18) . .
Gd15 Gd26 Gd27 60.070(14) . .
O18 Gd27 O30 76.6(3) . .
O18 Gd27 O66 70.3(2) . .
O30 Gd27 O66 70.8(2) . .
O18 Gd27 O118 103.8(4) . .
O30 Gd27 O118 143.5(3) . .
O66 Gd27 O118 75.1(3) . .
O18 Gd27 O141 81.1(3) . .
O30 Gd27 O141 76.9(2) . .
O66 Gd27 O141 140.7(3) . .
O118 Gd27 O141 139.6(3) . .
O18 Gd27 O139 146.9(2) . .
O30 Gd27 O139 78.6(2) . .
O66 Gd27 O139 81.0(2) . .
O118 Gd27 O139 83.7(4) . .
O141 Gd27 O139 114.1(3) . .
O18 Gd27 O45W 142.1(3) . .
O30 Gd27 O45W 124.5(3) . .
O66 Gd27 O45W 142.6(2) . .
O118 Gd27 O45W 77.7(3) . .
O141 Gd27 O45W 75.1(3) . .
O139 Gd27 O45W 70.9(3) . .
O18 Gd27 O20W 75.0(3) . .
O30 Gd27 O20W 141.8(3) . .
O66 Gd27 O20W 121.2(3) . .
O118 Gd27 O20W 69.0(4) . .
O141 Gd27 O20W 73.9(3) . .
O139 Gd27 O20W 136.2(3) . .
O45W Gd27 O20W 70.3(3) . .
O18 Gd27 Co4 39.35(17) . .
O30 Gd27 Co4 39.00(19) . .
O66 Gd27 Co4 73.86(16) . .
O118 Gd27 Co4 138.6(3) . .
O141 Gd27 Co4 67.0(2) . .
O139 Gd27 Co4 117.24(16) . .
O45W Gd27 Co4 141.17(18) . .
O20W Gd27 Co4 105.6(2) . .
O18 Gd27 Gd15 35.84(15) . .
O30 Gd27 Gd15 80.76(18) . .
O66 Gd27 Gd15 37.29(19) . .
O118 Gd27 Gd15 80.0(3) . .
O141 Gd27 Gd15 116.5(3) . .
O139 Gd27 Gd15 118.28(16) . .
O45W Gd27 Gd15 154.7(2) . .
O20W Gd27 Gd15 90.7(2) . .
Co4 Gd27 Gd15 58.76(3) . .
O18 Gd27 Gd26 76.77(16) . .
O30 Gd27 Gd26 35.73(15) . .
O66 Gd27 Gd26 36.35(16) . .
O118 Gd27 Gd26 108.1(3) . .
O141 Gd27 Gd26 112.04(19) . .
O139 Gd27 Gd26 70.27(15) . .
O45W Gd27 Gd26 139.7(2) . .
O20W Gd27 Gd26 149.8(2) . .
Co4 Gd27 Gd26 55.53(3) . .
Gd15 Gd27 Gd26 59.715(13) . .
O25 Gd28 O28 77.0(2) . .
O25 Gd28 O51 69.4(2) . .
O28 Gd28 O51 70.9(3) . .
O25 Gd28 O116 156.9(3) . .
O28 Gd28 O116 90.7(3) . .
O51 Gd28 O116 125.3(2) . .
O25 Gd28 O4W 128.9(3) . .
O28 Gd28 O4W 123.2(3) . .
O51 Gd28 O4W 74.6(3) . .
O116 Gd28 O4W 74.2(3) . .
O25 Gd28 O110 79.9(3) . .
O28 Gd28 O110 80.7(3) . .
O51 Gd28 O110 141.8(2) . .
O116 Gd28 O110 78.8(3) . .
O4W Gd28 O110 143.6(3) . .
O25 Gd28 O114 72.4(2) . 2_656
O28 Gd28 O114 149.4(2) . 2_656
O51 Gd28 O114 99.2(3) . 2_656
O116 Gd28 O114 117.3(3) . 2_656
O4W Gd28 O114 79.0(3) . 2_656
O110 Gd28 O114 92.5(3) . 2_656
O25 Gd28 O113 114.6(2) . 2_656
O28 Gd28 O113 149.9(3) . 2_656
O51 Gd28 O113 138.6(3) . 2_656
O116 Gd28 O113 67.9(2) . 2_656
O4W Gd28 O113 72.7(3) . 2_656
O110 Gd28 O113 74.8(3) . 2_656
O114 Gd28 O113 50.2(3) 2_656 2_656
O25 Gd28 C24 93.4(2) . 2_656
O28 Gd28 C24 162.3(3) . 2_656
O51 Gd28 C24 120.0(3) . 2_656
O116 Gd28 C24 92.8(3) . 2_656
O4W Gd28 C24 74.4(3) . 2_656
O110 Gd28 C24 83.0(3) . 2_656
O114 Gd28 C24 24.9(3) 2_656 2_656
O113 Gd28 C24 25.3(3) 2_656 2_656
O25 Gd28 Co3 39.42(16) . .
O28 Gd28 Co3 39.39(15) . .
O51 Gd28 Co3 73.31(16) . .
O116 Gd28 Co3 122.3(2) . .
O4W Gd28 Co3 147.6(2) . .
O110 Gd28 Co3 68.50(17) . .
O114 Gd28 Co3 110.45(19) 2_656 .
O113 Gd28 Co3 137.63(19) 2_656 .
C24 Gd28 Co3 126.8(2) 2_656 .
O25 Gd28 Gd9 35.80(17) . .
O28 Gd28 Gd9 77.48(17) . .
O51 Gd28 Gd9 34.90(15) . .
O116 Gd28 Gd9 159.47(18) . .
O4W Gd28 Gd9 98.1(2) . .
O110 Gd28 Gd9 115.02(17) . .
O114 Gd28 Gd9 78.68(19) 2_656 .
O113 Gd28 Gd9 128.80(18) 2_656 .
C24 Gd28 Gd9 103.6(2) 2_656 .
Co3 Gd28 Gd9 56.15(3) . .
O25 Gd28 Gd15 80.03(14) . .
O28 Gd28 Gd15 35.4(2) . .
O51 Gd28 Gd15 38.24(16) . .
O116 Gd28 Gd15 101.35(17) . .
O4W Gd28 Gd15 93.5(2) . .
O110 Gd28 Gd15 115.72(17) . .
O114 Gd28 Gd15 136.2(2) 2_656 .
O113 Gd28 Gd15 164.10(18) 2_656 .
C24 Gd28 Gd15 158.2(3) 2_656 .
Co3 Gd28 Gd15 57.77(3) . .
Gd9 Gd28 Gd15 59.545(12) . .
O14 Gd29 O31 136.0(2) . .
O14 Gd29 O45 66.7(2) . .
O31 Gd29 O45 135.8(2) . .
O14 Gd29 O119 74.5(3) . .
O31 Gd29 O119 83.2(3) . .
O45 Gd29 O119 138.5(3) . .
O14 Gd29 O60 104.2(3) . .
O31 Gd29 O60 69.5(2) . .
O45 Gd29 O60 67.7(2) . .
O119 Gd29 O60 139.0(2) . .
O14 Gd29 O67 67.2(3) . .
O31 Gd29 O67 148.0(3) . .
O45 Gd29 O67 67.7(2) . .
O119 Gd29 O67 84.4(2) . .
O60 Gd29 O67 134.0(2) . .
O14 Gd29 O54W 127.7(3) . .
O31 Gd29 O54W 73.6(3) . .
O45 Gd29 O54W 127.7(2) . .
O119 Gd29 O54W 67.5(3) . .
O60 Gd29 O54W 128.0(3) . .
O67 Gd29 O54W 74.4(3) . .
O14 Gd29 O125 138.4(3) . .
O31 Gd29 O125 82.8(3) . .
O45 Gd29 O125 74.1(3) . .
O119 Gd29 O125 135.7(3) . .
O60 Gd29 O125 72.0(2) . .
O67 Gd29 O125 85.7(3) . .
O54W Gd29 O125 68.2(3) . .
O14 Gd29 O13 69.5(2) . .
O31 Gd29 O13 67.9(3) . .
O45 Gd29 O13 105.0(2) . .
O119 Gd29 O13 73.3(2) . .
O60 Gd29 O13 68.3(2) . .
O67 Gd29 O13 135.2(3) . .
O54W Gd29 O13 127.3(2) . .
O125 Gd29 O13 136.7(2) . .
O14 Gd29 Co2 130.85(16) . .
O31 Gd29 Co2 35.69(17) . .
O45 Gd29 Co2 100.22(16) . .
O119 Gd29 Co2 116.48(19) . .
O60 Gd29 Co2 34.76(18) . .
O67 Gd29 Co2 154.0(2) . .
O54W Gd29 Co2 98.4(2) . .
O125 Gd29 Co2 68.63(19) . .
O13 Gd29 Co2 69.07(17) . .
O14 Gd29 Gd19 36.16(15) . .
O31 Gd29 Gd19 136.49(18) . .
O45 Gd29 Gd19 34.82(17) . .
O119 Gd29 Gd19 110.4(2) . .
O60 Gd29 Gd19 74.50(19) . .
O67 Gd29 Gd19 75.5(2) . .
O54W Gd29 Gd19 149.94(19) . .
O125 Gd29 Gd19 108.6(2) . .
O13 Gd29 Gd19 76.66(18) . .
Co2 Gd29 Gd19 108.23(3) . .
O14 Gd29 Gd17 76.51(16) . .
O31 Gd29 Gd17 76.30(17) . .
O45 Gd29 Gd17 75.31(15) . .
O119 Gd29 Gd17 110.0(2) . .
O60 Gd29 Gd17 35.23(18) . .
O67 Gd29 Gd17 135.7(2) . .
O54W Gd29 Gd17 149.83(19) . .
O125 Gd29 Gd17 107.10(17) . .
O13 Gd29 Gd17 36.85(14) . .
Co2 Gd29 Gd17 54.45(3) . .
Gd19 Gd29 Gd17 60.192(14) . .
O42 Gd30 O55 70.3(2) . .
O42 Gd30 O7 69.5(2) . .
O55 Gd30 O7 107.8(2) . .
O42 Gd30 O37 107.2(2) . .
O55 Gd30 O37 68.9(2) . .
O7 Gd30 O37 69.6(2) . .
O42 Gd30 O16 136.3(2) . .
O55 Gd30 O16 67.9(2) . .
O7 Gd30 O16 135.9(2) . .
O37 Gd30 O16 68.2(2) . .
O42 Gd30 O21 68.0(2) . .
O55 Gd30 O21 136.8(2) . .
O7 Gd30 O21 66.7(2) . .
O37 Gd30 O21 134.7(2) . .
O16 Gd30 O21 146.6(2) . .
O42 Gd30 O171 131.7(3) . .
O55 Gd30 O171 132.8(3) . .
O7 Gd30 O171 118.9(3) . .
O37 Gd30 O171 120.4(3) . .
O16 Gd30 O171 73.8(2) . .
O21 Gd30 O171 73.1(2) . .
O42 Gd30 O170 73.8(3) . .
O55 Gd30 O170 74.8(2) . .
O7 Gd30 O170 139.3(2) . .
O37 Gd30 O170 140.2(3) . .
O16 Gd30 O170 83.8(3) . .
O21 Gd30 O170 83.7(3) . .
O171 Gd30 O170 74.6(4) . .
O42 Gd30 O172 139.5(2) . .
O55 Gd30 O172 139.6(2) . .
O7 Gd30 O172 74.0(2) . .
O37 Gd30 O172 74.8(2) . .
O16 Gd30 O172 83.0(2) . .
O21 Gd30 O172 82.1(2) . .
O171 Gd30 O172 56.2(3) . .
O170 Gd30 O172 130.8(2) . .
O42 Gd30 C81 144.2(3) . .
O55 Gd30 C81 145.3(3) . .
O7 Gd30 C81 94.1(4) . .
O37 Gd30 C81 95.4(4) . .
O16 Gd30 C81 77.6(3) . .
O21 Gd30 C81 76.3(3) . .
O171 Gd30 C81 31.3(5) . .
O170 Gd30 C81 105.9(5) . .
O172 Gd30 C81 24.9(4) . .
O42 Gd30 Gd3 37.03(17) . .
O55 Gd30 Gd3 77.32(13) . .
O7 Gd30 Gd3 37.23(15) . .
O37 Gd30 Gd3 76.76(13) . .
O16 Gd30 Gd3 137.31(15) . .
O21 Gd30 Gd3 76.03(14) . .
O171 Gd30 Gd3 147.87(19) . .
O170 Gd30 Gd3 110.65(19) . .
O172 Gd30 Gd3 111.04(16) . .
C81 Gd30 Gd3 130.7(3) . .
O42 Gd30 Gd23 77.47(14) . .
O55 Gd30 Gd23 36.37(16) . .
O7 Gd30 Gd23 77.86(14) . .
O37 Gd30 Gd23 36.84(15) . .
O16 Gd30 Gd23 76.37(15) . .
O21 Gd30 Gd23 136.97(14) . .
O171 Gd30 Gd23 148.9(2) . .
O170 Gd30 Gd23 110.93(19) . .
O172 Gd30 Gd23 111.49(16) . .
C81 Gd30 Gd23 131.6(4) . .
Gd3 Gd30 Gd23 60.945(12) . .
O2 Gd31 O91 74.3(2) . .
O2 Gd31 O23 72.7(2) . .
O91 Gd31 O23 74.4(2) . .
O2 Gd31 O5 74.7(2) . .
O91 Gd31 O5 144.3(3) . .
O23 Gd31 O5 112.1(2) . .
O2 Gd31 O155 144.0(3) . .
O91 Gd31 O155 121.0(3) . .
O23 Gd31 O155 140.3(3) . .
O5 Gd31 O155 77.5(3) . .
O2 Gd31 O29 112.3(2) . .
O91 Gd31 O29 141.7(2) . .
O23 Gd31 O29 72.3(2) . .
O5 Gd31 O29 68.0(2) . .
O155 Gd31 O29 76.9(3) . .
O2 Gd31 O14W 71.3(3) . .
O91 Gd31 O14W 79.8(3) . .
O23 Gd31 O14W 140.1(3) . .
O5 Gd31 O14W 73.9(3) . .
O155 Gd31 O14W 79.4(3) . .
O29 Gd31 O14W 138.5(3) . .
O2 Gd31 O21W 137.8(3) . .
O91 Gd31 O21W 75.8(3) . .
O23 Gd31 O21W 71.1(3) . .
O5 Gd31 O21W 139.9(3) . .
O155 Gd31 O21W 77.7(3) . .
O29 Gd31 O21W 76.0(3) . .
O14W Gd31 O21W 130.7(3) . .
O2 Gd31 O66W 125.1(3) . .
O91 Gd31 O66W 66.8(3) . .
O23 Gd31 O66W 127.4(3) . .
O5 Gd31 O66W 120.2(3) . .
O155 Gd31 O66W 54.2(3) . .
O29 Gd31 O66W 122.3(3) . .
O14W Gd31 O66W 65.1(4) . .
O21W Gd31 O66W 66.0(4) . .
O2 Gd31 C66 139.9(4) . .
O91 Gd31 C66 92.6(4) . .
O23 Gd31 C66 140.8(4) . .
O5 Gd31 C66 100.0(4) . .
O155 Gd31 C66 28.5(4) . .
O29 Gd31 C66 101.4(4) . .
O14W Gd31 C66 69.2(4) . .
O21W Gd31 C66 69.9(4) . .
O66W Gd31 C66 25.7(4) . .
O2 Gd31 Gd32 37.32(15) . .
O91 Gd31 Gd32 111.32(19) . .
O23 Gd31 Gd32 87.25(17) . .
O5 Gd31 Gd32 38.28(18) . .
O155 Gd31 Gd32 114.9(2) . .
O29 Gd31 Gd32 85.5(2) . .
O14W Gd31 Gd32 74.3(3) . .
O21W Gd31 Gd32 154.9(2) . .
O66W Gd31 Gd32 139.2(3) . .
C66 Gd31 Gd32 131.5(4) . .
O2 Gd31 Gd35 87.31(15) . .
O91 Gd31 Gd35 110.38(16) . .
O23 Gd31 Gd35 36.28(14) . .
O5 Gd31 Gd35 85.19(17) . .
O155 Gd31 Gd35 112.8(2) . .
O29 Gd31 Gd35 37.02(15) . .
O14W Gd31 Gd35 153.2(3) . .
O21W Gd31 Gd35 76.1(2) . .
O66W Gd31 Gd35 141.6(3) . .
C66 Gd31 Gd35 132.4(3) . .
Gd32 Gd31 Gd35 78.884(17) . .
O2 Gd32 O5 75.0(2) . .
O2 Gd32 O48W 72.7(2) . .
O5 Gd32 O48W 80.0(3) . .
O2 Gd32 O55W 141.8(2) . .
O5 Gd32 O55W 89.7(3) . .
O48W Gd32 O55W 70.2(3) . .
O2 Gd32 O97 71.6(2) . .
O5 Gd32 O97 140.0(2) . .
O48W Gd32 O97 109.7(2) . .
O55W Gd32 O97 130.2(3) . .
O2 Gd32 O33 67.3(2) . .
O5 Gd32 O33 77.6(2) . .
O48W Gd32 O33 138.0(3) . .
O55W Gd32 O33 143.9(2) . .
O97 Gd32 O33 69.7(2) . .
O2 Gd32 O159 143.0(2) . .
O5 Gd32 O159 122.8(3) . .
O48W Gd32 O159 137.6(3) . .
O55W Gd32 O159 74.5(3) . .
O97 Gd32 O159 76.7(2) . .
O33 Gd32 O159 84.2(3) . .
O2 Gd32 O98 95.5(2) . .
O5 Gd32 O98 151.7(2) . .
O48W Gd32 O98 71.7(3) . .
O55W Gd32 O98 81.5(2) . .
O97 Gd32 O98 54.3(2) . .
O33 Gd32 O98 123.90(19) . .
O159 Gd32 O98 80.7(3) . .
O2 Gd32 O158 131.0(3) . .
O5 Gd32 O158 70.4(3) . .
O48W Gd32 O158 131.3(3) . .
O55W Gd32 O158 71.8(2) . .
O97 Gd32 O158 118.0(2) . .
O33 Gd32 O158 72.1(2) . .
O159 Gd32 O158 52.4(3) . .
O98 Gd32 O158 130.3(3) . .
O2 Gd32 C70 145.2(3) . .
O5 Gd32 C70 95.3(3) . .
O48W Gd32 C70 139.5(3) . .
O55W Gd32 C70 69.7(3) . .
O97 Gd32 C70 99.6(3) . .
O33 Gd32 C70 77.9(3) . .
O159 Gd32 C70 27.5(3) . .
O98 Gd32 C70 106.5(3) . .
O158 Gd32 C70 24.9(3) . .
O2 Gd32 C10 81.8(3) . .
O5 Gd32 C10 156.4(3) . .
O48W Gd32 C10 89.0(3) . .
O55W Gd32 C10 106.2(3) . .
O97 Gd32 C10 28.0(2) . .
O33 Gd32 C10 97.7(2) . .
O159 Gd32 C10 79.0(3) . .
O98 Gd32 C10 26.4(2) . .
O158 Gd32 C10 130.6(3) . .
C70 Gd32 C10 106.4(3) . .
O2 Gd32 C86 59.2(8) . .
O5 Gd32 C86 65.3(8) . .
O48W Gd32 C86 18.6(9) . .
O55W Gd32 C86 82.6(8) . .
O97 Gd32 C86 112.8(7) . .
O33 Gd32 C86 120.4(8) . .
O159 Gd32 C86 155.2(8) . .
O98 Gd32 C86 86.8(9) . .
O158 Gd32 C86 128.4(8) . .
C70 Gd32 C86 146.5(7) . .
C10 Gd32 C86 98.9(8) . .
O76 Gd33 O121 120.0(3) . .
O76 Gd33 O34 74.3(2) . .
O121 Gd33 O34 141.4(3) . .
O76 Gd33 O6 144.5(3) . .
O121 Gd33 O6 78.6(3) . .
O34 Gd33 O6 111.1(2) . .
O76 Gd33 O9 142.7(3) . .
O121 Gd33 O9 76.8(3) . .
O34 Gd33 O9 73.7(3) . .
O6 Gd33 O9 66.8(2) . .
O76 Gd33 O20 76.6(2) . .
O121 Gd33 O20 142.3(3) . .
O34 Gd33 O20 73.1(2) . .
O6 Gd33 O20 72.2(3) . .
O9 Gd33 O20 111.4(2) . .
O76 Gd33 O35W 78.3(3) . .
O121 Gd33 O35W 76.9(4) . .
O34 Gd33 O35W 141.1(3) . .
O6 Gd33 O35W 77.4(3) . .
O9 Gd33 O35W 138.9(3) . .
O20 Gd33 O35W 74.0(3) . .
O76 Gd33 O38W 75.2(3) . .
O121 Gd33 O38W 79.0(3) . .
O34 Gd33 O38W 70.3(3) . .
O6 Gd33 O38W 140.2(3) . .
O9 Gd33 O38W 76.3(3) . .
O20 Gd33 O38W 138.4(3) . .
O35W Gd33 O38W 127.9(3) . .
O76 Gd33 O122 66.0(4) . .
O121 Gd33 O122 54.1(4) . .
O34 Gd33 O122 126.8(3) . .
O6 Gd33 O122 121.9(4) . .
O9 Gd33 O122 121.9(4) . .
O20 Gd33 O122 126.2(3) . .
O35W Gd33 O122 61.9(4) . .
O38W Gd33 O122 66.5(3) . .
O76 Gd33 C31 92.8(5) . .
O121 Gd33 C31 27.3(5) . .
O34 Gd33 C31 140.4(4) . .
O6 Gd33 C31 101.1(5) . .
O9 Gd33 C31 99.7(5) . .
O20 Gd33 C31 141.2(4) . .
O35W Gd33 C31 67.2(5) . .
O38W Gd33 C31 70.2(5) . .
O122 Gd33 C31 26.8(6) . .
O76 Gd33 Gd18 110.85(18) . .
O121 Gd33 Gd18 113.1(3) . .
O34 Gd33 Gd18 36.95(17) . .
O6 Gd33 Gd18 84.20(17) . .
O9 Gd33 Gd18 37.65(18) . .
O20 Gd33 Gd18 87.29(14) . .
O35W Gd33 Gd18 157.0(2) . .
O38W Gd33 Gd18 75.06(19) . .
O122 Gd33 Gd18 141.0(3) . .
C31 Gd33 Gd18 130.9(4) . .
O76 Gd33 Gd24 112.37(18) . .
O121 Gd33 Gd24 114.3(3) . .
O34 Gd33 Gd24 87.40(15) . .
O6 Gd33 Gd24 36.9(2) . .
O9 Gd33 Gd24 84.86(16) . .
O20 Gd33 Gd24 36.09(17) . .
O35W Gd33 Gd24 78.0(2) . .
O38W Gd33 Gd24 153.94(19) . .
O122 Gd33 Gd24 139.6(3) . .
C31 Gd33 Gd24 131.6(4) . .
Gd18 Gd33 Gd24 79.014(16) . .
O19 Gd34 O16 74.0(2) . .
O19 Gd34 O163 77.1(3) . .
O16 Gd34 O163 146.7(2) . .
O19 Gd34 O37 71.0(2) . .
O16 Gd34 O37 69.7(2) . .
O163 Gd34 O37 85.5(2) . .
O19 Gd34 O166 78.2(2) . .
O16 Gd34 O166 79.7(3) . .
O163 Gd34 O166 110.3(3) . .
O37 Gd34 O166 141.2(3) . .
O19 Gd34 O44W 124.2(2) . .
O16 Gd34 O44W 140.0(2) . .
O163 Gd34 O44W 71.4(3) . .
O37 Gd34 O44W 146.3(3) . .
O166 Gd34 O44W 71.5(3) . .
O19 Gd34 O39W 141.6(3) . .
O16 Gd34 O39W 73.5(3) . .
O163 Gd34 O39W 139.1(3) . .
O37 Gd34 O39W 115.0(3) . .
O166 Gd34 O39W 76.4(3) . .
O44W Gd34 O39W 73.2(3) . .
O19 Gd34 O46W 140.8(2) . .
O16 Gd34 O46W 113.3(3) . .
O163 Gd34 O46W 80.1(3) . .
O37 Gd34 O46W 75.8(3) . .
O166 Gd34 O46W 140.2(3) . .
O44W Gd34 O46W 76.3(3) . .
O39W Gd34 O46W 72.2(3) . .
O19 Gd34 Co5 37.35(16) . .
O16 Gd34 Co5 38.13(17) . .
O163 Gd34 Co5 114.4(2) . .
O37 Gd34 Co5 73.23(19) . .
O166 Gd34 Co5 68.0(2) . .
O44W Gd34 Co5 138.4(2) . .
O39W Gd34 Co5 105.6(2) . .
O46W Gd34 Co5 144.3(2) . .
O19 Gd34 Gd23 36.68(14) . .
O16 Gd34 Gd23 76.71(16) . .
O163 Gd34 Gd23 70.22(18) . .
O37 Gd34 Gd23 36.38(14) . .
O166 Gd34 Gd23 114.5(2) . .
O44W Gd34 Gd23 140.57(18) . .
O39W Gd34 Gd23 145.7(2) . .
O46W Gd34 Gd23 105.27(17) . .
Co5 Gd34 Gd23 56.02(3) . .
O19 Gd34 Gd30 78.94(15) . .
O16 Gd34 Gd30 36.11(16) . .
O163 Gd34 Gd30 121.67(18) . .
O37 Gd34 Gd30 36.31(16) . .
O166 Gd34 Gd30 115.5(2) . .
O44W Gd34 Gd30 156.71(19) . .
O39W Gd34 Gd30 86.6(2) . .
O46W Gd34 Gd30 86.7(2) . .
Co5 Gd34 Gd30 57.76(3) . .
Gd23 Gd34 Gd30 59.176(12) . .
O23 Gd35 O29 74.3(2) . .
O23 Gd35 O28W 73.4(3) . .
O29 Gd35 O28W 79.3(3) . .
O23 Gd35 O79 72.4(2) . .
O29 Gd35 O79 140.9(2) . .
O28W Gd35 O79 109.6(2) . .
O23 Gd35 O32W 141.5(3) . .
O29 Gd35 O32W 89.2(3) . .
O28W Gd35 O32W 69.4(3) . .
O79 Gd35 O32W 129.8(2) . .
O23 Gd35 O78 94.94(19) . .
O29 Gd35 O78 149.9(3) . .
O28W Gd35 O78 70.6(2) . .
O79 Gd35 O78 53.8(2) . .
O32W Gd35 O78 82.0(2) . .
O23 Gd35 O33 67.3(2) . .
O29 Gd35 O33 77.9(2) . .
O28W Gd35 O33 138.5(2) . .
O79 Gd35 O33 70.8(2) . .
O32W Gd35 O33 143.6(2) . .
O78 Gd35 O33 124.5(2) . .
O23 Gd35 O150 144.4(3) . .
O29 Gd35 O150 121.8(3) . .
O28W Gd35 O150 137.1(3) . .
O79 Gd35 O150 78.2(2) . .
O32W Gd35 O150 73.7(3) . .
O78 Gd35 O150 83.3(2) . .
O33 Gd35 O150 84.4(2) . .
O23 Gd35 O151 130.4(2) . .
O29 Gd35 O151 70.8(3) . .
O28W Gd35 O151 130.8(3) . .
O79 Gd35 O151 118.4(2) . .
O32W Gd35 O151 72.0(2) . .
O78 Gd35 O151 131.8(2) . .
O33 Gd35 O151 71.7(2) . .
O150 Gd35 O151 51.1(2) . .
O23 Gd35 C62 145.1(3) . .
O29 Gd35 C62 95.2(3) . .
O28W Gd35 C62 138.5(3) . .
O79 Gd35 C62 100.4(3) . .
O32W Gd35 C62 69.4(3) . .
O78 Gd35 C62 108.3(3) . .
O33 Gd35 C62 78.0(3) . .
O150 Gd35 C62 26.6(3) . .
O151 Gd35 C62 24.5(3) . .
O23 Gd35 C4 82.3(2) . .
O29 Gd35 C4 156.2(3) . .
O28W Gd35 C4 89.9(3) . .
O79 Gd35 C4 26.5(3) . .
O32W Gd35 C4 106.9(3) . .
O78 Gd35 C4 27.3(3) . .
O33 Gd35 C4 97.3(3) . .
O150 Gd35 C4 80.3(3) . .
O151 Gd35 C4 130.3(3) . .
C62 Gd35 C4 106.7(3) . .
O23 Gd35 Gd22 38.96(17) . .
O29 Gd35 Gd22 97.06(18) . .
O28W Gd35 Gd22 108.4(2) . .
O79 Gd35 Gd22 43.83(13) . .
O32W Gd35 Gd22 172.89(17) . .
O78 Gd35 Gd22 90.89(14) . .
O33 Gd35 Gd22 41.98(13) . .
O150 Gd35 Gd22 105.40(19) . .
O151 Gd35 Gd22 113.21(17) . .
C62 Gd35 Gd22 113.1(2) . .
C4 Gd35 Gd22 66.07(18) . .
O4 Gd36 O22 74.6(3) . .
O4 Gd36 O100 140.8(3) . .
O22 Gd36 O100 71.2(3) . .
O4 Gd36 O58W 89.6(3) . .
O22 Gd36 O58W 142.6(3) . .
O100 Gd36 O58W 129.5(3) . .
O4 Gd36 O157 121.9(3) . .
O22 Gd36 O157 142.6(3) . .
O100 Gd36 O157 78.4(3) . .
O58W Gd36 O157 74.4(3) . .
O4 Gd36 O51W 78.2(3) . .
O22 Gd36 O51W 73.9(3) . .
O100 Gd36 O51W 109.5(2) . .
O58W Gd36 O51W 69.7(3) . .
O157 Gd36 O51W 138.6(3) . .
O4 Gd36 O10 77.6(3) . .
O22 Gd36 O10 66.3(2) . .
O100 Gd36 O10 71.4(2) . .
O58W Gd36 O10 143.8(2) . .
O157 Gd36 O10 83.8(3) . .
O51W Gd36 O10 137.5(3) . .
O4 Gd36 O101 150.9(3) . .
O22 Gd36 O101 95.0(2) . .
O100 Gd36 O101 52.3(2) . .
O58W Gd36 O101 82.5(3) . .
O157 Gd36 O101 82.9(3) . .
O51W Gd36 O101 72.8(3) . .
O10 Gd36 O101 123.6(2) . .
O4 Gd36 O156 71.9(3) . .
O22 Gd36 O156 130.2(3) . .
O100 Gd36 O156 118.0(3) . .
O58W Gd36 O156 72.5(3) . .
O157 Gd36 O156 50.0(3) . .
O51W Gd36 O156 131.3(3) . .
O10 Gd36 O156 71.3(2) . .
O101 Gd36 O156 130.7(3) . .
O4 Gd36 C11 155.6(3) . .
O22 Gd36 C11 81.7(3) . .
O100 Gd36 C11 26.8(2) . .
O58W Gd36 C11 106.3(3) . .
O157 Gd36 C11 80.9(3) . .
O51W Gd36 C11 89.9(3) . .
O10 Gd36 C11 98.2(3) . .
O101 Gd36 C11 25.5(2) . .
O156 Gd36 C11 130.1(3) . .
O4 Gd36 C68 96.4(4) . .
O22 Gd36 C68 145.0(3) . .
O100 Gd36 C68 100.5(3) . .
O58W Gd36 C68 69.0(3) . .
O157 Gd36 C68 25.6(4) . .
O51W Gd36 C68 138.4(3) . .
O10 Gd36 C68 78.8(3) . .
O101 Gd36 C68 106.6(4) . .
O156 Gd36 C68 24.7(4) . .
C11 Gd36 C68 106.4(4) . .
O4 Gd36 Gd11 96.72(19) . .
O22 Gd36 Gd11 38.22(17) . .
O100 Gd36 Gd11 44.05(19) . .
O58W Gd36 Gd11 173.0(2) . .
O157 Gd36 Gd11 104.37(19) . .
O51W Gd36 Gd11 108.73(18) . .
O10 Gd36 Gd11 41.44(15) . .
O101 Gd36 Gd11 90.57(14) . .
O156 Gd36 Gd11 112.14(19) . .
C11 Gd36 Gd11 66.8(2) . .
C68 Gd36 Gd11 112.9(2) . .
O15 Gd37 O3 73.9(3) . .
O15 Gd37 O49W 141.8(3) . .
O3 Gd37 O49W 91.9(3) . .
O15 Gd37 O89 95.7(2) . .
O3 Gd37 O89 152.6(3) . .
O49W Gd37 O89 80.8(3) . .
O15 Gd37 O87 72.6(2) . .
O3 Gd37 O87 140.5(2) . .
O49W Gd37 O87 127.5(3) . .
O89 Gd37 O87 51.8(2) . .
O15 Gd37 O10 66.8(3) . .
O3 Gd37 O10 76.4(3) . .
O49W Gd37 O10 144.9(3) . .
O89 Gd37 O10 123.5(3) . .
O87 Gd37 O10 71.7(2) . .
O15 Gd37 O33W 71.9(3) . .
O3 Gd37 O33W 79.8(3) . .
O49W Gd37 O33W 70.7(3) . .
O89 Gd37 O33W 72.8(3) . .
O87 Gd37 O33W 108.5(3) . .
O10 Gd37 O33W 136.6(3) . .
O15 Gd37 O145 143.3(3) . .
O3 Gd37 O145 123.0(3) . .
O49W Gd37 O145 74.0(3) . .
O89 Gd37 O145 80.5(3) . .
O87 Gd37 O145 76.8(3) . .
O10 Gd37 O145 84.8(3) . .
O33W Gd37 O145 138.4(3) . .
O15 Gd37 O144 130.7(2) . .
O3 Gd37 O144 69.8(3) . .
O49W Gd37 O144 71.9(3) . .
O89 Gd37 O144 130.8(3) . .
O87 Gd37 O144 120.2(3) . .
O10 Gd37 O144 73.0(3) . .
O33W Gd37 O144 130.2(3) . .
O145 Gd37 O144 53.2(3) . .
O15 Gd37 C56 146.2(3) . .
O3 Gd37 C56 96.7(3) . .
O49W Gd37 C56 69.0(4) . .
O89 Gd37 C56 105.1(3) . .
O87 Gd37 C56 99.7(3) . .
O10 Gd37 C56 79.5(3) . .
O33W Gd37 C56 139.5(3) . .
O145 Gd37 C56 26.5(3) . .
O144 Gd37 C56 26.9(3) . .
O15 Gd37 C7 82.2(3) . .
O3 Gd37 C7 155.8(3) . .
O49W Gd37 C7 105.1(3) . .
O89 Gd37 C7 26.0(3) . .
O87 Gd37 C7 25.9(3) . .
O10 Gd37 C7 97.6(3) . .
O33W Gd37 C7 89.6(3) . .
O145 Gd37 C7 79.0(3) . .
O144 Gd37 C7 131.5(3) . .
C56 Gd37 C7 105.3(3) . .
O15 Gd37 Gd11 39.0(2) . .
O3 Gd37 Gd11 95.8(2) . .
O49W Gd37 Gd11 171.6(2) . .
O89 Gd37 Gd11 90.83(18) . .
O87 Gd37 Gd11 44.74(14) . .
O10 Gd37 Gd11 41.38(15) . .
O33W Gd37 Gd11 107.3(2) . .
O145 Gd37 Gd11 104.3(2) . .
O144 Gd37 Gd11 114.0(2) . .
C56 Gd37 Gd11 113.2(3) . .
C7 Gd37 Gd11 66.5(2) . .
O104 Gd38 O3 142.9(2) . .
O104 Gd38 O22 76.6(3) . .
O3 Gd38 O22 109.7(3) . .
O104 Gd38 O15 76.8(2) . .
O3 Gd38 O15 70.8(2) . .
O22 Gd38 O15 72.7(2) . .
O104 Gd38 O4 141.3(3) . .
O3 Gd38 O4 69.5(3) . .
O22 Gd38 O4 70.3(3) . .
O15 Gd38 O4 110.5(3) . .
O104 Gd38 O152 120.3(4) . .
O3 Gd38 O152 76.9(3) . .
O22 Gd38 O152 143.9(3) . .
O15 Gd38 O152 139.1(3) . .
O4 Gd38 O152 79.9(4) . .
O104 Gd38 O56W 76.8(3) . .
O3 Gd38 O56W 76.5(3) . .
O22 Gd38 O56W 139.9(3) . .
O15 Gd38 O56W 72.4(3) . .
O4 Gd38 O56W 141.9(3) . .
O152 Gd38 O56W 76.0(4) . .
O104 Gd38 O25W 77.7(3) . .
O3 Gd38 O25W 139.4(3) . .
O22 Gd38 O25W 73.2(3) . .
O15 Gd38 O25W 141.2(3) . .
O4 Gd38 O25W 74.1(3) . .
O152 Gd38 O25W 79.5(4) . .
O56W Gd38 O25W 128.5(4) . .
O104 Gd38 O67W 61.0(4) . .
O3 Gd38 O67W 127.3(5) . .
O22 Gd38 O67W 123.0(5) . .
O15 Gd38 O67W 125.6(5) . .
O4 Gd38 O67W 123.9(5) . .
O152 Gd38 O67W 59.5(4) . .
O56W Gd38 O67W 66.0(6) . .
O25W Gd38 O67W 62.5(6) . .
O104 Gd38 C87 87.9(7) . .
O3 Gd38 C87 105.8(7) . .
O22 Gd38 C87 138.6(7) . .
O15 Gd38 C87 140.8(7) . .
O4 Gd38 C87 104.0(7) . .
O152 Gd38 C87 32.7(7) . .
O56W Gd38 C87 69.0(7) . .
O25W Gd38 C87 66.0(7) . .
O67W Gd38 C87 26.8(7) . .
O104 Gd38 Gd36 112.0(2) . .
O3 Gd38 Gd36 84.5(2) . .
O22 Gd38 Gd36 35.98(16) . .
O15 Gd38 Gd36 87.1(2) . .
O4 Gd38 Gd36 35.2(2) . .
O152 Gd38 Gd36 114.5(3) . .
O56W Gd38 Gd36 155.6(3) . .
O25W Gd38 Gd36 75.9(3) . .
O67W Gd38 Gd36 138.4(5) . .
C87 Gd38 Gd36 132.1(7) . .
O104 Gd38 Gd37 112.24(17) . .
O3 Gd38 Gd37 35.98(17) . .
O22 Gd38 Gd37 86.20(16) . .
O15 Gd38 Gd37 35.77(15) . .
O4 Gd38 Gd37 85.22(19) . .
O152 Gd38 Gd37 111.7(3) . .
O56W Gd38 Gd37 76.9(2) . .
O25W Gd38 Gd37 154.6(3) . .
O67W Gd38 Gd37 142.9(5) . .
C87 Gd38 Gd37 135.0(7) . .
Gd36 Gd38 Gd37 78.71(2) . .
O135 Gd39 O1 99.4(5) . .
O135 Gd39 O128 147.9(5) . .
O1 Gd39 O128 93.4(4) . .
O135 Gd39 O91 73.6(5) . .
O1 Gd39 O91 120.2(3) . .
O128 Gd39 O91 74.5(3) . .
O135 Gd39 O66W 85.6(6) . .
O1 Gd39 O66W 169.9(4) . .
O128 Gd39 O66W 86.8(4) . .
O91 Gd39 O66W 69.6(3) . .
O135 Gd39 O6W 76.0(9) . .
O1 Gd39 O6W 90.0(8) . .
O128 Gd39 O6W 133.6(8) . .
O91 Gd39 O6W 140.0(8) . .
O66W Gd39 O6W 82.7(7) . .
O135 Gd39 O92 78.5(4) . .
O1 Gd39 O92 69.7(3) . .
O128 Gd39 O92 78.6(3) . .
O91 Gd39 O92 50.6(2) . .
O66W Gd39 O92 120.2(3) . .
O6W Gd39 O92 144.1(8) . .
O135 Gd39 O5W 71.7(11) . .
O1 Gd39 O5W 65.8(8) . .
O128 Gd39 O5W 140.0(11) . .
O91 Gd39 O5W 145.3(11) . .
O66W Gd39 O5W 108.0(7) . .
O92 Gd39 O5W 120.1(7) . .
O135 Gd39 O7W 145.5(6) . .
O1 Gd39 O7W 57.2(5) . .
O128 Gd39 O7W 64.9(5) . .
O91 Gd39 O7W 138.6(4) . .
O66W Gd39 O7W 114.3(5) . .
O92 Gd39 O7W 110.8(4) . .
O5W Gd39 O7W 75.2(11) . .
O135 Gd39 O71W 145.2(6) . .
O1 Gd39 O71W 80.4(6) . .
O128 Gd39 O71W 65.8(6) . .
O91 Gd39 O71W 136.5(5) . .
O66W Gd39 O71W 90.5(6) . .
O6W Gd39 O71W 69.2(9) . .
O92 Gd39 O71W 131.6(5) . .
O135 Gd39 C8 73.0(4) . .
O1 Gd39 C8 94.8(3) . .
O128 Gd39 C8 76.7(3) . .
O91 Gd39 C8 25.6(2) . .
O66W Gd39 C8 95.1(3) . .
O6W Gd39 C8 149.0(8) . .
O92 Gd39 C8 25.1(2) . .
O5W Gd39 C8 135.6(9) . .
O7W Gd39 C8 128.8(4) . .
O71W Gd39 C8 141.8(5) . .
O135 Gd39 C44 17.4(7) . .
O1 Gd39 C44 84.8(6) . .
O128 Gd39 C44 159.9(6) . .
O91 Gd39 C44 89.0(6) . .
O66W Gd39 C44 98.5(6) . .
O6W Gd39 C44 66.5(9) . .
O92 Gd39 C44 82.0(5) . .
O5W Gd39 C44 56.5(12) . .
O7W Gd39 C44 128.3(6) . .
O71W Gd39 C44 133.1(7) . .
C8 Gd39 C44 83.4(6) . .
O67 Gd40 O68 75.5(3) . .
O67 Gd40 O120 97.9(3) . .
O68 Gd40 O120 145.7(2) . .
O67 Gd40 O14 69.9(3) . .
O68 Gd40 O14 70.2(2) . .
O120 Gd40 O14 75.8(2) . .
O67 Gd40 O137 147.2(2) . .
O68 Gd40 O137 79.7(3) . .
O120 Gd40 O137 90.6(3) . .
O14 Gd40 O137 81.8(3) . .
O67 Gd40 O143 83.1(3) . .
O68 Gd40 O143 75.9(3) . .
O120 Gd40 O143 137.6(3) . .
O14 Gd40 O143 140.8(3) . .
O137 Gd40 O143 111.3(3) . .
O67 Gd40 O18W 143.8(3) . .
O68 Gd40 O18W 125.2(3) . .
O120 Gd40 O18W 79.9(3) . .
O14 Gd40 O18W 141.4(3) . .
O137 Gd40 O18W 68.8(3) . .
O143 Gd40 O18W 75.5(3) . .
O67 Gd40 O16W 75.3(3) . .
O68 Gd40 O16W 137.3(3) . .
O120 Gd40 O16W 69.1(3) . .
O14 Gd40 O16W 125.6(3) . .
O137 Gd40 O16W 136.8(3) . .
O143 Gd40 O16W 70.3(3) . .
O18W Gd40 O16W 70.2(4) . .
O67 Gd40 Co1 38.24(19) . .
O68 Gd40 Co1 38.8(2) . .
O120 Gd40 Co1 133.0(2) . .
O14 Gd40 Co1 72.92(17) . .
O137 Gd40 Co1 118.16(18) . .
O143 Gd40 Co1 68.3(2) . .
O18W Gd40 Co1 143.1(2) . .
O16W Gd40 Co1 102.8(2) . .
O67 Gd40 Gd19 76.08(18) . .
O68 Gd40 Gd19 36.34(17) . .
O120 Gd40 Gd19 109.37(17) . .
O14 Gd40 Gd19 35.28(17) . .
O137 Gd40 Gd19 71.21(17) . .
O143 Gd40 Gd19 111.93(19) . .
O18W Gd40 Gd19 139.0(3) . .
O16W Gd40 Gd19 150.8(2) . .
Co1 Gd40 Gd19 55.63(3) . .
O67 Gd40 Gd29 36.95(19) . .
O68 Gd40 Gd29 81.2(2) . .
O120 Gd40 Gd29 74.6(2) . .
O14 Gd40 Gd29 36.6(2) . .
O137 Gd40 Gd29 118.29(18) . .
O143 Gd40 Gd29 119.7(3) . .
O18W Gd40 Gd29 153.4(2) . .
O16W Gd40 Gd29 93.4(2) . .
Co1 Gd40 Gd29 59.34(3) . .
Gd19 Gd40 Gd29 59.413(15) . .
O144 Gd41 O156 77.1(3) . .
O144 Gd41 O3 72.1(3) . .
O156 Gd41 O3 112.9(3) . .
O144 Gd41 O10W 75.6(4) . .
O156 Gd41 O10W 143.5(4) . .
O3 Gd41 O10W 80.8(4) . .
O144 Gd41 O19W 81.6(3) . .
O156 Gd41 O19W 83.0(4) . .
O3 Gd41 O19W 144.4(3) . .
O10W Gd41 O19W 69.5(4) . .
O144 Gd41 O153 137.9(4) . .
O156 Gd41 O153 143.6(4) . .
O3 Gd41 O153 78.7(3) . .
O10W Gd41 O153 70.3(4) . .
O19W Gd41 O153 107.9(4) . .
O144 Gd41 O4 114.4(3) . .
O156 Gd41 O4 71.8(3) . .
O3 Gd41 O4 69.5(3) . .
O10W Gd41 O4 142.5(4) . .
O19W Gd41 O4 145.2(3) . .
O153 Gd41 O4 81.5(4) . .
O144 Gd41 O15W 145.1(4) . .
O156 Gd41 O15W 77.4(4) . .
O3 Gd41 O15W 140.7(4) . .
O10W Gd41 O15W 114.1(4) . .
O19W Gd41 O15W 72.0(4) . .
O153 Gd41 O15W 73.6(5) . .
O4 Gd41 O15W 79.2(3) . .
O144 Gd41 Gd37 39.3(2) . .
O156 Gd41 Gd37 89.3(2) . .
O3 Gd41 Gd37 34.8(2) . .
O10W Gd41 Gd37 84.6(3) . .
O19W Gd41 Gd37 120.2(3) . .
O153 Gd41 Gd37 112.4(3) . .
O4 Gd41 Gd37 83.85(17) . .
O15W Gd41 Gd37 161.0(3) . .
O144 Gd41 Gd36 91.3(2) . .
O156 Gd41 Gd36 39.66(19) . .
O3 Gd41 Gd36 83.0(2) . .
O10W Gd41 Gd36 161.6(3) . .
O19W Gd41 Gd36 121.8(3) . .
O153 Gd41 Gd36 114.8(3) . .
O4 Gd41 Gd36 33.9(2) . .
O15W Gd41 Gd36 84.0(3) . .
Gd37 Gd41 Gd36 77.189(18) . .
O144 Gd41 Gd38 96.85(19) . .
O156 Gd41 Gd38 96.47(19) . .
O3 Gd41 Gd38 34.6(2) . .
O10W Gd41 Gd38 110.3(3) . .
O19W Gd41 Gd38 178.4(3) . .
O153 Gd41 Gd38 73.5(3) . .
O4 Gd41 Gd38 35.4(2) . .
O15W Gd41 Gd38 109.4(3) . .
Gd37 Gd41 Gd38 58.254(16) . .
Gd36 Gd41 Gd38 57.849(17) . .
O151 Gd42 O158 76.8(3) . .
O151 Gd42 O5 116.1(2) . .
O158 Gd42 O5 75.1(3) . .
O151 Gd42 O29 74.5(3) . .
O158 Gd42 O29 116.1(3) . .
O5 Gd42 O29 68.9(2) . .
O151 Gd42 O13W 82.0(3) . .
O158 Gd42 O13W 80.5(4) . .
O5 Gd42 O13W 144.5(3) . .
O29 Gd42 O13W 146.3(3) . .
O151 Gd42 O154 139.0(3) . .
O158 Gd42 O154 142.7(3) . .
O5 Gd42 O154 77.6(3) . .
O29 Gd42 O154 75.8(3) . .
O13W Gd42 O154 109.5(4) . .
O151 Gd42 O12W 144.8(4) . .
O158 Gd42 O12W 76.2(4) . .
O5 Gd42 O12W 77.7(3) . .
O29 Gd42 O12W 138.5(3) . .
O13W Gd42 O12W 71.7(4) . .
O154 Gd42 O12W 73.6(4) . .
O151 Gd42 O9W 76.0(3) . .
O158 Gd42 O9W 142.9(3) . .
O5 Gd42 O9W 140.4(3) . .
O29 Gd42 O9W 80.0(3) . .
O13W Gd42 O9W 71.1(4) . .
O154 Gd42 O9W 71.5(4) . .
O12W Gd42 O9W 115.1(4) . .
O151 Gd42 Gd35 40.77(18) . .
O158 Gd42 Gd35 91.34(18) . .
O5 Gd42 Gd35 84.21(15) . .
O29 Gd42 Gd35 35.68(17) . .
O13W Gd42 Gd35 122.1(2) . .
O154 Gd42 Gd35 110.7(3) . .
O12W Gd42 Gd35 160.1(3) . .
O9W Gd42 Gd35 84.2(2) . .
O151 Gd42 Gd32 90.69(18) . .
O158 Gd42 Gd32 40.97(19) . .
O5 Gd42 Gd32 36.3(2) . .
O29 Gd42 Gd32 83.80(18) . .
O13W Gd42 Gd32 120.7(3) . .
O154 Gd42 Gd32 113.5(2) . .
O12W Gd42 Gd32 83.4(3) . .
O9W Gd42 Gd32 161.2(2) . .
Gd35 Gd42 Gd32 77.081(15) . .
O151 Gd42 Gd31 97.73(17) . .
O158 Gd42 Gd31 97.75(19) . .
O5 Gd42 Gd31 34.23(18) . .
O29 Gd42 Gd31 34.72(17) . .
O13W Gd42 Gd31 178.3(3) . .
O154 Gd42 Gd31 71.8(2) . .
O12W Gd42 Gd31 107.9(3) . .
O9W Gd42 Gd31 110.5(3) . .
Gd35 Gd42 Gd31 57.893(14) . .
Gd32 Gd42 Gd31 57.540(15) . .
O131 Gd43 O67W 87.9(6) . .
O131 Gd43 O1 94.9(4) . .
O67W Gd43 O1 174.6(5) . .
O131 Gd43 O104 75.0(3) . .
O67W Gd43 O104 65.2(4) . .
O1 Gd43 O104 119.9(4) . .
O131 Gd43 O134 147.2(5) . .
O67W Gd43 O134 74.7(7) . .
O1 Gd43 O134 104.9(5) . .
O104 Gd43 O134 72.5(4) . .
O131 Gd43 O73W 69.9(7) . .
O67W Gd43 O73W 92.3(9) . .
O1 Gd43 O73W 84.5(8) . .
O104 Gd43 O73W 138.8(7) . .
O134 Gd43 O73W 136.9(8) . .
O131 Gd43 O103 79.2(3) . .
O67W Gd43 O103 116.6(4) . .
O1 Gd43 O103 68.5(3) . .
O104 Gd43 O103 51.4(2) . .
O134 Gd43 O103 84.0(4) . .
O73W Gd43 O103 136.8(7) . .
O131 Gd43 O69W 67.7(6) . .
O67W Gd43 O69W 116.5(7) . .
O1 Gd43 O69W 60.8(6) . .
O104 Gd43 O69W 142.4(5) . .
O134 Gd43 O69W 145.0(6) . .
O103 Gd43 O69W 114.8(5) . .
O131 Gd43 O5W 143.3(11) . .
O67W Gd43 O5W 110.2(9) . .
O1 Gd43 O5W 65.0(8) . .
O104 Gd43 O5W 141.3(11) . .
O134 Gd43 O5W 69.4(11) . .
O73W Gd43 O5W 77.5(12) . .
O103 Gd43 O5W 116.6(8) . .
O131 Gd43 C12 75.8(4) . .
O67W Gd43 C12 91.1(4) . .
O1 Gd43 C12 94.0(4) . .
O104 Gd43 C12 25.9(3) . .
O134 Gd43 C12 77.0(4) . .
O73W Gd43 C12 145.4(7) . .
O103 Gd43 C12 25.6(2) . .
O69W Gd43 C12 132.2(5) . .
O5W Gd43 C12 132.8(9) . .
O131 Gd43 Gd45 67.2(3) . .
O67W Gd43 Gd45 148.8(6) . .
O1 Gd43 Gd45 31.3(3) . .
O104 Gd43 Gd45 121.63(17) . .
O134 Gd43 Gd45 136.1(4) . .
O73W Gd43 Gd45 62.3(7) . .
O103 Gd43 Gd45 78.42(19) . .
O69W Gd43 Gd45 37.5(5) . .
O5W Gd43 Gd45 83.1(9) . .
C12 Gd43 Gd45 100.3(2) . .
O131 Gd43 Gd39 126.7(3) . .
O67W Gd43 Gd39 145.3(5) . .
O1 Gd43 Gd39 31.8(3) . .
O104 Gd43 Gd39 121.42(19) . .
O134 Gd43 Gd39 75.8(4) . .
O73W Gd43 Gd39 97.0(7) . .
O103 Gd43 Gd39 77.63(15) . .
O69W Gd43 Gd39 79.8(5) . .
O5W Gd43 Gd39 41.0(7) . .
C12 Gd43 Gd39 99.6(2) . .
Gd45 Gd43 Gd39 61.38(2) . .
O107 Gd44 O9 113.9(3) . .
O107 Gd44 O6 72.4(3) . .
O9 Gd44 O6 68.4(2) . .
O107 Gd44 O106 76.3(3) . .
O9 Gd44 O106 73.8(2) . .
O6 Gd44 O106 113.6(3) . .
O107 Gd44 O1W 83.5(3) . .
O9 Gd44 O1W 147.0(3) . .
O6 Gd44 O1W 144.4(3) . .
O106 Gd44 O1W 84.4(3) . .
O107 Gd44 O17W 76.9(3) . .
O9 Gd44 O17W 141.0(3) . .
O6 Gd44 O17W 81.0(3) . .
O106 Gd44 O17W 143.3(3) . .
O1W Gd44 O17W 68.1(3) . .
O107 Gd44 O2W 146.6(3) . .
O9 Gd44 O2W 77.7(3) . .
O6 Gd44 O2W 138.3(3) . .
O106 Gd44 O2W 77.6(3) . .
O1W Gd44 O2W 73.6(3) . .
O17W Gd44 O2W 114.8(4) . .
O107 Gd44 O123 142.1(3) . .
O9 Gd44 O123 77.2(3) . .
O6 Gd44 O123 79.6(3) . .
O106 Gd44 O123 139.8(3) . .
O1W Gd44 O123 106.9(4) . .
O17W Gd44 O123 73.9(4) . .
O2W Gd44 O123 69.5(3) . .
O107 Gd44 Gd18 89.7(2) . .
O9 Gd44 Gd18 35.62(17) . .
O6 Gd44 Gd18 82.92(19) . .
O106 Gd44 Gd18 39.99(17) . .
O1W Gd44 Gd18 123.5(3) . .
O17W Gd44 Gd18 161.6(3) . .
O2W Gd44 Gd18 83.4(2) . .
O123 Gd44 Gd18 111.9(3) . .
O107 Gd44 Gd24 38.93(19) . .
O9 Gd44 Gd24 83.87(18) . .
O6 Gd44 Gd24 35.01(19) . .
O106 Gd44 Gd24 90.03(19) . .
O1W Gd44 Gd24 121.3(3) . .
O17W Gd44 Gd24 84.5(3) . .
O2W Gd44 Gd24 160.0(2) . .
O123 Gd44 Gd24 113.9(3) . .
Gd18 Gd44 Gd24 77.128(18) . .
O107 Gd44 Gd33 96.1(2) . .
O9 Gd44 Gd33 34.39(16) . .
O6 Gd44 Gd33 34.30(17) . .
O106 Gd44 Gd33 96.86(18) . .
O1W Gd44 Gd33 178.6(3) . .
O17W Gd44 Gd33 110.5(2) . .
O2W Gd44 Gd33 107.4(2) . .
O123 Gd44 Gd33 72.6(3) . .
Gd18 Gd44 Gd33 57.799(15) . .
Gd24 Gd44 Gd33 58.095(15) . .
O1 Gd45 O129 95.6(4) . .
O1 Gd45 O130 98.4(5) . .
O129 Gd45 O130 147.3(4) . .
O1 Gd45 O7W 61.6(6) . .
O129 Gd45 O7W 66.5(4) . .
O130 Gd45 O7W 145.6(5) . .
O1 Gd45 O76 121.4(4) . .
O129 Gd45 O76 74.1(3) . .
O130 Gd45 O76 73.4(3) . .
O7W Gd45 O76 140.4(4) . .
O1 Gd45 O69W 64.7(7) . .
O129 Gd45 O69W 140.8(6) . .
O130 Gd45 O69W 71.6(6) . .
O76 Gd45 O69W 145.0(6) . .
O1 Gd45 O122 169.8(4) . .
O129 Gd45 O122 87.3(4) . .
O130 Gd45 O122 84.1(5) . .
O7W Gd45 O122 111.2(6) . .
O76 Gd45 O122 68.8(4) . .
O69W Gd45 O122 107.2(8) . .
O1 Gd45 O77 69.1(3) . .
O129 Gd45 O77 78.9(3) . .
O130 Gd45 O77 78.8(4) . .
O7W Gd45 O77 114.5(5) . .
O76 Gd45 O77 52.2(3) . .
O69W Gd45 O77 119.4(7) . .
O122 Gd45 O77 121.0(4) . .
O1 Gd45 O8W 90.4(6) . .
O129 Gd45 O8W 71.2(5) . .
O130 Gd45 O8W 137.6(6) . .
O76 Gd45 O8W 134.8(5) . .
O69W Gd45 O8W 75.2(7) . .
O122 Gd45 O8W 81.3(6) . .
O77 Gd45 O8W 141.8(5) . .
O1 Gd45 O68W 89.3(9) . .
O129 Gd45 O68W 136.0(7) . .
O130 Gd45 O68W 73.7(8) . .
O7W Gd45 O68W 78.1(8) . .
O76 Gd45 O68W 137.6(8) . .
O122 Gd45 O68W 81.9(9) . .
O77 Gd45 O68W 141.9(8) . .
O1 Gd45 C3 96.0(4) . .
O129 Gd45 C3 75.9(3) . .
O130 Gd45 C3 73.4(4) . .
O7W Gd45 C3 132.5(5) . .
O76 Gd45 C3 25.4(3) . .
O69W Gd45 C3 136.4(6) . .
O122 Gd45 C3 94.2(4) . .
O77 Gd45 C3 26.9(3) . .
O8W Gd45 C3 146.9(5) . .
O68W Gd45 C3 147.1(7) . .
O1 Gd45 Gd43 32.3(3) . .
O129 Gd45 Gd43 127.9(3) . .
O130 Gd45 Gd43 70.4(3) . .
O7W Gd45 Gd43 80.6(4) . .
O76 Gd45 Gd43 124.0(2) . .
O69W Gd45 Gd43 40.9(7) . .
O122 Gd45 Gd43 143.7(3) . .
O77 Gd45 Gd43 79.69(17) . .
O8W Gd45 Gd43 100.2(5) . .
O68W Gd45 Gd43 66.6(8) . .
C3 Gd45 Gd43 102.4(2) . .
O142 Co1 O67 93.9(3) . .
O142 Co1 O45 174.2(3) . .
O67 Co1 O45 80.6(3) . .
O142 Co1 O68 93.1(4) . .
O67 Co1 O68 85.4(3) . .
O45 Co1 O68 85.0(3) . .
O142 Co1 O47W 91.9(4) . .
O67 Co1 O47W 94.5(3) . .
O45 Co1 O47W 90.1(3) . .
O68 Co1 O47W 175.0(3) . .
O142 Co1 O89 89.6(3) . .
O67 Co1 O89 175.1(3) . .
O45 Co1 O89 95.8(3) . .
O68 Co1 O89 90.9(3) . .
O47W Co1 O89 88.8(3) . .
O142 Co1 Gd40 84.6(3) . .
O67 Co1 Gd40 43.4(3) . .
O45 Co1 Gd40 90.24(18) . .
O68 Co1 Gd40 43.99(19) . .
O47W Co1 Gd40 137.0(2) . .
O89 Co1 Gd40 133.8(2) . .
O142 Co1 Gd19 137.3(3) . .
O67 Co1 Gd19 90.4(2) . .
O45 Co1 Gd19 41.9(2) . .
O68 Co1 Gd19 44.98(19) . .
O47W Co1 Gd19 130.1(2) . .
O89 Co1 Gd19 84.64(19) . .
Gd40 Co1 Gd19 69.99(4) . .
O124 Co2 O60 92.3(4) . .
O124 Co2 O112 90.0(4) . .
O60 Co2 O112 176.3(3) . .
O124 Co2 O31 94.8(3) . .
O60 Co2 O31 84.3(3) . .
O112 Co2 O31 92.6(3) . .
O124 Co2 O12 176.8(4) . .
O60 Co2 O12 85.5(3) . .
O112 Co2 O12 92.3(3) . .
O31 Co2 O12 87.3(3) . .
O124 Co2 O74 90.0(3) . .
O60 Co2 O74 95.0(3) . .
O112 Co2 O74 87.9(3) . .
O31 Co2 O74 175.2(3) . .
O12 Co2 O74 87.9(3) . .
O124 Co2 Gd20 138.6(3) . .
O60 Co2 Gd20 93.2(2) . .
O112 Co2 Gd20 83.1(2) . .
O31 Co2 Gd20 45.20(19) . .
O12 Co2 Gd20 44.06(17) . .
O74 Co2 Gd20 130.2(2) . .
O124 Co2 Gd17 133.4(3) . .
O60 Co2 Gd17 42.7(2) . .
O112 Co2 Gd17 135.6(2) . .
O31 Co2 Gd17 92.1(2) . .
O12 Co2 Gd17 44.0(2) . .
O74 Co2 Gd17 84.2(2) . .
Gd20 Co2 Gd17 69.73(4) . .
O124 Co2 Gd29 86.9(3) . .
O60 Co2 Gd29 42.95(18) . .
O112 Co2 Gd29 134.4(2) . .
O31 Co2 Gd29 42.5(2) . .
O12 Co2 Gd29 93.09(19) . .
O74 Co2 Gd29 137.6(2) . .
Gd20 Co2 Gd29 70.18(3) . .
Gd17 Co2 Gd29 68.18(4) . .
O109 Co3 O61 174.1(3) . .
O109 Co3 O69 89.8(3) . .
O61 Co3 O69 95.9(2) . .
O109 Co3 O28 92.3(3) . .
O61 Co3 O28 81.9(3) . .
O69 Co3 O28 175.0(3) . .
O109 Co3 O25 93.7(3) . .
O61 Co3 O25 84.7(2) . .
O69 Co3 O25 89.4(2) . .
O28 Co3 O25 86.0(3) . .
O109 Co3 O127 94.1(3) . .
O61 Co3 O127 87.7(3) . .
O69 Co3 O127 88.0(3) . .
O28 Co3 O127 96.3(3) . .
O25 Co3 O127 171.7(3) . .
O109 Co3 Gd28 83.6(2) . .
O61 Co3 Gd28 91.41(16) . .
O69 Co3 Gd28 131.91(17) . .
O28 Co3 Gd28 44.05(19) . .
O25 Co3 Gd28 44.04(15) . .
O127 Co3 Gd28 139.8(2) . .
O109 Co3 Gd9 137.3(2) . .
O61 Co3 Gd9 42.26(16) . .
O69 Co3 Gd9 84.4(2) . .
O28 Co3 Gd9 91.0(2) . .
O25 Co3 Gd9 44.10(19) . .
O127 Co3 Gd9 127.8(2) . .
Gd28 Co3 Gd9 69.93(3) . .
O109 Co3 Gd15 133.3(2) . .
O61 Co3 Gd15 41.20(16) . .
O69 Co3 Gd15 136.59(18) . .
O28 Co3 Gd15 41.99(19) . .
O25 Co3 Gd15 91.96(18) . .
O127 Co3 Gd15 84.5(2) . .
Gd28 Co3 Gd15 69.23(3) . .
Gd9 Co3 Gd15 67.43(3) . .
O140 Co4 O46 175.0(3) . .
O140 Co4 O78 91.0(2) . .
O46 Co4 O78 93.5(2) . .
O140 Co4 O30 93.1(3) . .
O46 Co4 O30 84.6(3) . .
O78 Co4 O30 92.4(3) . .
O140 Co4 O18 93.6(3) . .
O46 Co4 O18 81.8(2) . .
O78 Co4 O18 174.9(2) . .
O30 Co4 O18 85.0(3) . .
O140 Co4 O30W 92.7(3) . .
O46 Co4 O30W 89.6(3) . .
O78 Co4 O30W 88.4(3) . .
O30 Co4 O30W 174.2(3) . .
O18 Co4 O30W 93.8(3) . .
O140 Co4 Gd27 84.14(19) . .
O46 Co4 Gd27 91.18(18) . .
O78 Co4 Gd27 135.1(2) . .
O30 Co4 Gd27 43.71(17) . .
O18 Co4 Gd27 43.3(2) . .
O30W Co4 Gd27 136.3(2) . .
O140 Co4 Gd26 136.9(2) . .
O46 Co4 Gd26 41.7(2) . .
O78 Co4 Gd26 84.50(18) . .
O30 Co4 Gd26 44.59(16) . .
O18 Co4 Gd26 90.53(18) . .
O30W Co4 Gd26 129.83(19) . .
Gd27 Co4 Gd26 70.07(3) . .
O55 Co5 O167 175.5(3) . .
O55 Co5 O19 85.7(3) . .
O167 Co5 O19 95.1(3) . .
O55 Co5 O98 93.6(2) . .
O167 Co5 O98 90.9(3) . .
O19 Co5 O98 89.5(3) . .
O55 Co5 O16 82.6(3) . .
O167 Co5 O16 93.0(3) . .
O19 Co5 O16 85.9(3) . .
O98 Co5 O16 174.2(3) . .
O55 Co5 O168 89.4(3) . .
O167 Co5 O168 90.1(3) . .
O19 Co5 O168 173.7(3) . .
O98 Co5 O168 86.9(3) . .
O16 Co5 O168 97.4(3) . .
O55 Co5 Gd34 92.0(2) . .
O167 Co5 Gd34 85.6(2) . .
O19 Co5 Gd34 43.35(18) . .
O98 Co5 Gd34 131.9(2) . .
O16 Co5 Gd34 44.4(2) . .
O168 Co5 Gd34 141.0(2) . .
O55 Co5 Gd23 42.74(18) . .
O167 Co5 Gd23 138.9(2) . .
O19 Co5 Gd23 44.39(16) . .
O98 Co5 Gd23 83.44(17) . .
O16 Co5 Gd23 90.80(19) . .
O168 Co5 Gd23 129.9(2) . .
Gd34 Co5 Gd23 69.18(3) . .
O42 Co6 O164 175.5(3) . .
O42 Co6 O11 86.3(3) . .
O164 Co6 O11 94.1(3) . .
O42 Co6 O21 81.5(2) . .
O164 Co6 O21 94.1(3) . .
O11 Co6 O21 85.7(3) . .
O42 Co6 O70W 89.5(3) . .
O164 Co6 O70W 90.2(3) . .
O11 Co6 O70W 175.6(3) . .
O21 Co6 O70W 95.1(3) . .
O42 Co6 O101 95.2(3) . .
O164 Co6 O101 89.2(3) . .
O11 Co6 O101 88.3(3) . .
O21 Co6 O101 173.3(3) . .
O70W Co6 O101 90.7(3) . .
O42 Co6 Gd25 92.5(2) . .
O164 Co6 Gd25 84.8(3) . .
O11 Co6 Gd25 43.94(18) . .
O21 Co6 Gd25 43.87(19) . .
O70W Co6 Gd25 137.8(2) . .
O101 Co6 Gd25 131.0(2) . .
O42 Co6 Gd3 43.76(19) . .
O164 Co6 Gd3 137.5(2) . .
O11 Co6 Gd3 44.11(16) . .
O21 Co6 Gd3 90.28(18) . .
O70W Co6 Gd3 131.5(2) . .
O101 Co6 Gd3 83.38(19) . .
Gd25 Co6 Gd3 69.64(4) . .
O77 Co7 O103 91.0(3) . .
O77 Co7 O40 93.9(3) . .
O103 Co7 O40 93.6(2) . .
O77 Co7 O43 175.2(3) . .
O103 Co7 O43 93.1(3) . .
O40 Co7 O43 83.4(2) . .
O77 Co7 O32 93.2(3) . .
O103 Co7 O32 175.0(3) . .
O40 Co7 O32 83.3(2) . .
O43 Co7 O32 82.6(2) . .
O77 Co7 O92 90.6(3) . .
O103 Co7 O92 91.2(3) . .
O40 Co7 O92 173.3(3) . .
O43 Co7 O92 91.8(3) . .
O32 Co7 O92 91.6(2) . .
O77 Co7 Gd1 135.62(19) . .
O103 Co7 Gd1 87.1(2) . .
O40 Co7 Gd1 42.11(17) . .
O43 Co7 Gd1 42.34(15) . .
O32 Co7 Gd1 87.95(18) . .
O92 Co7 Gd1 133.8(2) . .
O77 Co7 Gd5 87.51(19) . .
O103 Co7 Gd5 135.3(2) . .
O40 Co7 Gd5 42.08(14) . .
O43 Co7 Gd5 87.87(16) . .
O32 Co7 Gd5 42.24(15) . .
O92 Co7 Gd5 133.48(18) . .
Gd1 Co7 Gd5 64.38(3) . .
O77 Co7 Gd2 134.45(19) . .
O103 Co7 Gd2 134.4(3) . .
O40 Co7 Gd2 88.07(17) . .
O43 Co7 Gd2 41.76(16) . .
O32 Co7 Gd2 41.82(19) . .
O92 Co7 Gd2 85.3(2) . .
Gd1 Co7 Gd2 64.46(3) . .
Gd5 Co7 Gd2 64.38(3) . .
O176 Cl1 O175 106.5(8) . .
O176 Cl1 O177 111.6(7) . .
O175 Cl1 O177 106.9(7) . .
O176 Cl1 O178 107.3(8) . .
O175 Cl1 O178 111.9(9) . .
O177 Cl1 O178 112.5(6) . .
O182 Cl2 O179 107.9(8) . .
O182 Cl2 O181 112.0(9) . .
O179 Cl2 O181 108.0(7) . .
O182 Cl2 O180 103.3(9) . .
O179 Cl2 O180 113.9(6) . .
O181 Cl2 O180 111.7(8) . .
O184 Cl3 O185 105.8(7) . .
O184 Cl3 O186 103.6(8) . .
O185 Cl3 O186 114.4(10) . .
O184 Cl3 O183 112.9(7) . .
O185 Cl3 O183 111.9(6) . .
O186 Cl3 O183 108.1(7) . .
O190 Cl4 O188 114.4(11) . .
O190 Cl4 O189 106.9(13) . .
O188 Cl4 O189 94.5(11) . .
O190 Cl4 O187 114.4(10) . .
O188 Cl4 O187 107.8(9) . .
O189 Cl4 O187 117.4(12) . .
Gd45 O1 Gd43 116.4(5) . .
Gd45 O1 Gd39 121.8(5) . .
Gd43 O1 Gd39 116.6(4) . .
Gd22 O2 Gd32 102.1(3) . .
Gd22 O2 Gd31 107.2(3) . .
Gd32 O2 Gd31 105.2(2) . .
Gd22 O2 H2A 113.8 . .
Gd32 O2 H2A 113.8 . .
Gd31 O2 H2A 113.8 . .
Gd37 O3 Gd41 109.4(4) . .
Gd37 O3 Gd38 106.6(3) . .
Gd41 O3 Gd38 111.2(3) . .
Gd37 O3 H3A 109.8 . .
Gd41 O3 H3A 109.8 . .
Gd38 O3 H3A 109.8 . .
Gd36 O4 Gd38 107.0(3) . .
Gd36 O4 Gd41 109.4(4) . .
Gd38 O4 Gd41 108.7(3) . .
Gd36 O4 H4A 110.5 . .
Gd38 O4 H4A 110.5 . .
Gd41 O4 H4A 110.5 . .
Gd42 O5 Gd32 107.7(3) . .
Gd42 O5 Gd31 112.0(3) . .
Gd32 O5 Gd31 103.2(2) . .
Gd42 O5 H5A 111.2 . .
Gd32 O5 H5A 111.2 . .
Gd31 O5 H5A 111.2 . .
Gd44 O6 Gd24 110.1(3) . .
Gd44 O6 Gd33 112.1(3) . .
Gd24 O6 Gd33 105.6(3) . .
Gd44 O6 H6A 109.6 . .
Gd24 O6 H6A 109.6 . .
Gd33 O6 H6A 109.6 . .
Gd25 O7 Gd3 108.5(2) . .
Gd25 O7 Gd30 108.9(2) . .
Gd3 O7 Gd30 104.7(3) . .
Gd25 O7 H7A 111.5 . .
Gd3 O7 H7A 111.5 . .
Gd30 O7 H7A 111.5 . .
Gd12 O8 Gd6 104.7(2) . .
Gd12 O8 Gd5 108.0(2) . .
Gd6 O8 Gd5 107.4(2) . .
Gd12 O8 H8A 112.1 . .
Gd6 O8 H8A 112.1 . .
Gd5 O8 H8A 112.1 . .
Gd44 O9 Gd18 109.1(3) . .
Gd44 O9 Gd33 112.1(3) . .
Gd18 O9 Gd33 104.1(3) . .
Gd44 O9 H9A 110.4 . .
Gd18 O9 H9A 110.4 . .
Gd33 O9 H9A 110.4 . .
Gd11 O10 Gd37 96.8(3) . .
Gd11 O10 Gd36 96.2(2) . .
Gd37 O10 Gd36 153.1(4) . .
Gd11 O10 H10A 100.4 . .
Gd37 O10 H10A 100.4 . .
Gd36 O10 H10A 100.4 . .
Co6 O11 Gd25 97.7(2) . .
Co6 O11 Gd3 98.1(3) . .
Gd25 O11 Gd3 108.9(3) . .
Co6 O11 H11A 116.4 . .
Gd25 O11 H11A 116.4 . .
Gd3 O11 H11A 116.4 . .
Co2 O12 Gd20 97.2(3) . .
Co2 O12 Gd17 98.2(2) . .
Gd20 O12 Gd17 109.3(3) . .
Co2 O12 H12A 116.4 . .
Gd20 O12 H12A 116.4 . .
Gd17 O12 H12A 116.4 . .
Gd20 O13 Gd17 107.0(3) . .
Gd20 O13 Gd29 106.5(3) . .
Gd17 O13 Gd29 103.9(2) . .
Gd20 O13 H13A 112.9 . .
Gd17 O13 H13A 112.9 . .
Gd29 O13 H13A 112.9 . .
Gd19 O14 Gd40 109.0(3) . .
Gd19 O14 Gd29 106.7(3) . .
Gd40 O14 Gd29 107.4(3) . .
Gd19 O14 H14D 111.2 . .
Gd40 O14 H14D 111.2 . .
Gd29 O14 H14D 111.2 . .
Gd37 O15 Gd11 102.8(3) . .
Gd37 O15 Gd38 106.8(2) . .
Gd11 O15 Gd38 105.7(3) . .
Gd37 O15 H15A 113.6 . .
Gd11 O15 H15A 113.6 . .
Gd38 O15 H15A 113.6 . .
Co5 O16 Gd34 97.5(3) . .
Co5 O16 Gd30 102.8(3) . .
Gd34 O16 Gd30 108.9(3) . .
Co5 O16 H16A 115.2 . .
Gd34 O16 H16A 115.2 . .
Gd30 O16 H16A 115.2 . .
Gd13 O17 Gd1 110.6(2) . .
Gd13 O17 Gd11 104.2(2) . .
Gd1 O17 Gd11 97.7(2) . .
Gd13 O17 H17D 114.2 . .
Gd1 O17 H17D 114.2 . .
Gd11 O17 H17D 114.2 . .
Co4 O18 Gd27 97.3(3) . .
Co4 O18 Gd15 103.2(2) . .
Gd27 O18 Gd15 109.9(3) . .
Co4 O18 H18A 114.8 . .
Gd27 O18 H18A 114.8 . .
Gd15 O18 H18A 114.8 . .
Co5 O19 Gd34 99.3(2) . .
Co5 O19 Gd23 98.8(3) . .
Gd34 O19 Gd23 108.0(2) . .
Co5 O19 H19D 116.1 . .
Gd34 O19 H19D 116.1 . .
Gd23 O19 H19D 116.1 . .
Gd24 O20 Gd8 102.7(2) . .
Gd24 O20 Gd33 106.5(3) . .
Gd8 O20 Gd33 106.1(2) . .
Gd24 O20 H20A 113.5 . .
Gd8 O20 H20A 113.5 . .
Gd33 O20 H20A 113.5 . .
Co6 O21 Gd25 97.6(2) . .
Co6 O21 Gd30 103.5(3) . .
Gd25 O21 Gd30 109.0(3) . .
Co6 O21 H21D 114.9 . .
Gd25 O21 H21D 114.9 . .
Gd30 O21 H21D 114.9 . .
Gd36 O22 Gd11 104.0(3) . .
Gd36 O22 Gd38 106.2(2) . .
Gd11 O22 Gd38 106.7(3) . .
Gd36 O22 H22A 113.1 . .
Gd11 O22 H22A 113.1 . .
Gd38 O22 H22A 113.1 . .
Gd35 O23 Gd22 102.6(3) . .
Gd35 O23 Gd31 106.5(2) . .
Gd22 O23 Gd31 106.7(2) . .
Gd35 O23 H23D 113.4 . .
Gd22 O23 H23D 113.4 . .
Gd31 O23 H23D 113.4 . .
Gd8 O24 Gd18 96.9(2) . .
Gd8 O24 Gd24 95.4(2) . .
Gd18 O24 Gd24 150.5(4) . .
Gd8 O24 H24A 101.8 . .
Gd18 O24 H24A 101.8 . .
Gd24 O24 H24A 101.8 . .
Co3 O25 Gd28 96.5(2) . .
Co3 O25 Gd9 97.9(2) . .
Gd28 O25 Gd9 109.7(3) . .
Co3 O25 H25D 116.5 . .
Gd28 O25 H25D 116.5 . .
Gd9 O25 H25D 116.5 . .
Gd17 O26 Gd10 97.5(2) . .
Gd17 O26 Gd6 111.5(3) . .
Gd10 O26 Gd6 111.1(2) . .
Gd17 O26 H26A 112.0 . .
Gd10 O26 H26A 112.0 . .
Gd6 O26 H26A 112.0 . .
Gd17 O27 Gd19 105.2(3) . .
Gd17 O27 Gd10 94.3(2) . .
Gd19 O27 Gd10 93.8(2) . .
Gd17 O27 H27D 119.4 . .
Gd19 O27 H27D 119.4 . .
Gd10 O27 H27D 119.4 . .
Co3 O28 Gd28 96.6(3) . .
Co3 O28 Gd15 101.8(3) . .
Gd28 O28 Gd15 110.6(3) . .
Co3 O28 H28A 115.2 . .
Gd28 O28 H28A 115.2 . .
Gd15 O28 H28A 115.2 . .
Gd35 O29 Gd42 107.9(3) . .
Gd35 O29 Gd31 104.7(3) . .
Gd42 O29 Gd31 110.9(3) . .
Gd35 O29 H29D 111.0 . .
Gd42 O29 H29D 111.0 . .
Gd31 O29 H29D 111.0 . .
Co4 O30 Gd27 97.3(3) . .
Co4 O30 Gd26 97.0(3) . .
Gd27 O30 Gd26 109.7(2) . .
Co4 O30 H30A 116.5 . .
Gd27 O30 H30A 116.5 . .
Gd26 O30 H30A 116.5 . .
Co2 O31 Gd20 96.2(3) . .
Co2 O31 Gd29 101.8(3) . .
Gd20 O31 Gd29 110.1(3) . .
Co2 O31 H31D 115.5 . .
Gd20 O31 H31D 115.5 . .
Gd29 O31 H31D 115.5 . .
Co7 O32 Gd2 102.1(2) . .
Co7 O32 Gd5 101.6(2) . .
Gd2 O32 Gd5 102.3(2) . .
Co7 O32 H32A 116.2 . .
Gd2 O32 H32A 116.2 . .
Gd5 O32 H32A 116.2 . .
Gd22 O33 Gd35 96.0(2) . .
Gd22 O33 Gd32 96.1(2) . .
Gd35 O33 Gd32 152.1(3) . .
Gd22 O33 H33D 101.1 . .
Gd35 O33 H33D 101.1 . .
Gd32 O33 H33D 101.1 . .
Gd18 O34 Gd8 102.0(2) . .
Gd18 O34 Gd33 105.6(3) . .
Gd8 O34 Gd33 106.7(3) . .
Gd18 O34 H34A 113.8 . .
Gd8 O34 H34A 113.8 . .
Gd33 O34 H34A 113.8 . .
Gd11 O35 Gd1 99.9(2) . .
Gd11 O35 Gd7 105.6(3) . .
Gd1 O35 Gd7 111.9(3) . .
Gd11 O35 H35D 112.9 . .
Gd1 O35 H35D 112.9 . .
Gd7 O35 H35D 112.9 . .
Gd5 O36 Gd12 112.1(3) . .
Gd5 O36 Gd8 99.2(2) . .
Gd12 O36 Gd8 104.7(2) . .
Gd5 O36 H36B 113.2 . .
Gd12 O36 H36B 113.2 . .
Gd8 O36 H36B 113.2 . .
Gd23 O37 Gd34 106.8(2) . .
Gd23 O37 Gd30 105.4(3) . .
Gd34 O37 Gd30 107.8(2) . .
Gd23 O37 H37D 112.1 . .
Gd34 O37 H37D 112.1 . .
Gd30 O37 H37D 112.1 . .
Gd23 O38 Gd3 105.6(3) . .
Gd23 O38 Gd4 94.7(2) . .
Gd3 O38 Gd4 94.9(2) . .
Gd23 O38 H38A 118.9 . .
Gd3 O38 H38A 118.9 . .
Gd4 O38 H38A 118.9 . .
Gd10 O39 Gd19 97.2(3) . .
Gd10 O39 Gd7 112.2(2) . .
Gd19 O39 Gd7 110.9(3) . .
Gd10 O39 H39D 111.9 . .
Gd19 O39 H39D 111.9 . .
Gd7 O39 H39D 111.9 . .
Co7 O40 Gd1 101.8(2) . .
Co7 O40 Gd5 102.0(2) . .
Gd1 O40 Gd5 102.1(2) . .
Co7 O40 H40A 116.2 . .
Gd1 O40 H40A 116.2 . .
Gd5 O40 H40A 116.2 . .
Gd26 O41 Gd9 106.2(2) . .
Gd26 O41 Gd14 94.9(2) . .
Gd9 O41 Gd14 94.48(19) . .
Gd26 O41 H41D 118.8 . .
Gd9 O41 H41D 118.8 . .
Gd14 O41 H41D 118.8 . .
Co6 O42 Gd3 99.4(3) . .
Co6 O42 Gd30 105.7(2) . .
Gd3 O42 Gd30 105.1(3) . .
Co6 O42 H42A 115.0 . .
Gd3 O42 H42A 115.0 . .
Gd30 O42 H42A 115.0 . .
Co7 O43 Gd2 102.4(2) . .
Co7 O43 Gd1 101.5(2) . .
Gd2 O43 Gd1 102.4(2) . .
Co7 O43 H43D 116.1 . .
Gd2 O43 H43D 116.1 . .
Gd1 O43 H43D 116.1 . .
Gd7 O44 Gd13 109.4(2) . .
Gd7 O44 Gd11 104.8(3) . .
Gd13 O44 Gd11 103.7(2) . .
Gd7 O44 H44A 112.8 . .
Gd13 O44 H44A 112.8 . .
Gd11 O44 H44A 112.8 . .
Co1 O45 Gd19 100.6(3) . .
Co1 O45 Gd29 105.3(3) . .
Gd19 O45 Gd29 108.4(2) . .
Co1 O45 H45D 113.8 . .
Gd19 O45 H45D 113.8 . .
Gd29 O45 H45D 113.8 . .
Co4 O46 Gd26 101.9(3) . .
Co4 O46 Gd15 104.0(3) . .
Gd26 O46 Gd15 107.6(2) . .
Co4 O46 H46C 114.0 . .
Gd26 O46 H46C 114.0 . .
Gd15 O46 H46C 114.0 . .
Gd22 O47 Gd21 105.2(2) . .
Gd22 O47 Gd2 97.52(19) . .
Gd21 O47 Gd2 109.4(2) . .
Gd22 O47 H47A 114.4 . .
Gd21 O47 H47A 114.4 . .
Gd2 O47 H47A 114.4 . .
Gd16 O48 Gd21 109.2(2) . .
Gd16 O48 Gd22 105.52(19) . .
Gd21 O48 Gd22 104.9(2) . .
Gd16 O48 H48D 112.3 . .
Gd21 O48 H48D 112.3 . .
Gd22 O48 H48D 112.3 . .
Gd9 O49 Gd26 105.6(2) . .
Gd9 O49 Gd14 94.51(19) . .
Gd26 O49 Gd14 93.86(18) . .
Gd9 O49 H49D 119.2 . .
Gd26 O49 H49D 119.2 . .
Gd14 O49 H49D 119.2 . .
Gd26 O50 Gd14 98.0(2) . .
Gd26 O50 Gd21 113.1(3) . .
Gd14 O50 Gd21 110.9(2) . .
Gd26 O50 H50A 111.4 . .
Gd14 O50 H50A 111.4 . .
Gd21 O50 H50A 111.4 . .
Gd28 O51 Gd9 110.4(3) . .
Gd28 O51 Gd15 106.4(3) . .
Gd9 O51 Gd15 104.5(2) . .
Gd28 O51 H51D 111.7 . .
Gd9 O51 H51D 111.7 . .
Gd15 O51 H51D 111.7 . .
Gd9 O52 Gd14 96.8(2) . .
Gd9 O52 Gd12 111.2(3) . .
Gd14 O52 Gd12 111.4(2) . .
Gd9 O52 H52A 112.2 . .
Gd14 O52 H52A 112.2 . .
Gd12 O52 H52A 112.2 . .
Gd17 O53 Gd19 105.9(2) . .
Gd17 O53 Gd10 94.8(2) . .
Gd19 O53 Gd10 94.2(2) . .
Gd17 O53 H53D 119.0 . .
Gd19 O53 H53D 119.0 . .
Gd10 O53 H53D 119.0 . .
Gd3 O54 Gd4 98.4(2) . .
Gd3 O54 Gd13 112.3(3) . .
Gd4 O54 Gd13 111.5(2) . .
Gd3 O54 H54A 111.3 . .
Gd4 O54 H54A 111.3 . .
Gd13 O54 H54A 111.3 . .
Co5 O55 Gd23 101.6(2) . .
Co5 O55 Gd30 105.0(2) . .
Gd23 O55 Gd30 106.0(3) . .
Co5 O55 H55D 114.3 . .
Gd23 O55 H55D 114.3 . .
Gd30 O55 H55D 114.3 . .
Gd2 O56 Gd16 109.0(2) . .
Gd2 O56 Gd21 108.5(3) . .
Gd16 O56 Gd21 102.9(2) . .
Gd2 O56 H56A 112.0 . .
Gd16 O56 H56A 112.0 . .
Gd21 O56 H56A 112.0 . .
Gd23 O57 Gd4 97.4(2) . .
Gd23 O57 Gd16 110.6(2) . .
Gd4 O57 Gd16 110.8(2) . .
Gd23 O57 H57D 112.4 . .
Gd4 O57 H57D 112.4 . .
Gd16 O57 H57D 112.4 . .
Gd1 O58 Gd7 109.1(3) . .
Gd1 O58 Gd13 108.1(2) . .
Gd7 O58 Gd13 103.2(2) . .
Gd1 O58 H58A 112.0 . .
Gd7 O58 H58A 112.0 . .
Gd13 O58 H58A 112.0 . .
Gd23 O59 Gd3 106.4(3) . .
Gd23 O59 Gd4 95.1(2) . .
Gd3 O59 Gd4 95.2(2) . .
Gd23 O59 H59D 118.5 . .
Gd3 O59 H59D 118.5 . .
Gd4 O59 H59D 118.5 . .
Co2 O60 Gd17 100.9(3) . .
Co2 O60 Gd29 102.3(3) . .
Gd17 O60 Gd29 107.7(3) . .
Co2 O60 H60A 114.8 . .
Gd17 O60 H60A 114.8 . .
Gd29 O60 H60A 114.8 . .
Co3 O61 Gd9 101.8(2) . .
Co3 O61 Gd15 104.5(2) . .
Gd9 O61 Gd15 108.6(2) . .
Co3 O61 H61D 113.6 . .
Gd9 O61 H61D 113.6 . .
Gd15 O61 H61D 113.6 . .
Gd1 O62 Gd5 107.3(3) . .
Gd1 O62 Gd2 106.6(2) . .
Gd5 O62 Gd2 106.5(2) . .
Gd1 O62 H62A 112.0 . .
Gd5 O62 H62A 112.0 . .
Gd2 O62 H62A 112.0 . .
Gd16 O63 Gd22 105.2(2) . .
Gd16 O63 Gd2 111.5(2) . .
Gd22 O63 Gd2 98.5(2) . .
Gd16 O63 H63A 113.5 . .
Gd22 O63 H63A 113.5 . .
Gd2 O63 H63A 113.5 . .
Gd12 O64 Gd6 110.3(3) . .
Gd12 O64 Gd8 105.9(2) . .
Gd6 O64 Gd8 105.2(2) . .
Gd12 O64 H64A 111.7 . .
Gd6 O64 H64A 111.7 . .
Gd8 O64 H64A 111.7 . .
Gd5 O65 Gd8 99.2(2) . .
Gd5 O65 Gd6 111.2(3) . .
Gd8 O65 Gd6 104.2(2) . .
Gd5 O65 H65A 113.6 . .
Gd8 O65 H65A 113.6 . .
Gd6 O65 H65A 113.6 . .
Gd27 O66 Gd26 107.8(2) . .
Gd27 O66 Gd15 106.5(3) . .
Gd26 O66 Gd15 105.0(3) . .
Gd27 O66 H66A 112.3 . .
Gd26 O66 H66A 112.3 . .
Gd15 O66 H66A 112.3 . .
Co1 O67 Gd40 98.4(4) . .
Co1 O67 Gd29 104.5(3) . .
Gd40 O67 Gd29 108.4(3) . .
Co1 O67 H67D 114.6 . .
Gd40 O67 H67D 114.6 . .
Gd29 O67 H67D 114.6 . .
Co1 O68 Gd40 97.2(3) . .
Co1 O68 Gd19 96.9(3) . .
Gd40 O68 Gd19 108.6(3) . .
Co1 O68 H68A 116.9 . .
Gd40 O68 H68A 116.9 . .
Gd19 O68 H68A 116.9 . .
C1 O69 Co3 126.2(6) . .
C1 O69 Gd18 95.4(5) . .
Co3 O69 Gd18 137.4(3) . .
C1 O70 Gd18 96.2(6) . .
C1 O70 Gd8 140.1(6) . .
Gd18 O70 Gd8 95.5(2) . .
C1 O71 Gd9 135.6(6) . .
C1 O71 Gd12 113.9(6) . .
Gd9 O71 Gd12 108.6(3) . .
C2 O72 Gd6 117.0(5) . .
C2 O72 Gd17 131.9(6) . .
Gd6 O72 Gd17 108.5(3) . .
C2 O73 Gd24 94.5(6) . .
C2 O73 Gd8 141.5(6) . .
Gd24 O73 Gd8 95.1(2) . .
C2 O74 Co2 128.5(7) . .
C2 O74 Gd24 93.5(6) . .
Co2 O74 Gd24 137.5(4) . .
C3 O75 Gd8 134.1(7) . .
C3 O75 Gd5 138.0(7) . .
Gd8 O75 Gd5 87.89(19) . .
C3 O76 Gd33 139.6(6) . .
C3 O76 Gd45 101.3(6) . .
Gd33 O76 Gd45 119.0(3) . .
C3 O77 Co7 127.4(7) . .
C3 O77 Gd45 93.8(7) . .
Co7 O77 Gd45 138.7(3) . .
C4 O78 Co4 126.6(6) . .
C4 O78 Gd35 94.0(6) . .
Co4 O78 Gd35 136.7(3) . .
C4 O79 Gd35 96.0(6) . .
C4 O79 Gd22 139.3(6) . .
Gd35 O79 Gd22 95.0(2) . .
C4 O80 Gd26 135.3(6) . .
C4 O80 Gd21 113.2(6) . .
Gd26 O80 Gd21 109.9(2) . .
C5 O81 Gd5 134.6(6) . .
C5 O81 Gd1 133.1(6) . .
Gd5 O81 Gd1 91.22(17) . .
C5 O82 Gd7 140.3(6) . .
C5 O82 Gd10 95.5(5) . .
Gd7 O82 Gd10 116.9(2) . .
C5 O83 Gd6 138.2(7) . .
C5 O83 Gd10 96.4(6) . .
Gd6 O83 Gd10 117.8(3) . .
C6 O84 Gd12 139.0(6) . .
C6 O84 Gd14 97.0(5) . .
Gd12 O84 Gd14 118.1(2) . .
C6 O85 Gd21 141.0(5) . .
C6 O85 Gd14 95.4(5) . .
Gd21 O85 Gd14 117.0(3) . .
C6 O86 Gd5 134.0(6) . .
C6 O86 Gd2 132.0(6) . .
Gd5 O86 Gd2 92.91(18) . .
C7 O87 Gd37 97.3(7) . .
C7 O87 Gd11 139.9(7) . .
Gd37 O87 Gd11 94.0(2) . .
C7 O88 Gd7 114.3(7) . .
C7 O88 Gd19 134.9(7) . .
Gd7 O88 Gd19 108.5(3) . .
C7 O89 Co1 123.5(6) . .
C7 O89 Gd37 98.0(6) . .
Co1 O89 Gd37 137.4(3) . .
C8 O90 Gd22 137.0(5) . .
C8 O90 Gd2 135.0(5) . .
Gd22 O90 Gd2 88.0(2) . .
C8 O91 Gd31 143.4(7) . .
C8 O91 Gd39 100.0(6) . .
Gd31 O91 Gd39 116.4(3) . .
C8 O92 Co7 129.9(7) . .
C8 O92 Gd39 93.1(5) . .
Co7 O92 Gd39 136.8(3) . .
C9 O93 Gd2 134.7(5) . .
C9 O93 Gd1 130.5(5) . .
Gd2 O93 Gd1 93.1(2) . .
C9 O94 Gd13 140.1(7) . .
C9 O94 Gd4 97.8(6) . .
Gd13 O94 Gd4 116.9(3) . .
C9 O95 Gd16 144.0(7) . .
C9 O95 Gd4 94.1(6) . .
Gd16 O95 Gd4 116.8(3) . .
C10 O96 Gd23 132.2(6) . .
C10 O96 Gd16 116.8(6) . .
Gd23 O96 Gd16 109.7(2) . .
C10 O97 Gd32 95.7(5) . .
C10 O97 Gd22 138.4(6) . .
Gd32 O97 Gd22 95.5(3) . .
C10 O98 Co5 126.5(7) . .
C10 O98 Gd32 95.8(6) . .
Co5 O98 Gd32 136.7(3) . .
C11 O99 Gd3 134.5(6) . .
C11 O99 Gd13 114.8(6) . .
Gd3 O99 Gd13 108.9(2) . .
C11 O100 Gd36 96.7(5) . .
C11 O100 Gd11 140.3(6) . .
Gd36 O100 Gd11 95.1(3) . .
C11 O101 Co6 127.7(7) . .
C11 O101 Gd36 94.7(6) . .
Co6 O101 Gd36 136.6(3) . .
C12 O102 Gd11 134.8(6) . .
C12 O102 Gd1 137.3(6) . .
Gd11 O102 Gd1 87.9(2) . .
C12 O103 Co7 126.1(7) . .
C12 O103 Gd43 95.9(6) . .
Co7 O103 Gd43 137.9(4) . .
C12 O104 Gd38 135.5(7) . .
C12 O104 Gd43 105.3(6) . .
Gd38 O104 Gd43 119.2(3) . .
C15 O105 Gd18 93.0(6) . .
C15 O106 Gd44 162.4(8) . .
C15 O106 Gd18 92.0(8) . .
Gd44 O106 Gd18 103.4(2) . .
C18 O107 Gd44 159.7(7) . .
C18 O107 Gd24 93.3(7) . .
Gd44 O107 Gd24 105.5(3) . .
C18 O108 Gd24 92.4(6) . .
C20 O109 Co3 125.9(8) . .
C20 O110 Gd28 134.6(8) . .
C22 O111 Gd20 136.6(8) . .
C22 O112 Co2 128.1(8) . .
C24 O113 Gd20 150.7(7) . .
C24 O113 Gd28 92.9(6) . 2_646
Gd20 O113 Gd28 114.2(3) . 2_646
C24 O114 Gd28 102.6(7) . 2_646
C26 O115 Gd20 101.8(7) . 2_656
C26 O116 Gd28 158.0(7) . .
C26 O116 Gd20 86.7(6) . 2_656
Gd28 O116 Gd20 111.7(3) . 2_656
C28 O117 Gd15 139.0(10) . .
C28 O118 Gd27 113.9(9) . .
C30 O119 Gd29 142.8(9) . .
C30 O120 Gd40 127.9(7) . .
C31 O121 Gd33 100.0(12) . .
C31 O122 Gd45 165.1(12) . .
C31 O122 Gd33 88.1(10) . .
Gd45 O122 Gd33 106.2(6) . .
C34 O124 Co2 130.0(11) . .
C34 O125 Gd29 125.6(8) . .
C36 O126 Gd15 120.9(13) . .
C36 O127 Co3 116.4(11) . .
C38 O128 Gd39 138.9(9) . .
C38 O129 Gd45 136.5(9) . .
C40 O130 Gd45 130.3(10) . .
C40 O131 Gd43 141.6(11) . .
C42 O132 Gd6 136.7(7) . .
C42 O133 Gd12 139.5(7) . .
C44 O134 Gd43 109.0(11) . .
C44 O135 Gd39 123.3(19) . .
C47 O136 Gd19 140.8(11) . .
C47 O137 Gd40 132.7(10) . .
C50 O138 Gd26 140.1(8) . .
C50 O139 Gd27 136.6(7) . .
C52 O140 Co4 126.9(6) . .
C52 O141 Gd27 135.7(7) . .
C54 O142 Co1 125.3(9) . .
C54 O143 Gd40 132.0(8) . .
C56 O144 Gd41 160.1(9) . .
C56 O144 Gd37 90.1(6) . .
Gd41 O144 Gd37 104.9(3) . .
C56 O145 Gd37 91.5(8) . .
C58 O146 Gd13 135.8(7) . .
C58 O147 Gd7 139.2(6) . .
C60 O148 Gd16 138.4(7) . .
C60 O149 Gd21 138.5(6) . .
C62 O150 Gd35 91.7(7) . .
C62 O151 Gd42 163.8(9) . .
C62 O151 Gd35 89.6(6) . .
Gd42 O151 Gd35 103.1(3) . .
C87 O152 Gd38 87.8(13) . .
C66 O155 Gd31 94.9(8) . .
C68 O156 Gd41 159.9(8) . .
C68 O156 Gd36 95.3(7) . .
Gd41 O156 Gd36 103.5(4) . .
C68 O157 Gd36 98.4(9) . .
C70 O158 Gd42 161.2(8) . .
C70 O158 Gd32 91.4(6) . .
Gd42 O158 Gd32 102.6(3) . .
C70 O159 Gd32 93.8(8) . .
C71 O160 Gd25 136.6(8) . .
C71 O161 Gd3 138.9(7) . .
C74 O162 Gd23 137.0(7) . .
C74 O163 Gd34 133.0(8) . .
C77 O164 Co6 126.3(8) . .
C77 O165 Gd25 137.3(7) . .
C79 O166 Gd34 133.6(9) . .
C79 O167 Co5 119.7(7) . .
C65 O168 Co5 131.9(16) . .
C65 O170 Gd30 135.4(14) . .
C81 O171 Gd30 86.7(7) . .
C81 O172 Gd30 90.7(10) . .
Gd39 O5W Gd43 97.0(10) . .
Gd45 O7W Gd39 106.1(7) . .
O71W O8W Gd45 110.4(14) . .
O8W O71W Gd39 120.5(14) . .
C86 O14W Gd31 113.4(15) . .
C86 O48W Gd32 116(2) . .
C66 O66W Gd39 163.3(12) . .
C66 O66W Gd31 89.4(10) . .
Gd39 O66W Gd31 107.2(4) . .
C87 O67W Gd43 156(2) . .
C87 O67W Gd38 89.3(18) . .
Gd43 O67W Gd38 114.5(6) . .
O73W O68W Gd45 111(2) . .
O68W O73W Gd43 120(2) . .
Gd45 O69W Gd43 101.5(9) . .
O71 C1 O69 124.0(9) . .
O71 C1 O70 121.1(9) . .
O69 C1 O70 114.8(9) . .
O71 C1 Gd18 173.8(7) . .
O69 C1 Gd18 57.9(5) . .
O70 C1 Gd18 57.1(5) . .
O74 C2 O73 119.4(10) . .
O74 C2 O72 124.9(8) . .
O73 C2 O72 115.7(8) . .
O74 C2 Gd24 61.4(6) . .
O73 C2 Gd24 58.3(5) . .
O72 C2 Gd24 170.5(6) . .
O75 C3 O76 124.0(10) . .
O75 C3 O77 123.4(11) . .
O76 C3 O77 112.6(9) . .
O75 C3 Gd45 177.2(9) . .
O76 C3 Gd45 53.3(5) . .
O77 C3 Gd45 59.4(5) . .
O80 C4 O79 121.5(10) . .
O80 C4 O78 122.3(9) . .
O79 C4 O78 116.1(9) . .
O80 C4 Gd35 175.0(7) . .
O79 C4 Gd35 57.4(5) . .
O78 C4 Gd35 58.7(5) . .
O81 C5 O82 123.2(9) . .
O81 C5 O83 123.4(9) . .
O82 C5 O83 113.1(8) . .
O81 C5 Gd10 175.4(8) . .
O82 C5 Gd10 57.6(4) . .
O83 C5 Gd10 56.6(4) . .
O86 C6 O85 123.6(8) . .
O86 C6 O84 123.2(9) . .
O85 C6 O84 113.1(7) . .
O86 C6 Gd14 173.2(7) . .
O85 C6 Gd14 58.0(4) . .
O84 C6 Gd14 55.8(4) . .
O88 C7 O87 120.9(11) . .
O88 C7 O89 126.6(10) . .
O87 C7 O89 112.5(9) . .
O88 C7 Gd37 173.3(8) . .
O87 C7 Gd37 56.8(5) . .
O89 C7 Gd37 56.0(5) . .
O92 C8 O90 125.1(8) . .
O92 C8 O91 116.0(9) . .
O90 C8 O91 118.4(8) . .
O92 C8 Gd39 61.8(5) . .
O90 C8 Gd39 172.8(6) . .
O91 C8 Gd39 54.5(5) . .
O94 C9 O93 125.9(9) . .
O94 C9 O95 115.2(10) . .
O93 C9 O95 118.8(8) . .
O94 C9 Gd4 56.8(5) . .
O93 C9 Gd4 171.9(6) . .
O95 C9 Gd4 58.8(5) . .
O96 C10 O98 127.6(10) . .
O96 C10 O97 118.5(8) . .
O98 C10 O97 113.8(8) . .
O96 C10 Gd32 172.8(8) . .
O98 C10 Gd32 57.8(5) . .
O97 C10 Gd32 56.3(4) . .
O101 C11 O99 124.5(10) . .
O101 C11 O100 116.1(9) . .
O99 C11 O100 119.4(8) . .
O101 C11 Gd36 59.8(5) . .
O99 C11 Gd36 173.5(8) . .
O100 C11 Gd36 56.5(5) . .
O102 C12 O103 126.1(9) . .
O102 C12 O104 126.5(10) . .
O103 C12 O104 107.4(9) . .
O102 C12 Gd43 175.2(8) . .
O103 C12 Gd43 58.5(5) . .
O104 C12 Gd43 48.8(5) . .
C15 C14 H14A 109.5 . .
C15 C14 H14B 109.5 . .
H14A C14 H14B 109.5 . .
C15 C14 H14C 109.5 . .
H14A C14 H14C 109.5 . .
H14B C14 H14C 109.5 . .
O106 C15 O105 123.4(11) . .
O106 C15 C14 118.4(12) . .
O105 C15 C14 118.2(10) . .
O106 C15 Gd18 63.9(6) . .
O105 C15 Gd18 60.2(5) . .
C14 C15 Gd18 171.2(8) . .
C18 C17 H17A 109.5 . .
C18 C17 H17B 109.5 . .
H17A C17 H17B 109.5 . .
C18 C17 H17C 109.5 . .
H17A C17 H17C 109.5 . .
H17B C17 H17C 109.5 . .
O107 C18 O108 121.0(10) . .
O107 C18 C17 130.8(13) . .
O108 C18 C17 108.0(12) . .
O107 C18 Gd24 62.4(6) . .
O108 C18 Gd24 59.7(5) . .
C17 C18 Gd24 166.0(9) . .
C20 C19 H19A 109.5 . .
C20 C19 H19B 109.5 . .
H19A C19 H19B 109.5 . .
C20 C19 H19C 109.5 . .
H19A C19 H19C 109.5 . .
H19B C19 H19C 109.5 . .
O110 C20 O109 127.4(13) . .
O110 C20 C19 123.0(12) . .
O109 C20 C19 109.4(11) . .
C22 C21 H21A 109.5 . .
C22 C21 H21B 109.5 . .
H21A C21 H21B 109.5 . .
C22 C21 H21C 109.5 . .
H21A C21 H21C 109.5 . .
H21B C21 H21C 109.5 . .
O111 C22 O112 122.1(12) . .
O111 C22 C21 125.5(13) . .
O112 C22 C21 112.2(12) . .
C24 C23 H23A 109.5 . .
C24 C23 H23B 109.5 . .
H23A C23 H23B 109.5 . .
C24 C23 H23C 109.5 . .
H23A C23 H23C 109.5 . .
H23B C23 H23C 109.5 . .
O113 C24 O114 114.3(10) . .
O113 C24 C23 126.0(10) . .
O114 C24 C23 119.6(11) . .
O113 C24 Gd28 61.8(6) . 2_646
O114 C24 Gd28 52.5(6) . 2_646
C23 C24 Gd28 171.8(10) . 2_646
C26 C25 H25A 109.5 . .
C26 C25 H25B 109.5 . .
H25A C25 H25B 109.5 . .
C26 C25 H25C 109.5 . .
H25A C25 H25C 109.5 . .
H25B C25 H25C 109.5 . .
O115 C26 O116 122.0(10) . .
O115 C26 C25 118.8(12) . .
O116 C26 C25 119.2(11) . .
O115 C26 Gd20 54.2(6) . 2_656
O116 C26 Gd20 68.4(6) . 2_656
C25 C26 Gd20 169.9(11) . 2_656
C88 C27 H27A 109.5 . .
C88 C27 H27B 109.5 . .
H27A C27 H27B 109.5 . .
C88 C27 H27C 109.5 . .
H27A C27 H27C 109.5 . .
H27B C27 H27C 109.5 . .
O117 C28 O118 132.2(15) . .
O117 C28 C88 118.1(17) . .
O118 C28 C88 109.6(15) . .
C30 C29 H29A 109.5 . .
C30 C29 H29B 109.5 . .
H29A C29 H29B 109.5 . .
C30 C29 H29C 109.5 . .
H29A C29 H29C 109.5 . .
H29B C29 H29C 109.5 . .
O119 C30 O120 124.6(10) . .
O119 C30 C29 125.0(13) . .
O120 C30 C29 110.3(11) . .
O122 C31 O121 117.7(16) . .
O122 C31 C32 128(2) . .
O121 C31 C32 114(2) . .
O122 C31 Gd33 65.1(9) . .
O121 C31 Gd33 52.6(9) . .
C32 C31 Gd33 167(2) . .
C31 C32 H32B 109.5 . .
C31 C32 H32C 109.5 . .
H32B C32 H32C 109.5 . .
C31 C32 H32D 109.5 . .
H32B C32 H32D 109.5 . .
H32C C32 H32D 109.5 . .
C34 C33 H33A 109.5 . .
C34 C33 H33B 109.5 . .
H33A C33 H33B 109.5 . .
C34 C33 H33C 109.5 . .
H33A C33 H33C 109.5 . .
H33B C33 H33C 109.5 . .
O124 C34 O125 127.5(14) . .
O124 C34 C33 132.6(19) . .
O125 C34 C33 99.7(15) . .
C36 C35 H35A 109.5 . .
C36 C35 H35B 109.5 . .
H35A C35 H35B 109.5 . .
C36 C35 H35C 109.4 . .
H35A C35 H35C 109.5 . .
H35B C35 H35C 109.5 . .
O126 C36 O127 144(2) . .
O126 C36 C35 107(2) . .
O127 C36 C35 105(2) . .
C38 C37 H37A 109.5 . .
C38 C37 H37B 109.5 . .
H37A C37 H37B 109.5 . .
C38 C37 H37C 109.5 . .
H37A C37 H37C 109.5 . .
H37B C37 H37C 109.5 . .
O128 C38 O129 125.3(12) . .
O128 C38 C37 121.0(13) . .
O129 C38 C37 113.7(14) . .
C40 C39 H39A 109.5 . .
C40 C39 H39B 109.5 . .
H39A C39 H39B 109.5 . .
C40 C39 H39C 109.5 . .
H39A C39 H39C 109.5 . .
H39B C39 H39C 109.5 . .
O131 C40 O130 123.7(15) . .
O131 C40 C39 120.9(15) . .
O130 C40 C39 114.6(16) . .
C42 C41 H41A 109.5 . .
C42 C41 H41B 109.5 . .
H41A C41 H41B 109.5 . .
C42 C41 H41C 109.5 . .
H41A C41 H41C 109.5 . .
H41B C41 H41C 109.5 . .
O133 C42 O132 122.0(11) . .
O133 C42 C41 120.9(10) . .
O132 C42 C41 116.9(10) . .
C44 C43 H43A 109.5 . .
C44 C43 H43B 109.5 . .
H43A C43 H43B 109.5 . .
C44 C43 H43C 109.5 . .
H43A C43 H43C 109.5 . .
H43B C43 H43C 109.5 . .
O135 C44 C43 121(2) . .
O135 C44 O134 155(2) . .
C43 C44 O134 83.4(15) . .
O135 C44 Gd39 39.3(14) . .
C43 C44 Gd39 148.4(16) . .
O134 C44 Gd39 119.7(13) . .
C46 C45 H45A 109.5 . .
C46 C45 H45B 109.5 . .
H45A C45 H45B 109.5 . .
C46 C45 H45C 109.5 . .
H45A C45 H45C 109.5 . .
H45B C45 H45C 109.5 . .
C47 C46 C45 113.5(19) . .
C47 C46 H46A 108.9 . .
C45 C46 H46A 108.9 . .
C47 C46 H46B 108.9 . .
C45 C46 H46B 108.9 . .
H46A C46 H46B 107.7 . .
O137 C47 O136 125.1(17) . .
O137 C47 C46 119.8(14) . .
O136 C47 C46 115.1(15) . .
C50 C48 H48A 109.5 . .
C50 C48 H48B 109.5 . .
H48A C48 H48B 109.5 . .
C50 C48 H48C 109.5 . .
H48A C48 H48C 109.5 . .
H48B C48 H48C 109.5 . .
C66 C49 H49A 109.5 . .
C66 C49 H49B 109.5 . .
H49A C49 H49B 109.5 . .
C66 C49 H49C 109.5 . .
H49A C49 H49C 109.5 . .
H49B C49 H49C 109.5 . .
O139 C50 O138 120.9(12) . .
O139 C50 C48 124.8(12) . .
O138 C50 C48 114.1(12) . .
C52 C51 H51A 109.5 . .
C52 C51 H51B 109.5 . .
H51A C51 H51B 109.5 . .
C52 C51 H51C 109.5 . .
H51A C51 H51C 109.5 . .
H51B C51 H51C 109.5 . .
O141 C52 O140 126.0(10) . .
O141 C52 C51 113.5(11) . .
O140 C52 C51 120.4(10) . .
C54 C53 H53A 109.5 . .
C54 C53 H53B 109.5 . .
H53A C53 H53B 109.5 . .
C54 C53 H53C 109.5 . .
H53A C53 H53C 109.5 . .
H53B C53 H53C 109.5 . .
O142 C54 O143 128.6(12) . .
O142 C54 C53 114.0(13) . .
O143 C54 C53 117.4(13) . .
C56 C55 H55A 109.5 . .
C56 C55 H55B 109.5 . .
H55A C55 H55B 109.5 . .
C56 C55 H55C 109.5 . .
H55A C55 H55C 109.5 . .
H55B C55 H55C 109.5 . .
O145 C56 O144 124.6(11) . .
O145 C56 C55 114.3(11) . .
O144 C56 C55 121.1(10) . .
O145 C56 Gd37 62.0(7) . .
O144 C56 Gd37 63.1(6) . .
C55 C56 Gd37 171.5(9) . .
C58 C57 H57A 109.5 . .
C58 C57 H57B 109.5 . .
H57A C57 H57B 109.5 . .
C58 C57 H57C 109.5 . .
H57A C57 H57C 109.5 . .
H57B C57 H57C 109.5 . .
O147 C58 O146 125.2(10) . .
O147 C58 C57 118.5(9) . .
O146 C58 C57 114.5(9) . .
C60 C59 H59A 109.5 . .
C60 C59 H59B 109.5 . .
H59A C59 H59B 109.5 . .
C60 C59 H59C 109.5 . .
H59A C59 H59C 109.5 . .
H59B C59 H59C 109.5 . .
O148 C60 O149 120.3(10) . .
O148 C60 C59 118.2(11) . .
O149 C60 C59 121.4(10) . .
C62 C61 H61A 109.5 . .
C62 C61 H61B 109.5 . .
H61A C61 H61B 109.5 . .
C62 C61 H61C 109.5 . .
H61A C61 H61C 109.5 . .
H61B C61 H61C 109.5 . .
O151 C62 O150 127.2(11) . .
O151 C62 C61 119.7(9) . .
O150 C62 C61 113.1(10) . .
O151 C62 Gd35 65.8(6) . .
O150 C62 Gd35 61.7(6) . .
C61 C62 Gd35 170.9(8) . .
O168 C65 O170 114(3) . .
O66W C66 O155 121.4(14) . .
O66W C66 C49 130.7(18) . .
O155 C66 C49 107.4(15) . .
O66W C66 Gd31 64.9(9) . .
O155 C66 Gd31 56.6(7) . .
C49 C66 Gd31 163.6(14) . .
C68 C67 H67A 109.5 . .
C68 C67 H67B 109.5 . .
H67A C67 H67B 109.5 . .
C68 C67 H67C 109.5 . .
H67A C67 H67C 109.5 . .
H67B C67 H67C 109.5 . .
O156 C68 O157 115.1(11) . .
O156 C68 C67 127.9(13) . .
O157 C68 C67 116.6(15) . .
O156 C68 Gd36 60.0(6) . .
O157 C68 Gd36 56.0(6) . .
C67 C68 Gd36 163.3(10) . .
C70 C69 H69A 109.5 . .
C70 C69 H69B 109.5 . .
H69A C69 H69B 109.5 . .
C70 C69 H69C 109.5 . .
H69A C69 H69C 109.5 . .
H69B C69 H69C 109.5 . .
O158 C70 O159 122.1(11) . .
O158 C70 C69 122.6(10) . .
O159 C70 C69 115.1(12) . .
O158 C70 Gd32 63.6(6) . .
O159 C70 Gd32 58.7(6) . .
C69 C70 Gd32 168.6(9) . .
O161 C71 O160 123.0(10) . .
O161 C71 C72 123.6(11) . .
O160 C71 C72 113.3(12) . .
C71 C72 C73 106.0(16) . .
C71 C72 H72A 110.5 . .
C73 C72 H72A 110.5 . .
C71 C72 H72B 110.5 . .
C73 C72 H72B 110.5 . .
H72A C72 H72B 108.7 . .
C72 C73 H73A 109.5 . .
C72 C73 H73B 109.5 . .
H73A C73 H73B 109.5 . .
C72 C73 H73C 109.5 . .
H73A C73 H73C 109.5 . .
H73B C73 H73C 109.5 . .
O162 C74 O163 126.1(11) . .
O162 C74 C75 125.6(11) . .
O163 C74 C75 108.3(11) . .
C76 C75 C74 84(2) . .
C76 C75 H75A 114.6 . .
C74 C75 H75A 114.6 . .
C76 C75 H75B 114.6 . .
C74 C75 H75B 114.6 . .
H75A C75 H75B 111.7 . .
C75 C76 H76A 109.5 . .
C75 C76 H76B 109.5 . .
H76A C76 H76B 109.5 . .
C75 C76 H76C 109.5 . .
H76A C76 H76C 109.5 . .
H76B C76 H76C 109.5 . .
O164 C77 O165 124.5(9) . .
O164 C77 C78 118.1(14) . .
O165 C77 C78 117.2(13) . .
C77 C78 H78A 109.5 . .
C77 C78 H78B 109.5 . .
H78A C78 H78B 109.5 . .
C77 C78 H78C 109.5 . .
H78A C78 H78C 109.5 . .
H78B C78 H78C 109.5 . .
O166 C79 O167 133.0(11) . .
O166 C79 C80 116.7(13) . .
O167 C79 C80 110.2(12) . .
C79 C80 H80A 109.5 . .
C79 C80 H80B 109.5 . .
H80A C80 H80B 109.5 . .
C79 C80 H80C 109.5 . .
H80A C80 H80C 109.5 . .
H80B C80 H80C 109.5 . .
O172 C81 O171 126.4(14) . .
O172 C81 C82 126.8(18) . .
O171 C81 C82 106.6(14) . .
O172 C81 Gd30 64.3(8) . .
O171 C81 Gd30 62.1(7) . .
C82 C81 Gd30 168.0(14) . .
C81 C82 H82A 109.5 . .
C81 C82 H82B 109.5 . .
H82A C82 H82B 109.5 . .
C81 C82 H82C 109.5 . .
H82A C82 H82C 109.5 . .
H82B C82 H82C 109.5 . .
O48W C86 O14W 157(3) . .
O48W C86 Gd32 45.2(17) . .
O14W C86 Gd32 111.4(18) . .
O67W C87 O152 123(3) . .
O67W C87 Gd38 63.8(16) . .
O152 C87 Gd38 59.5(12) . .
C27 C88 C28 125.7(15) . .
C27 C88 H88B 105.9 . .
C28 C88 H88B 105.9 . .
C27 C88 H88A 105.9 . .
C28 C88 H88A 105.9 . .
H88B C88 H88A 106.2 . .

loop_
_geom_bond_atom_site_label_1
_geom_bond_atom_site_label_2
_geom_bond_distance
_geom_bond_site_symmetry_2
Gd1 O62 2.306(5) .
Gd1 O35 2.367(6) .
Gd1 O40 2.388(6) .
Gd1 O58 2.395(6) .
Gd1 O43 2.396(6) .
Gd1 O17 2.401(6) .
Gd1 O93 2.572(6) .
Gd1 O81 2.608(5) .
Gd1 O102 2.658(6) .
Gd1 Co7 3.4864(16) .
Gd1 Gd11 3.6239(6) .
Gd1 Gd5 3.7209(6) .
Gd2 O62 2.341(5) .
Gd2 O43 2.386(6) .
Gd2 O32 2.386(7) .
Gd2 O56 2.388(7) .
Gd2 O63 2.393(6) .
Gd2 O47 2.445(5) .
Gd2 O93 2.559(6) .
Gd2 O86 2.583(6) .
Gd2 O90 2.654(6) .
Gd2 Co7 3.4993(16) .
Gd2 Gd22 3.6227(6) .
Gd3 O54 2.340(6) .
Gd3 O42 2.384(7) .
Gd3 O161 2.385(7) .
Gd3 O7 2.391(6) .
Gd3 O11 2.391(6) .
Gd3 O59 2.429(6) .
Gd3 O38 2.438(6) .
Gd3 O99 2.441(7) .
Gd3 Co6 3.4008(15) .
Gd3 Gd4 3.5965(6) .
Gd3 Gd30 3.8220(6) .
Gd3 Gd25 3.8600(7) .
Gd4 O57 2.404(6) .
Gd4 O54 2.410(5) .
Gd4 O94 2.412(7) .
Gd4 O22W 2.435(8) .
Gd4 O24W 2.436(19) .
Gd4 O59 2.443(6) .
Gd4 O38 2.446(6) .
Gd4 O95 2.449(7) .
Gd4 O27W 2.476(8) .
Gd4 C9 2.856(11) .
Gd4 Gd23 3.5910(6) .
Gd5 O62 2.313(7) .
Gd5 O36 2.367(6) .
Gd5 O65 2.370(6) .
Gd5 O40 2.397(5) .
Gd5 O32 2.401(5) .
Gd5 O8 2.468(6) .
Gd5 O86 2.561(6) .
Gd5 O81 2.599(6) .
Gd5 O75 2.644(7) .
Gd5 Co7 3.4985(14) .
Gd5 Gd8 3.6229(7) .
Gd6 O83 2.318(7) .
Gd6 O64 2.337(6) .
Gd6 O132 2.397(8) .
Gd6 O65 2.402(6) .
Gd6 O8 2.419(6) .
Gd6 O72 2.439(7) .
Gd6 O57W 2.469(6) .
Gd6 O26 2.495(6) .
Gd6 Gd8 3.7783(8) .
Gd6 Gd12 3.8177(6) .
Gd6 Gd17 3.9866(7) .
Gd7 O82 2.299(6) .
Gd7 O44 2.335(5) .
Gd7 O35 2.385(7) .
Gd7 O147 2.392(8) .
Gd7 O11W 2.436(7) .
Gd7 O58 2.439(5) .
Gd7 O88 2.475(8) .
Gd7 O39 2.481(6) .
Gd7 Gd11 3.7837(7) .
Gd7 Gd13 3.8381(6) .
Gd7 Gd19 4.0185(7) .
Gd8 O20 2.363(7) .
Gd8 O34 2.372(7) .
Gd8 O65 2.386(7) .
Gd8 O36 2.389(7) .
Gd8 O64 2.417(6) .
Gd8 O24 2.445(8) .
Gd8 O70 2.543(6) .
Gd8 O73 2.550(6) .
Gd8 O75 2.577(6) .
Gd8 Gd24 3.6716(8) .
Gd8 Gd18 3.6770(8) .
Gd9 O61 2.354(6) .
Gd9 O51 2.365(6) .
Gd9 O52 2.370(6) .
Gd9 O25 2.407(7) .
Gd9 O49 2.420(7) .
Gd9 O41 2.431(6) .
Gd9 O71 2.455(6) .
Gd9 O63W 2.496(7) .
Gd9 Co3 3.4263(18) .
Gd9 Gd14 3.5837(8) .
Gd9 Gd15 3.8631(7) .
Gd9 Gd28 3.8753(7) .
Gd10 O39 2.385(6) .
Gd10 O34W 2.415(10) .
Gd10 O83 2.416(7) .
Gd10 O26 2.422(7) .
Gd10 O82 2.440(6) .
Gd10 O36W 2.452(13) .
Gd10 O53 2.453(7) .
Gd10 O27 2.459(7) .
Gd10 O23W 2.485(8) .
Gd10 C5 2.876(9) .
Gd10 Gd17 3.5693(8) .
Gd10 Gd19 3.5889(7) .
Gd11 O22 2.344(6) .
Gd11 O35 2.367(6) .
Gd11 O15 2.374(8) .
Gd11 O17 2.411(6) .
Gd11 O44 2.441(6) .
Gd11 O10 2.447(7) .
Gd11 O102 2.564(6) .
Gd11 O100 2.566(8) .
Gd11 O87 2.594(6) .
Gd11 Gd36 3.6756(7) .
Gd11 Gd37 3.6761(8) .
Gd12 O64 2.314(6) .
Gd12 O84 2.322(7) .
Gd12 O133 2.365(7) .
Gd12 O36 2.383(6) .
Gd12 O8 2.403(6) .
Gd12 O62W 2.456(7) .
Gd12 O71 2.473(6) .
Gd12 O52 2.477(6) .
Gd13 O94 2.333(6) .
Gd13 O44 2.368(6) .
Gd13 O17 2.379(6) .
Gd13 O146 2.400(6) .
Gd13 O59W 2.451(6) .
Gd13 O58 2.459(6) .
Gd13 O54 2.481(7) .
Gd13 O99 2.483(5) .
Gd14 O84 2.399(6) .
Gd14 O50 2.409(5) .
Gd14 O26W 2.422(9) .
Gd14 O52 2.423(6) .
Gd14 O41 2.450(7) .
Gd14 O85 2.452(6) .
Gd14 O49 2.460(6) .
Gd14 O37W 2.486(10) .
Gd14 O31W 2.500(7) .
Gd14 C6 2.879(9) .
Gd14 Gd26 3.5870(6) .
Gd15 O61 2.404(6) .
Gd15 O18 2.407(6) .
Gd15 O28 2.414(7) .
Gd15 O117 2.424(7) .
Gd15 O66 2.443(8) .
Gd15 O46 2.461(6) .
Gd15 O126 2.501(8) .
Gd15 O51 2.519(6) .
Gd15 O53W 2.532(8) .
Gd15 Co3 3.5321(15) .
Gd15 Gd26 3.8523(8) .
Gd16 O95 2.297(6) .
Gd16 O48 2.344(5) .
Gd16 O63 2.365(7) .
Gd16 O148 2.409(6) .
Gd16 O56 2.442(6) .
Gd16 O64W 2.454(7) .
Gd16 O96 2.458(5) .
Gd16 O57 2.508(7) .
Gd16 Gd22 3.7770(7) .
Gd16 Gd21 3.8392(6) .
Gd16 Gd23 4.0152(6) .
Gd17 O26 2.326(7) .
Gd17 O60 2.343(8) .
Gd17 O12 2.377(7) .
Gd17 O13 2.389(6) .
Gd17 O53 2.396(6) .
Gd17 O27 2.408(7) .
Gd17 O72 2.473(7) .
Gd17 O60W 2.497(8) .
Gd17 Co2 3.390(2) .
Gd17 Gd20 3.8420(8) .
Gd17 Gd19 3.8651(7) .
Gd18 O34 2.359(7) .
Gd18 O9 2.380(7) .
Gd18 O70 2.425(8) .
Gd18 O69 2.444(6) .
Gd18 O50W 2.457(7) .
Gd18 O61W 2.457(8) .
Gd18 O105 2.466(7) .
Gd18 O24 2.469(6) .
Gd18 O106 2.550(7) .
Gd18 C15 2.838(12) .
Gd18 C1 2.873(11) .
Gd19 O136 2.307(9) .
Gd19 O45 2.310(8) .
Gd19 O14 2.365(7) .
Gd19 O39 2.399(7) .
Gd19 O68 2.421(7) .
Gd19 O53 2.446(6) .
Gd19 O27 2.457(6) .
Gd19 O88 2.477(6) .
Gd19 Co1 3.4011(19) .
Gd19 Gd29 3.8396(9) .
Gd20 O12 2.334(6) .
Gd20 O111 2.345(9) .
Gd20 O113 2.370(8) .
Gd20 O31 2.377(7) .
Gd20 O13 2.388(8) .
Gd20 O52W 2.401(8) .
Gd20 O115 2.443(8) 2_646
Gd20 O116 2.744(7) 2_646
Gd20 C26 2.946(11) 2_646
Gd20 Co2 3.3305(16) .
Gd20 Gd29 3.9345(7) .
Gd21 O85 2.282(6) .
Gd21 O48 2.366(5) .
Gd21 O47 2.382(6) .
Gd21 O149 2.389(7) .
Gd21 O65W 2.436(6) .
Gd21 O56 2.468(6) .
Gd21 O80 2.474(7) .
Gd21 O50 2.494(5) .
Gd21 Gd22 3.7786(6) .
Gd22 O2 2.361(6) .
Gd22 O23 2.367(7) .
Gd22 O47 2.373(5) .
Gd22 O63 2.388(6) .
Gd22 O48 2.400(6) .
Gd22 O33 2.471(6) .
Gd22 O97 2.523(7) .
Gd22 O79 2.554(5) .
Gd22 O90 2.560(7) .
Gd22 Gd35 3.6743(7) .
Gd22 Gd32 3.6815(7) .
Gd23 O162 2.355(8) .
Gd23 O55 2.367(6) .
Gd23 O57 2.375(5) .
Gd23 O37 2.386(6) .
Gd23 O19 2.419(5) .
Gd23 O59 2.423(6) .
Gd23 O38 2.437(6) .
Gd23 O96 2.452(7) .
Gd23 Co5 3.4164(15) .
Gd23 Gd30 3.8371(6) .
Gd23 Gd34 3.8511(7) .
Gd24 O20 2.337(6) .
Gd24 O6 2.370(8) .
Gd24 O73 2.426(8) .
Gd24 O3W 2.452(8) .
Gd24 O108 2.462(8) .
Gd24 O74 2.500(7) .
Gd24 O29W 2.502(8) .
Gd24 O24 2.520(6) .
Gd24 O107 2.529(8) .
Gd24 C2 2.842(10) .
Gd24 C18 2.848(10) .
Gd25 O160 2.346(7) .
Gd25 O21 2.349(7) .
Gd25 O11 2.352(7) .
Gd25 O7 2.365(6) .
Gd25 O165 2.380(8) .
Gd25 O42W 2.425(9) .
Gd25 O41W 2.472(8) .
Gd25 O43W 2.482(7) .
Gd25 Co6 3.3590(19) .
Gd25 Gd30 3.9078(7) .
Gd26 O46 2.311(7) .
Gd26 O50 2.345(7) .
Gd26 O138 2.382(8) .
Gd26 O30 2.402(6) .
Gd26 O66 2.411(7) .
Gd26 O41 2.421(6) .
Gd26 O49 2.450(5) .
Gd26 O80 2.459(6) .
Gd26 Co4 3.3955(15) .
Gd26 Gd27 3.8717(6) .
Gd27 O18 2.316(8) .
Gd27 O30 2.333(6) .
Gd27 O66 2.380(6) .
Gd27 O118 2.388(11) .
Gd27 O141 2.393(8) .
Gd27 O139 2.417(8) .
Gd27 O45W 2.439(7) .
Gd27 O20W 2.522(10) .
Gd27 Co4 3.3486(15) .
Gd28 O25 2.333(6) .
Gd28 O28 2.334(7) .
Gd28 O51 2.355(7) .
Gd28 O116 2.356(7) .
Gd28 O4W 2.411(11) .
Gd28 O110 2.414(9) .
Gd28 O114 2.450(8) 2_656
Gd28 O113 2.660(7) 2_656
Gd28 C24 3.014(11) 2_656
Gd28 Co3 3.3348(14) .
Gd29 O14 2.421(8) .
Gd29 O31 2.423(8) .
Gd29 O45 2.424(7) .
Gd29 O119 2.438(7) .
Gd29 O60 2.447(6) .
Gd29 O67 2.455(7) .
Gd29 O54W 2.489(9) .
Gd29 O125 2.519(9) .
Gd29 O13 2.522(7) .
Gd29 Co2 3.5087(16) .
Gd30 O42 2.430(6) .
Gd30 O55 2.436(6) .
Gd30 O7 2.438(6) .
Gd30 O37 2.438(7) .
Gd30 O16 2.441(6) .
Gd30 O21 2.451(6) .
Gd30 O171 2.471(8) .
Gd30 O170 2.508(9) .
Gd30 O172 2.517(9) .
Gd30 C81 2.792(16) .
Gd31 O2 2.380(8) .
Gd31 O91 2.382(7) .
Gd31 O23 2.389(6) .
Gd31 O5 2.414(8) .
Gd31 O155 2.420(8) .
Gd31 O29 2.426(7) .
Gd31 O14W 2.530(9) .
Gd31 O21W 2.531(11) .
Gd31 O66W 2.617(12) .
Gd31 C66 2.889(16) .
Gd31 Gd32 3.7763(9) .
Gd31 Gd35 3.7904(7) .
Gd32 O2 2.373(7) .
Gd32 O5 2.403(8) .
Gd32 O48W 2.415(8) .
Gd32 O55W 2.423(7) .
Gd32 O97 2.450(6) .
Gd32 O33 2.480(6) .
Gd32 O159 2.480(9) .
Gd32 O98 2.491(7) .
Gd32 O158 2.596(8) .
Gd32 C70 2.897(11) .
Gd32 C10 2.929(11) .
Gd32 C86 3.05(4) .
Gd33 O76 2.348(8) .
Gd33 O121 2.382(12) .
Gd33 O34 2.385(7) .
Gd33 O6 2.407(7) .
Gd33 O9 2.412(7) .
Gd33 O20 2.413(7) .
Gd33 O35W 2.500(8) .
Gd33 O38W 2.515(8) .
Gd33 O122 2.677(13) .
Gd33 C31 2.950(19) .
Gd34 O19 2.342(7) .
Gd34 O16 2.375(8) .
Gd34 O163 2.402(7) .
Gd34 O37 2.412(6) .
Gd34 O166 2.412(8) .
Gd34 O44W 2.437(9) .
Gd34 O39W 2.446(7) .
Gd34 O46W 2.496(9) .
Gd34 Co5 3.3668(19) .
Gd35 O23 2.340(6) .
Gd35 O29 2.360(6) .
Gd35 O28W 2.425(9) .
Gd35 O79 2.428(6) .
Gd35 O32W 2.436(7) .
Gd35 O78 2.455(6) .
Gd35 O33 2.473(7) .
Gd35 O150 2.492(9) .
Gd35 O151 2.581(7) .
Gd35 C62 2.829(12) .
Gd35 C4 2.865(11) .
Gd36 O4 2.286(9) .
Gd36 O22 2.321(7) .
Gd36 O100 2.413(7) .
Gd36 O58W 2.415(8) .
Gd36 O157 2.448(9) .
Gd36 O51W 2.488(8) .
Gd36 O10 2.489(7) .
Gd36 O101 2.492(8) .
Gd36 O156 2.540(8) .
Gd36 C11 2.874(10) .
Gd36 C68 2.921(12) .
Gd37 O15 2.328(7) .
Gd37 O3 2.339(7) .
Gd37 O49W 2.390(9) .
Gd37 O89 2.410(7) .
Gd37 O87 2.430(7) .
Gd37 O10 2.471(8) .
Gd37 O33W 2.471(11) .
Gd37 O145 2.506(11) .
Gd37 O144 2.529(8) .
Gd37 C56 2.836(12) .
Gd37 C7 2.879(10) .
Gd38 O104 2.352(7) .
Gd38 O3 2.416(9) .
Gd38 O22 2.420(8) .
Gd38 O15 2.422(7) .
Gd38 O4 2.431(9) .
Gd38 O152 2.464(10) .
Gd38 O56W 2.488(12) .
Gd38 O25W 2.528(11) .
Gd38 O67W 2.565(17) .
Gd38 C87 2.86(3) .
Gd39 O135 2.291(17) .
Gd39 O1 2.348(11) .
Gd39 O128 2.359(9) .
Gd39 O91 2.402(8) .
Gd39 O66W 2.433(11) .
Gd39 O6W 2.54(3) .
Gd39 O92 2.566(7) .
Gd39 O5W 2.64(3) .
Gd39 O7W 2.64(2) .
Gd39 O71W 2.80(3) .
Gd39 C8 2.906(9) .
Gd39 C44 3.02(2) .
Gd40 O67 2.325(9) .
Gd40 O68 2.345(7) .
Gd40 O120 2.379(8) .
Gd40 O14 2.390(7) .
Gd40 O137 2.416(9) .
Gd40 O143 2.420(9) .
Gd40 O18W 2.468(9) .
Gd40 O16W 2.523(10) .
Gd40 Co1 3.3493(17) .
Gd41 O144 2.342(8) .
Gd41 O156 2.388(11) .
Gd41 O3 2.395(8) .
Gd41 O10W 2.423(13) .
Gd41 O19W 2.436(9) .
Gd41 O153 2.443(13) .
Gd41 O4 2.454(8) .
Gd41 O15W 2.471(11) .
Gd42 O151 2.332(7) .
Gd42 O158 2.354(10) .
Gd42 O5 2.385(7) .
Gd42 O29 2.402(8) .
Gd42 O13W 2.425(10) .
Gd42 O154 2.427(11) .
Gd42 O12W 2.447(10) .
Gd42 O9W 2.474(11) .
Gd43 O131 2.265(11) .
Gd43 O67W 2.273(16) .
Gd43 O1 2.340(11) .
Gd43 O104 2.369(8) .
Gd43 O134 2.425(17) .
Gd43 O73W 2.58(4) .
Gd43 O103 2.603(8) .
Gd43 O69W 2.62(3) .
Gd43 O5W 2.69(3) .
Gd43 C12 3.035(11) .
Gd43 Gd45 3.9206(13) .
Gd44 O107 2.343(8) .
Gd44 O9 2.358(7) .
Gd44 O6 2.362(7) .
Gd44 O106 2.368(8) .
Gd44 O1W 2.379(10) .
Gd44 O17W 2.408(11) .
Gd44 O2W 2.464(9) .
Gd44 O123 2.479(10) .
Gd45 O1 2.272(12) .
Gd45 O129 2.341(8) .
Gd45 O130 2.349(9) .
Gd45 O7W 2.408(17) .
Gd45 O76 2.416(7) .
Gd45 O69W 2.44(2) .
Gd45 O122 2.453(15) .
Gd45 O77 2.549(8) .
Gd45 O8W 2.55(2) .
Gd45 O68W 2.57(3) .
Gd45 C3 2.955(10) .
Co1 O142 2.063(9) .
Co1 O67 2.095(7) .
Co1 O45 2.107(6) .
Co1 O68 2.117(9) .
Co1 O47W 2.164(10) .
Co1 O89 2.190(7) .
Co2 O124 1.941(8) .
Co2 O60 2.047(8) .
Co2 O112 2.062(8) .
Co2 O31 2.091(7) .
Co2 O12 2.101(7) .
Co2 O74 2.123(7) .
Co3 O109 2.038(8) .
Co3 O61 2.054(7) .
Co3 O69 2.117(5) .
Co3 O28 2.130(6) .
Co3 O25 2.131(7) .
Co3 O127 2.135(8) .
Co4 O140 2.038(6) .
Co4 O46 2.055(6) .
Co4 O78 2.112(6) .
Co4 O30 2.124(8) .
Co4 O18 2.141(7) .
Co4 O30W 2.165(9) .
Co5 O55 2.031(6) .
Co5 O167 2.062(7) .
Co5 O19 2.070(7) .
Co5 O98 2.082(6) .
Co5 O16 2.097(7) .
Co5 O168 2.133(9) .
Co6 O42 2.066(6) .
Co6 O164 2.086(7) .
Co6 O11 2.104(7) .
Co6 O21 2.111(7) .
Co6 O70W 2.126(9) .
Co6 O101 2.127(7) .
Co7 O77 2.058(9) .
Co7 O103 2.069(7) .
Co7 O40 2.097(5) .
Co7 O43 2.099(7) .
Co7 O32 2.106(6) .
Co7 O92 2.107(7) .
Cl1 O176 1.367(12) .
Cl1 O175 1.375(11) .
Cl1 O177 1.426(9) .
Cl1 O178 1.427(14) .
Cl2 O182 1.374(12) .
Cl2 O179 1.385(10) .
Cl2 O181 1.408(12) .
Cl2 O180 1.418(11) .
Cl3 O184 1.343(11) .
Cl3 O185 1.346(11) .
Cl3 O186 1.408(12) .
Cl3 O183 1.415(9) .
Cl4 O190 1.334(17) .
Cl4 O188 1.336(13) .
Cl4 O189 1.50(2) .
Cl4 O187 1.500(15) .
O2 H2A 1.0000 .
O3 H3A 1.0000 .
O4 H4A 1.0000 .
O5 H5A 1.0000 .
O6 H6A 1.0000 .
O7 H7A 1.0000 .
O8 H8A 1.0000 .
O9 H9A 1.0000 .
O10 H10A 1.0000 .
O11 H11A 1.0000 .
O12 H12A 1.0000 .
O13 H13A 1.0000 .
O14 H14D 1.0000 .
O15 H15A 1.0000 .
O16 H16A 1.0000 .
O17 H17D 1.0000 .
O18 H18A 1.0000 .
O19 H19D 1.0000 .
O20 H20A 1.0000 .
O21 H21D 1.0000 .
O22 H22A 1.0000 .
O23 H23D 1.0000 .
O24 H24A 1.0000 .
O25 H25D 1.0000 .
O26 H26A 1.0000 .
O27 H27D 1.0000 .
O28 H28A 1.0000 .
O29 H29D 1.0000 .
O30 H30A 1.0000 .
O31 H31D 1.0000 .
O32 H32A 1.0000 .
O33 H33D 1.0000 .
O34 H34A 1.0000 .
O35 H35D 1.0000 .
O36 H36B 1.0000 .
O37 H37D 1.0000 .
O38 H38A 1.0000 .
O39 H39D 1.0000 .
O40 H40A 1.0000 .
O41 H41D 1.0000 .
O42 H42A 1.0000 .
O43 H43D 1.0000 .
O44 H44A 1.0000 .
O45 H45D 1.0000 .
O46 H46C 1.0000 .
O47 H47A 1.0000 .
O48 H48D 1.0000 .
O49 H49D 1.0000 .
O50 H50A 1.0000 .
O51 H51D 1.0000 .
O52 H52A 1.0000 .
O53 H53D 1.0000 .
O54 H54A 1.0000 .
O55 H55D 1.0000 .
O56 H56A 1.0000 .
O57 H57D 1.0000 .
O58 H58A 1.0000 .
O59 H59D 1.0000 .
O60 H60A 1.0000 .
O61 H61D 1.0000 .
O62 H62A 1.0000 .
O63 H63A 1.0000 .
O64 H64A 1.0000 .
O65 H65A 1.0000 .
O66 H66A 1.0000 .
O67 H67D 1.0000 .
O68 H68A 1.0000 .
O69 C1 1.296(12) .
O70 C1 1.302(12) .
O71 C1 1.274(13) .
O72 C2 1.334(13) .
O73 C2 1.302(10) .
O74 C2 1.210(12) .
O75 C3 1.227(12) .
O76 C3 1.293(15) .
O77 C3 1.338(13) .
O78 C4 1.315(13) .
O79 C4 1.288(12) .
O80 C4 1.275(12) .
O81 C5 1.199(10) .
O82 C5 1.304(12) .
O83 C5 1.313(11) .
O84 C6 1.324(10) .
O85 C6 1.296(12) .
O86 C6 1.259(10) .
O87 C7 1.267(13) .
O88 C7 1.251(12) .
O89 C7 1.276(14) .
O90 C8 1.248(11) .
O91 C8 1.273(10) .
O92 C8 1.234(11) .
O93 C9 1.281(13) .
O94 C9 1.236(11) .
O95 C9 1.305(11) .
O96 C10 1.236(12) .
O97 C10 1.381(13) .
O98 C10 1.309(11) .
O99 C11 1.281(12) .
O100 C11 1.306(13) .
O101 C11 1.242(11) .
O102 C12 1.165(13) .
O103 C12 1.316(13) .
O104 C12 1.373(12) .
O105 C15 1.282(15) .
O106 C15 1.163(13) .
O107 C18 1.174(15) .
O108 C18 1.333(17) .
O109 C20 1.353(14) .
O110 C20 1.136(14) .
O111 C22 1.235(15) .
O112 C22 1.381(14) .
O113 C24 1.289(15) .
O113 Gd28 2.659(7) 2_646
O114 C24 1.301(14) .
O114 Gd28 2.450(8) 2_646
O115 C26 1.221(13) .
O115 Gd20 2.443(8) 2_656
O116 C26 1.239(14) .
O116 Gd20 2.745(7) 2_656
O117 C28 1.31(2) .
O118 C28 1.50(2) .
O119 C30 1.180(15) .
O120 C30 1.398(16) .
O121 C31 1.37(2) .
O122 C31 1.33(3) .
O124 C34 1.30(2) .
O125 C34 1.53(2) .
O126 C36 1.22(3) .
O127 C36 1.45(3) .
O128 C38 1.285(19) .
O129 C38 1.317(17) .
O130 C40 1.319(18) .
O131 C40 1.24(2) .
O132 C42 1.293(13) .
O133 C42 1.262(13) .
O134 C44 1.69(3) .
O135 C44 1.08(3) .
O136 C47 1.311(16) .
O137 C47 1.254(18) .
O138 C50 1.284(12) .
O139 C50 1.261(14) .
O140 C52 1.259(12) .
O141 C52 1.227(13) .
O142 C54 1.262(16) .
O143 C54 1.269(17) .
O144 C56 1.283(15) .
O145 C56 1.265(14) .
O146 C58 1.275(11) .
O147 C58 1.193(13) .
O148 C60 1.281(11) .
O149 C60 1.284(13) .
O150 C62 1.268(12) .
O151 C62 1.175(14) .
O152 C87 1.54(3) .
O155 C66 1.38(2) .
O156 C68 1.225(19) .
O157 C68 1.275(15) .
O158 C70 1.221(16) .
O159 C70 1.342(13) .
O160 C71 1.314(12) .
O161 C71 1.238(13) .
O162 C74 1.214(14) .
O163 C74 1.241(13) .
O164 C77 1.232(16) .
O165 C77 1.297(16) .
O166 C79 1.130(16) .
O167 C79 1.391(16) .
O168 C65 1.56(4) .
O170 C65 1.63(4) .
O171 C81 1.45(2) .
O172 C81 1.177(19) .
O8W O71W 1.72(3) .
O14W C86 1.61(5) .
O48W C86 1.08(5) .
O66W C66 1.255(19) .
O67W C87 1.29(3) .
O68W O73W 1.70(5) .
C14 C15 1.601(17) .
C14 H14A 0.9800 .
C14 H14B 0.9800 .
C14 H14C 0.9800 .
C17 C18 1.590(18) .
C17 H17A 0.9800 .
C17 H17B 0.9800 .
C17 H17C 0.9800 .
C19 C20 1.51(2) .
C19 H19A 0.9800 .
C19 H19B 0.9800 .
C19 H19C 0.9800 .
C21 C22 1.52(3) .
C21 H21A 0.9800 .
C21 H21B 0.9800 .
C21 H21C 0.9800 .
C23 C24 1.493(17) .
C23 H23A 0.9800 .
C23 H23B 0.9800 .
C23 H23C 0.9800 .
C24 Gd28 3.014(11) 2_646
C25 C26 1.511(19) .
C25 H25A 0.9800 .
C25 H25B 0.9800 .
C25 H25C 0.9800 .
C26 Gd20 2.946(11) 2_656
C27 C88 1.71(3) .
C27 H27A 0.9800 .
C27 H27B 0.9800 .
C27 H27C 0.9800 .
C28 C88 1.77(3) .
C29 C30 1.513(16) .
C29 H29A 0.9800 .
C29 H29B 0.9800 .
C29 H29C 0.9800 .
C31 C32 1.58(3) .
C32 H32B 0.9800 .
C32 H32C 0.9800 .
C32 H32D 0.9800 .
C33 C34 1.64(2) .
C33 H33A 0.9800 .
C33 H33B 0.9800 .
C33 H33C 0.9800 .
C35 C36 1.64(3) .
C35 H35A 0.9800 .
C35 H35B 0.9800 .
C35 H35C 0.9800 .
C37 C38 1.445(19) .
C37 H37A 0.9800 .
C37 H37B 0.9800 .
C37 H37C 0.9800 .
C39 C40 1.51(2) .
C39 H39A 0.9800 .
C39 H39B 0.9800 .
C39 H39C 0.9800 .
C41 C42 1.51(2) .
C41 H41A 0.9800 .
C41 H41B 0.9800 .
C41 H41C 0.9800 .
C43 C44 1.63(3) .
C43 H43A 0.9800 .
C43 H43B 0.9800 .
C43 H43C 0.9800 .
C45 C46 1.61(4) .
C45 H45A 0.9800 .
C45 H45B 0.9800 .
C45 H45C 0.9800 .
C46 C47 1.53(3) .
C46 H46A 0.9900 .
C46 H46B 0.9900 .
C48 C50 1.41(3) .
C48 H48A 0.9800 .
C48 H48B 0.9800 .
C48 H48C 0.9800 .
C49 C66 1.66(3) .
C49 H49A 0.9800 .
C49 H49B 0.9800 .
C49 H49C 0.9800 .
C51 C52 1.513(17) .
C51 H51A 0.9800 .
C51 H51B 0.9800 .
C51 H51C 0.9800 .
C53 C54 1.48(2) .
C53 H53A 0.9800 .
C53 H53B 0.9800 .
C53 H53C 0.9800 .
C55 C56 1.575(18) .
C55 H55A 0.9800 .
C55 H55B 0.9800 .
C55 H55C 0.9800 .
C57 C58 1.558(15) .
C57 H57A 0.9800 .
C57 H57B 0.9800 .
C57 H57C 0.9800 .
C59 C60 1.475(16) .
C59 H59A 0.9800 .
C59 H59B 0.9800 .
C59 H59C 0.9800 .
C61 C62 1.564(17) .
C61 H61A 0.9800 .
C61 H61B 0.9800 .
C61 H61C 0.9800 .
C67 C68 1.47(2) .
C67 H67A 0.9800 .
C67 H67B 0.9800 .
C67 H67C 0.9800 .
C69 C70 1.542(18) .
C69 H69A 0.9800 .
C69 H69B 0.9800 .
C69 H69C 0.9800 .
C71 C72 1.49(2) .
C72 C73 1.56(3) .
C72 H72A 0.9900 .
C72 H72B 0.9900 .
C73 H73A 0.9800 .
C73 H73B 0.9800 .
C73 H73C 0.9800 .
C74 C75 1.65(3) .
C75 C76 1.46(3) .
C75 H75A 0.9900 .
C75 H75B 0.9900 .
C76 H76A 0.9800 .
C76 H76B 0.9800 .
C76 H76C 0.9800 .
C77 C78 1.530(19) .
C78 H78A 0.9800 .
C78 H78B 0.9800 .
C78 H78C 0.9800 .
C79 C80 1.591(17) .
C80 H80A 0.9800 .
C80 H80B 0.9800 .
C80 H80C 0.9800 .
C81 C82 1.690(19) .
C82 H82A 0.9800 .
C82 H82B 0.9800 .
C82 H82C 0.9800 .
C88 H88B 0.9900 .
C88 H88A 0.9900 .

loop_
_geom_torsion_atom_site_label_1
_geom_torsion_atom_site_label_2
_geom_torsion_atom_site_label_3
_geom_torsion_atom_site_label_4
_geom_torsion
_geom_torsion_site_symmetry_1
_geom_torsion_site_symmetry_4
Gd45 O8W O71W Gd39 -5.1(17) . .
Gd45 O68W O73W Gd43 0(3) . .
Gd9 O71 C1 O69 -23.7(13) . .
Gd12 O71 C1 O69 174.5(6) . .
Gd9 O71 C1 O70 158.7(6) . .
Gd12 O71 C1 O70 -3.1(10) . .
Co3 O69 C1 O71 16.8(12) . .
Gd18 O69 C1 O71 -173.0(8) . .
Co3 O69 C1 O70 -165.5(5) . .
Gd18 O69 C1 O70 4.7(8) . .
Co3 O69 C1 Gd18 -170.2(6) . .
Gd18 O70 C1 O71 173.0(7) . .
Gd8 O70 C1 O71 66.9(13) . .
Gd18 O70 C1 O69 -4.8(8) . .
Gd8 O70 C1 O69 -110.9(10) . .
Gd8 O70 C1 Gd18 -106.1(9) . .
Co2 O74 C2 O73 166.2(6) . .
Gd24 O74 C2 O73 -6.7(9) . .
Co2 O74 C2 O72 -15.6(14) . .
Gd24 O74 C2 O72 171.5(8) . .
Co2 O74 C2 Gd24 172.9(8) . .
Gd24 O73 C2 O74 7.0(9) . .
Gd8 O73 C2 O74 110.9(12) . .
Gd24 O73 C2 O72 -171.4(7) . .
Gd8 O73 C2 O72 -67.5(12) . .
Gd8 O73 C2 Gd24 103.9(9) . .
Gd6 O72 C2 O74 -177.7(7) . .
Gd17 O72 C2 O74 22.9(14) . .
Gd6 O72 C2 O73 0.6(10) . .
Gd17 O72 C2 O73 -158.8(6) . .
Gd8 O75 C3 O76 -1.2(15) . .
Gd5 O75 C3 O76 176.9(6) . .
Gd8 O75 C3 O77 -177.4(6) . .
Gd5 O75 C3 O77 0.7(15) . .
Gd33 O76 C3 O75 4.4(16) . .
Gd45 O76 C3 O75 179.7(8) . .
Gd33 O76 C3 O77 -179.0(6) . .
Gd45 O76 C3 O77 -3.7(9) . .
Gd33 O76 C3 Gd45 -175.2(11) . .
Co7 O77 C3 O75 -3.3(13) . .
Gd45 O77 C3 O75 -179.9(8) . .
Co7 O77 C3 O76 -179.9(6) . .
Gd45 O77 C3 O76 3.5(8) . .
Co7 O77 C3 Gd45 176.6(7) . .
Gd26 O80 C4 O79 -158.7(7) . .
Gd21 O80 C4 O79 4.7(13) . .
Gd26 O80 C4 O78 24.8(17) . .
Gd21 O80 C4 O78 -171.8(7) . .
Gd35 O79 C4 O80 -174.2(9) . .
Gd22 O79 C4 O80 -69.3(16) . .
Gd35 O79 C4 O78 2.5(9) . .
Gd22 O79 C4 O78 107.4(9) . .
Gd22 O79 C4 Gd35 104.9(10) . .
Co4 O78 C4 O80 -21.9(14) . .
Gd35 O78 C4 O80 174.2(9) . .
Co4 O78 C4 O79 161.4(6) . .
Gd35 O78 C4 O79 -2.5(9) . .
Co4 O78 C4 Gd35 163.9(7) . .
Gd5 O81 C5 O82 168.8(6) . .
Gd1 O81 C5 O82 4.7(15) . .
Gd5 O81 C5 O83 -4.1(16) . .
Gd1 O81 C5 O83 -168.3(7) . .
Gd7 O82 C5 O81 28.9(16) . .
Gd10 O82 C5 O81 174.7(9) . .
Gd7 O82 C5 O83 -157.6(7) . .
Gd10 O82 C5 O83 -11.8(9) . .
Gd7 O82 C5 Gd10 -145.8(10) . .
Gd6 O83 C5 O81 -28.3(16) . .
Gd10 O83 C5 O81 -174.5(9) . .
Gd6 O83 C5 O82 158.1(6) . .
Gd10 O83 C5 O82 11.9(9) . .
Gd6 O83 C5 Gd10 146.2(9) . .
Gd5 O86 C6 O85 -171.1(6) . .
Gd2 O86 C6 O85 -6.5(14) . .
Gd5 O86 C6 O84 7.6(14) . .
Gd2 O86 C6 O84 172.2(6) . .
Gd21 O85 C6 O86 -24.8(16) . .
Gd14 O85 C6 O86 -172.2(8) . .
Gd21 O85 C6 O84 156.3(6) . .
Gd14 O85 C6 O84 9.0(8) . .
Gd21 O85 C6 Gd14 147.4(10) . .
Gd12 O84 C6 O86 22.0(15) . .
Gd14 O84 C6 O86 171.9(8) . .
Gd12 O84 C6 O85 -159.2(6) . .
Gd14 O84 C6 O85 -9.2(8) . .
Gd12 O84 C6 Gd14 -149.9(9) . .
Gd7 O88 C7 O87 -2.4(14) . .
Gd19 O88 C7 O87 157.6(7) . .
Gd7 O88 C7 O89 175.9(9) . .
Gd19 O88 C7 O89 -24.1(18) . .
Gd37 O87 C7 O88 172.6(10) . .
Gd11 O87 C7 O88 67.5(16) . .
Gd37 O87 C7 O89 -5.9(10) . .
Gd11 O87 C7 O89 -111.1(10) . .
Gd11 O87 C7 Gd37 -105.1(11) . .
Co1 O89 C7 O88 17.9(16) . .
Gd37 O89 C7 O88 -172.4(11) . .
Co1 O89 C7 O87 -163.6(7) . .
Gd37 O89 C7 O87 6.0(10) . .
Co1 O89 C7 Gd37 -169.6(8) . .
Co7 O92 C8 O90 6.6(14) . .
Gd39 O92 C8 O90 -177.4(8) . .
Co7 O92 C8 O91 178.0(6) . .
Gd39 O92 C8 O91 -6.0(8) . .
Co7 O92 C8 Gd39 -176.0(8) . .
Gd22 O90 C8 O92 176.8(6) . .
Gd2 O90 C8 O92 -6.1(14) . .
Gd22 O90 C8 O91 5.6(13) . .
Gd2 O90 C8 O91 -177.3(6) . .
Gd31 O91 C8 O92 -179.7(7) . .
Gd39 O91 C8 O92 6.6(9) . .
Gd31 O91 C8 O90 -7.7(15) . .
Gd39 O91 C8 O90 178.5(7) . .
Gd31 O91 C8 Gd39 173.8(11) . .
Gd13 O94 C9 O93 -19.5(15) . .
Gd4 O94 C9 O93 -170.8(8) . .
Gd13 O94 C9 O95 158.3(6) . .
Gd4 O94 C9 O95 7.0(8) . .
Gd13 O94 C9 Gd4 151.3(9) . .
Gd2 O93 C9 O94 -171.7(6) . .
Gd1 O93 C9 O94 -10.7(13) . .
Gd2 O93 C9 O95 10.6(12) . .
Gd1 O93 C9 O95 171.6(5) . .
Gd16 O95 C9 O94 -157.1(6) . .
Gd4 O95 C9 O94 -6.8(8) . .
Gd16 O95 C9 O93 20.8(14) . .
Gd4 O95 C9 O93 171.1(7) . .
Gd16 O95 C9 Gd4 -150.2(9) . .
Gd23 O96 C10 O98 -19.5(17) . .
Gd16 O96 C10 O98 174.8(9) . .
Gd23 O96 C10 O97 160.5(6) . .
Gd16 O96 C10 O97 -5.2(12) . .
Co5 O98 C10 O96 15.8(16) . .
Gd32 O98 C10 O96 -174.3(11) . .
Co5 O98 C10 O97 -164.2(6) . .
Gd32 O98 C10 O97 5.8(9) . .
Co5 O98 C10 Gd32 -170.0(7) . .
Gd32 O97 C10 O96 174.2(9) . .
Gd22 O97 C10 O96 69.2(14) . .
Gd32 O97 C10 O98 -5.9(9) . .
Gd22 O97 C10 O98 -110.8(9) . .
Gd22 O97 C10 Gd32 -105.0(8) . .
Co6 O101 C11 O99 -15.5(15) . .
Gd36 O101 C11 O99 174.2(9) . .
Co6 O101 C11 O100 165.6(7) . .
Gd36 O101 C11 O100 -4.8(10) . .
Co6 O101 C11 Gd36 170.3(8) . .
Gd3 O99 C11 O101 21.4(16) . .
Gd13 O99 C11 O101 -175.7(8) . .
Gd3 O99 C11 O100 -159.7(6) . .
Gd13 O99 C11 O100 3.1(12) . .
Gd36 O100 C11 O101 4.9(10) . .
Gd11 O100 C11 O101 111.3(10) . .
Gd36 O100 C11 O99 -174.0(8) . .
Gd11 O100 C11 O99 -67.7(14) . .
Gd11 O100 C11 Gd36 106.4(10) . .
Gd11 O102 C12 O103 178.7(7) . .
Gd1 O102 C12 O103 1.4(18) . .
Gd11 O102 C12 O104 -3.3(18) . .
Gd1 O102 C12 O104 179.3(6) . .
Co7 O103 C12 O102 0.8(17) . .
Gd43 O103 C12 O102 178.6(11) . .
Co7 O103 C12 O104 -177.5(6) . .
Gd43 O103 C12 O104 0.3(8) . .
Co7 O103 C12 Gd43 -177.8(9) . .
Gd38 O104 C12 O102 2.8(18) . .
Gd43 O104 C12 O102 -178.7(10) . .
Gd38 O104 C12 O103 -178.9(7) . .
Gd43 O104 C12 O103 -0.4(10) . .
Gd38 O104 C12 Gd43 -178.6(11) . .
Gd44 O106 C15 O105 -142(2) . .
Gd18 O106 C15 O105 9.1(12) . .
Gd44 O106 C15 C14 39(3) . .
Gd18 O106 C15 C14 -170.5(10) . .
Gd44 O106 C15 Gd18 -151(3) . .
Gd18 O105 C15 O106 -9.5(12) . .
Gd18 O105 C15 C14 170.1(9) . .
Gd44 O107 C18 O108 145(2) . .
Gd24 O107 C18 O108 -12.2(11) . .
Gd44 O107 C18 C17 -28(3) . .
Gd24 O107 C18 C17 174.2(13) . .
Gd44 O107 C18 Gd24 157(3) . .
Gd24 O108 C18 O107 12.5(11) . .
Gd24 O108 C18 C17 -172.5(8) . .
Gd28 O110 C20 O109 0(2) . .
Gd28 O110 C20 C19 173.3(9) . .
Co3 O109 C20 O110 -2.8(17) . .
Co3 O109 C20 C19 -177.1(8) . .
Gd20 O111 C22 O112 1.6(18) . .
Gd20 O111 C22 C21 177.9(14) . .
Co2 O112 C22 O111 -1.1(16) . .
Co2 O112 C22 C21 -177.8(12) . .
Gd20 O113 C24 O114 158.4(12) . .
Gd28 O113 C24 O114 -0.2(12) 2_646 .
Gd20 O113 C24 C23 -18(3) . .
Gd28 O113 C24 C23 -177.1(13) 2_646 .
Gd20 O113 C24 Gd28 158.6(18) . 2_646
Gd28 O114 C24 O113 0.3(13) 2_646 .
Gd28 O114 C24 C23 177.3(11) 2_646 .
Gd20 O115 C26 O116 10.4(14) 2_656 .
Gd20 O115 C26 C25 -171.4(12) 2_656 .
Gd28 O116 C26 O115 -157.0(14) . .
Gd20 O116 C26 O115 -9.0(13) 2_656 .
Gd28 O116 C26 C25 25(3) . .
Gd20 O116 C26 C25 172.8(13) 2_656 .
Gd28 O116 C26 Gd20 -148(2) . 2_656
Gd15 O117 C28 O118 4(3) . .
Gd15 O117 C28 C88 -177.8(10) . .
Gd27 O118 C28 O117 -31(2) . .
Gd27 O118 C28 C88 150.3(10) . .
Gd29 O119 C30 O120 26(2) . .
Gd29 O119 C30 C29 -159.1(10) . .
Gd40 O120 C30 O119 -0.5(18) . .
Gd40 O120 C30 C29 -175.9(8) . .
Gd45 O122 C31 O121 166(4) . .
Gd33 O122 C31 O121 1.4(17) . .
Gd45 O122 C31 C32 -17(7) . .
Gd33 O122 C31 C32 179(2) . .
Gd45 O122 C31 Gd33 164(5) . .
Gd33 O121 C31 O122 -1.6(19) . .
Gd33 O121 C31 C32 -179.3(17) . .
Co2 O124 C34 O125 -11(3) . .
Co2 O124 C34 C33 163.5(18) . .
Gd29 O125 C34 O124 -3(3) . .
Gd29 O125 C34 C33 -178.3(10) . .
Gd15 O126 C36 O127 24(6) . .
Gd15 O126 C36 C35 176.0(16) . .
Co3 O127 C36 O126 -19(5) . .
Co3 O127 C36 C35 -171.3(17) . .
Gd39 O128 C38 O129 -20(2) . .
Gd39 O128 C38 C37 157.1(11) . .
Gd45 O129 C38 O128 20(2) . .
Gd45 O129 C38 C37 -157.0(10) . .
Gd43 O131 C40 O130 34(2) . .
Gd43 O131 C40 C39 -156.4(13) . .
Gd45 O130 C40 O131 -33(2) . .
Gd45 O130 C40 C39 156.8(12) . .
Gd12 O133 C42 O132 11.1(19) . .
Gd12 O133 C42 C41 -162.7(9) . .
Gd6 O132 C42 O133 -9.2(18) . .
Gd6 O132 C42 C41 164.8(9) . .
Gd39 O135 C44 C43 -146.2(19) . .
Gd39 O135 C44 O134 39(7) . .
Gd43 O134 C44 O135 -24(7) . .
Gd43 O134 C44 C43 160.1(13) . .
Gd43 O134 C44 Gd39 3.0(16) . .
Gd40 O137 C47 O136 -15(2) . .
Gd40 O137 C47 C46 163.5(11) . .
Gd19 O136 C47 O137 6(2) . .
Gd19 O136 C47 C46 -172.2(11) . .
C45 C46 C47 O137 -160.9(18) . .
C45 C46 C47 O136 18(2) . .
Gd27 O139 C50 O138 23.4(16) . .
Gd27 O139 C50 C48 -161.5(11) . .
Gd26 O138 C50 O139 -18.8(17) . .
Gd26 O138 C50 C48 165.5(10) . .
Gd27 O141 C52 O140 2(2) . .
Gd27 O141 C52 C51 178.2(11) . .
Co4 O140 C52 O141 4.2(19) . .
Co4 O140 C52 C51 -172.2(11) . .
Co1 O142 C54 O143 -13(2) . .
Co1 O142 C54 C53 164.3(14) . .
Gd40 O143 C54 O142 3(3) . .
Gd40 O143 C54 C53 -174.1(14) . .
Gd37 O145 C56 O144 -7.9(14) . .
Gd37 O145 C56 C55 171.5(10) . .
Gd41 O144 C56 O145 -131.6(18) . .
Gd37 O144 C56 O145 7.8(13) . .
Gd41 O144 C56 C55 49(3) . .
Gd37 O144 C56 C55 -171.5(12) . .
Gd41 O144 C56 Gd37 -139(2) . .
Gd7 O147 C58 O146 1.4(16) . .
Gd7 O147 C58 C57 -162.5(8) . .
Gd13 O146 C58 O147 -2.7(15) . .
Gd13 O146 C58 C57 161.8(8) . .
Gd16 O148 C60 O149 17.4(17) . .
Gd16 O148 C60 C59 -166.2(9) . .
Gd21 O149 C60 O148 -20.3(17) . .
Gd21 O149 C60 C59 163.5(9) . .
Gd42 O151 C62 O150 135(2) . .
Gd35 O151 C62 O150 -6.9(13) . .
Gd42 O151 C62 C61 -46(3) . .
Gd35 O151 C62 C61 171.8(11) . .
Gd42 O151 C62 Gd35 142(2) . .
Gd35 O150 C62 O151 7.2(14) . .
Gd35 O150 C62 C61 -171.7(9) . .
Co5 O168 C65 O170 4(3) . .
Gd30 O170 C65 O168 0(4) . .
Gd39 O66W C66 O155 -170(3) . .
Gd31 O66W C66 O155 2.3(16) . .
Gd39 O66W C66 C49 2(6) . .
Gd31 O66W C66 C49 174.0(19) . .
Gd39 O66W C66 Gd31 -172(4) . .
Gd31 O155 C66 O66W -2.5(17) . .
Gd31 O155 C66 C49 -175.9(12) . .
Gd41 O156 C68 O157 148.5(18) . .
Gd36 O156 C68 O157 -10.4(10) . .
Gd41 O156 C68 C67 -39(3) . .
Gd36 O156 C68 C67 162.2(12) . .
Gd41 O156 C68 Gd36 159(2) . .
Gd36 O157 C68 O156 10.9(11) . .
Gd36 O157 C68 C67 -162.6(10) . .
Gd42 O158 C70 O159 -132.6(19) . .
Gd32 O158 C70 O159 5.9(11) . .
Gd42 O158 C70 C69 52(3) . .
Gd32 O158 C70 C69 -169.0(10) . .
Gd42 O158 C70 Gd32 -139(2) . .
Gd32 O159 C70 O158 -6.2(11) . .
Gd32 O159 C70 C69 169.1(8) . .
Gd3 O161 C71 O160 -17.1(19) . .
Gd3 O161 C71 C72 159.4(13) . .
Gd25 O160 C71 O161 12.5(18) . .
Gd25 O160 C71 C72 -164.3(12) . .
O161 C71 C72 C73 4(2) . .
O160 C71 C72 C73 -178.8(15) . .
Gd23 O162 C74 O163 34(2) . .
Gd23 O162 C74 C75 -149.7(13) . .
Gd34 O163 C74 O162 -23(2) . .
Gd34 O163 C74 C75 160.2(11) . .
O162 C74 C75 C76 16(3) . .
O163 C74 C75 C76 -166(2) . .
Co6 O164 C77 O165 6.9(16) . .
Co6 O164 C77 C78 -167.7(10) . .
Gd25 O165 C77 O164 -1.3(17) . .
Gd25 O165 C77 C78 173.3(9) . .
Gd34 O166 C79 O167 -2(2) . .
Gd34 O166 C79 C80 -178.2(7) . .
Co5 O167 C79 O166 -3.0(17) . .
Co5 O167 C79 C80 173.8(7) . .
Gd30 O172 C81 O171 -0.6(13) . .
Gd30 O172 C81 C82 -174.8(12) . .
Gd30 O171 C81 O172 0.7(13) . .
Gd30 O171 C81 C82 175.8(9) . .
Gd32 O48W C86 O14W -4(9) . .
Gd31 O14W C86 O48W 9(9) . .
Gd31 O14W C86 Gd32 6(2) . .
Gd43 O67W C87 O152 167(3) . .
Gd38 O67W C87 O152 -5(3) . .
Gd43 O67W C87 Gd38 172(5) . .
Gd38 O152 C87 O67W 5(3) . .
O117 C28 C88 C27 72(3) . .
O118 C28 C88 C27 -109(2) . .

loop_
_platon_squeeze_void_nr
_platon_squeeze_void_average_x
_platon_squeeze_void_average_y
_platon_squeeze_void_average_z
_platon_squeeze_void_volume
_platon_squeeze_void_count_electrons
_platon_squeeze_void_content
1 0.098 0.019 0.043 18053 6066 ' '
